data_1560146
loop_
_publ_author_name
'Freeman, Lucas A.'
'Obi, Akachukwu D.'
'Machost, Haleigh R.'
'Molino, Andrew'
'Nichols, Asa W.'
'Dickie, Diane A.'
'Wilson, David J. D.'
'Machan, Charles W.'
'Gilliard, Robert J.'

_publ_section_title
;
 Soluble, crystalline, and thermally stable alkali CO2&#x2212; and
 carbonite (CO22&#x2212;) clusters supported by cyclic(alkyl)(amino)
 carbenes
;
_journal_issue 10
_journal_name_full 'Chemical Science'
_journal_page_first 3544
_journal_page_last 3550
_journal_paper_doi 10.1039/D0SC06851A
_journal_volume 12
_journal_year 2021
_chemical_formula_sum 'C138 H210 Li12 N6 O12'
_chemical_formula_weight 2228.39
_chemical_properties_physical Air-sensitive,Moisture-sensitive
_space_group_crystal_system triclinic
_space_group_IT_number 2
_space_group_name_Hall '-P 1'
_space_group_name_H-M_alt 'P -1'
_atom_sites_solution_hydrogens geom
_atom_sites_solution_primary dual
_audit_update_record
;
2020-03-19 deposited with the CCDC.	2021-01-22 downloaded from the CCDC.
;
_cell_angle_alpha 84.635(6)
_cell_angle_beta 79.342(6)
_cell_angle_gamma 87.435(6)
_cell_formula_units_Z 2
_cell_length_a 15.9758(15)
_cell_length_b 16.9105(15)
_cell_length_c 29.646(3)
_cell_measurement_reflns_used 9937
_cell_measurement_temperature 100.(2)
_cell_measurement_theta_max 68.4035
_cell_measurement_theta_min 2.6255
_cell_volume 7833.4(13)
_computing_cell_refinement 'SAINT V8.40A (Bruker Nano, Inc., 2019)'
_computing_data_collection 'Bruker Instrument Service v2017.5.0.0'
_computing_data_reduction 'SAINT V8.40A (Bruker Nano, Inc., 2019)'
_computing_structure_refinement 'SHELXL-2018/3 (Sheldrick, 2018)'
_computing_structure_solution 'SHELXT 2014/5 (Sheldrick, 2014)'
_diffrn_ambient_temperature 100.(2)
_diffrn_detector_area_resol_mean 8.3333
_diffrn_measured_fraction_theta_full 0.991
_diffrn_measured_fraction_theta_max 0.991
_diffrn_measurement_device_type 'Bruker Kappa APEXII Duo'
_diffrn_measurement_method '\f and \w scans'
_diffrn_radiation_monochromator 'multi-layer mirror'
_diffrn_radiation_type 'Cu K\a'
_diffrn_radiation_wavelength 1.54178
_diffrn_reflns_av_R_equivalents 0.0664
_diffrn_reflns_av_unetI/netI 0.0581
_diffrn_reflns_limit_h_max 19
_diffrn_reflns_limit_h_min -19
_diffrn_reflns_limit_k_max 20
_diffrn_reflns_limit_k_min -20
_diffrn_reflns_limit_l_max 35
_diffrn_reflns_limit_l_min -34
_diffrn_reflns_number 115172
_diffrn_reflns_theta_full 68.52
_diffrn_reflns_theta_max 68.52
_diffrn_reflns_theta_min 1.52
_diffrn_source 'Incoatec Microfocus I\mS'
_exptl_absorpt_coefficient_mu 0.442
_exptl_absorpt_correction_T_max 0.96
_exptl_absorpt_correction_T_min 0.83
_exptl_absorpt_correction_type multi-scan
_exptl_absorpt_process_details
;
SADABS-2016/2 - Bruker AXS area detector scaling and absorption correction
;
_exptl_crystal_colour yellow
_exptl_crystal_density_diffrn 0.945
_exptl_crystal_density_method 'not measured'
_exptl_crystal_description plate
_exptl_crystal_F_000 2424
_exptl_crystal_recrystallization_method 'Re-crystallisation from solvent: hexanes and THF'
_exptl_crystal_size_max 0.208
_exptl_crystal_size_mid 0.204
_exptl_crystal_size_min 0.096
_refine_diff_density_max 0.568
_refine_diff_density_min -0.454
_refine_ls_extinction_method none
_refine_ls_goodness_of_fit_ref 1.055
_refine_ls_hydrogen_treatment constr
_refine_ls_matrix_type full
_refine_ls_number_parameters 1640
_refine_ls_number_reflns 28639
_refine_ls_number_restraints 8
_refine_ls_restrained_S_all 1.057
_refine_ls_R_factor_all 0.0792
_refine_ls_R_factor_gt 0.0570
_refine_ls_shift/su_max 0.000
_refine_ls_shift/su_mean 0.000
_refine_ls_structure_factor_coef Fsqd
_refine_ls_weighting_details 'w=1/[\s^2^(Fo^2^)+(0.0703P)^2^+2.1209P] where P=(Fo^2^+2Fc^2^)/3'
_refine_ls_weighting_scheme calc
_refine_ls_wR_factor_gt 0.1465
_refine_ls_wR_factor_ref 0.1613
_reflns_number_gt 20639
_reflns_number_total 28639
_reflns_threshold_expression 'I > 2\s(I)'
_cod_data_source_file d0sc06851a2.cif
_cod_data_source_block 5
_cod_depositor_comments
;
The following automatic conversions were performed:

data item '_exptl_absorpt_correction_type' value 'Multi-Scan' was
changed to 'multi-scan' in accordance with the
/home/data/users/saulius/crontab/automatic-downloads/rss-feeds/RSC/lib/dictionaries/cif_core.dic
dictionary named 'cif_core.dic' version 2.4.2 last updated on
2011-04-26.

Automatic conversion script
Id: cif_fix_values 7556 2019-12-06 15:28:31Z antanas 

 Adding full bibliography for 1560139--1560146.cif.
;
_cod_database_code 1560146

loop_
_space_group_symop_operation_xyz
'x, y, z'
'-x, -y, -z'

loop_
_atom_site_type_symbol
_atom_site_label
_atom_site_fract_x
_atom_site_fract_y
_atom_site_fract_z
_atom_site_U_iso_or_equiv
_atom_site_adp_type
_atom_site_calc_flag
_atom_site_refinement_flags_adp
_atom_site_refinement_flags_occupancy
_atom_site_refinement_flags_posn
_atom_site_occupancy
_atom_site_disorder_assembly
_atom_site_disorder_group
O O1 0.34068(8) 0.81902(7) 0.19262(5) 0.0359(3) Uani d . . . 1.0 . .
O O2 0.32584(9) 0.68518(7) 0.21041(4) 0.0360(3) Uani d . . . 1.0 . .
O O3 0.50507(8) 0.76059(7) 0.16079(5) 0.0379(3) Uani d . . . 1.0 . .
O O4 0.55726(9) 0.67516(8) 0.21159(4) 0.0394(3) Uani d . . . 1.0 . .
O O5 0.41861(9) 0.74633(8) 0.28297(5) 0.0419(3) Uani d . . . 1.0 . .
O O6 0.28255(9) 0.79336(7) 0.30322(5) 0.0392(3) Uani d . . . 1.0 . .
O O7 0.52196(10) 0.57255(8) 0.29106(5) 0.0457(4) Uani d . . . 1.0 . .
O O8 0.48040(11) 0.44627(7) 0.30245(5) 0.0483(4) Uani d . . . 1.0 . .
O O9 0.25159(9) 0.62983(8) 0.33191(5) 0.0404(3) Uani d . . . 1.0 . .
O O10 0.31213(8) 0.53894(7) 0.28376(4) 0.0340(3) Uani d . . . 1.0 . .
O O11 0.55978(10) 0.48110(8) 0.19862(5) 0.0485(4) Uani d . . . 1.0 . .
O O12 0.42863(10) 0.53557(10) 0.19805(5) 0.0520(4) Uani d . . . 1.0 . .
N N1 0.17986(11) 0.84092(9) 0.16853(6) 0.0381(4) Uani d . . . 1.0 . .
N N2 0.67268(10) 0.82113(9) 0.12192(6) 0.0373(4) Uani d . . . 1.0 . .
N N3 0.33848(12) 0.92864(9) 0.33989(6) 0.0422(4) Uani d . . . 1.0 . .
N N4 0.58706(13) 0.40981(9) 0.37145(6) 0.0440(5) Uani d . . . 1.0 . .
N N5 0.12039(11) 0.52284(9) 0.37737(5) 0.0360(4) Uani d . . . 1.0 . .
N N6 0.54737(11) 0.38943(9) 0.12170(5) 0.0331(3) Uani d . . . 1.0 . .
C C1 0.29032(12) 0.75499(10) 0.19536(6) 0.0315(4) Uani d . . . 1.0 . .
C C2 0.21230(12) 0.76377(10) 0.18449(6) 0.0319(4) Uani d . . . 1.0 . .
C C3 0.14198(12) 0.70224(11) 0.19290(6) 0.0323(4) Uani d . . . 1.0 . .
C C4 0.07351(13) 0.74701(11) 0.16984(7) 0.0373(4) Uani d . . . 1.0 . .
H H4A 0.01607 0.732619 0.186786 0.045 Uiso calc U . R 1.0 . .
H H4B 0.078865 0.733048 0.13772 0.045 Uiso calc U . R 1.0 . .
C C5 0.08635(14) 0.83637(12) 0.17048(9) 0.0483(5) Uani d . . . 1.0 . .
C C6 0.05572(18) 0.88232(16) 0.12957(13) 0.0815(11) Uani d . . . 1.0 . .
H H6A 0.067221 0.938819 0.129302 0.122 Uiso calc U . R 1.0 . .
H H6B -0.005662 0.875665 0.132184 0.122 Uiso calc U . R 1.0 . .
H H6C 0.085906 0.862022 0.100908 0.122 Uiso calc U . R 1.0 . .
C C7 0.03742(16) 0.86640(15) 0.21556(12) 0.0716(9) Uani d . . . 1.0 . .
H H7A 0.060981 0.840422 0.241609 0.107 Uiso calc U . R 1.0 . .
H H7B -0.022902 0.853887 0.219232 0.107 Uiso calc U . R 1.0 . .
H H7C 0.042959 0.924041 0.21459 0.107 Uiso calc U . R 1.0 . .
C C8 0.11364(13) 0.68190(13) 0.24564(7) 0.0412(5) Uani d . . . 1.0 . .
H H8A 0.152487 0.639066 0.255376 0.049 Uiso calc U . R 1.0 . .
H H8B 0.122919 0.729274 0.261155 0.049 Uiso calc U . R 1.0 . .
C C9 0.02295(15) 0.65609(15) 0.26410(7) 0.0490(5) Uani d . . . 1.0 . .
H H9A 0.009997 0.612385 0.247224 0.073 Uiso calc U . R 1.0 . .
H H9B -0.016725 0.700982 0.260062 0.073 Uiso calc U . R 1.0 . .
H H9C 0.017069 0.638248 0.29692 0.073 Uiso calc U . R 1.0 . .
C C10 0.17044(14) 0.62481(12) 0.16932(8) 0.0454(5) Uani d . . . 1.0 . .
H H10A 0.199606 0.639902 0.1374 0.055 Uiso calc U . R 1.0 . .
H H10B 0.21302 0.596292 0.185703 0.055 Uiso calc U . R 1.0 . .
C C11 0.10134(16) 0.56728(14) 0.16727(9) 0.0548(6) Uani d . . . 1.0 . .
H H11A 0.126169 0.52305 0.149617 0.082 Uiso calc U . R 1.0 . .
H H11B 0.057216 0.594876 0.152263 0.082 Uiso calc U . R 1.0 . .
H H11C 0.076 0.546742 0.198598 0.082 Uiso calc U . R 1.0 . .
C C12 0.22850(14) 0.89070(12) 0.13150(8) 0.0429(5) Uani d . . . 1.0 . .
C C13 0.23374(15) 0.97181(13) 0.13832(9) 0.0523(6) Uani d . . . 1.0 . .
C C14 0.27196(18) 1.02385(15) 0.10144(12) 0.0684(8) Uani d . . . 1.0 . .
H H14 0.273824 1.078692 0.105676 0.082 Uiso calc U . R 1.0 . .
C C15 0.30686(19) 0.99771(17) 0.05925(12) 0.0741(9) Uani d . . . 1.0 . .
H H15 0.331404 1.034126 0.034486 0.089 Uiso calc U . R 1.0 . .
C C16 0.30564(18) 0.91759(17) 0.05348(9) 0.0655(8) Uani d . . . 1.0 . .
H H16 0.332226 0.899025 0.024882 0.079 Uiso calc U . R 1.0 . .
C C17 0.26617(15) 0.86285(14) 0.08876(8) 0.0484(5) Uani d . . . 1.0 . .
C C18 0.26409(17) 0.77708(15) 0.07806(7) 0.0533(6) Uani d . . . 1.0 . .
H H18 0.223323 0.749176 0.10365 0.064 Uiso calc U . R 1.0 . .
C C19 0.2321(2) 0.7685(2) 0.03297(9) 0.0866(10) Uani d . . . 1.0 . .
H H19A 0.178952 0.799647 0.032782 0.13 Uiso calc U . R 1.0 . .
H H19B 0.221834 0.712398 0.030665 0.13 Uiso calc U . R 1.0 . .
H H19C 0.275151 0.787834 0.006717 0.13 Uiso calc U . R 1.0 . .
C C20 0.35108(18) 0.73555(15) 0.07703(9) 0.0597(6) Uani d . . . 1.0 . .
H H20A 0.394704 0.767478 0.056596 0.09 Uiso calc U . R 1.0 . .
H H20B 0.350264 0.683091 0.065618 0.09 Uiso calc U . R 1.0 . .
H H20C 0.364175 0.729408 0.108204 0.09 Uiso calc U . R 1.0 . .
C C21 0.20254(16) 1.00456(13) 0.18466(10) 0.0587(7) Uani d . . . 1.0 . .
H H21 0.174254 0.960714 0.206326 0.07 Uiso calc U . R 1.0 . .
C C22 0.1376(2) 1.07371(16) 0.18258(15) 0.0879(11) Uani d . . . 1.0 . .
H H22A 0.164948 1.118943 0.163246 0.132 Uiso calc U . R 1.0 . .
H H22B 0.116262 1.089328 0.213746 0.132 Uiso calc U . R 1.0 . .
H H22C 0.089911 1.057058 0.169421 0.132 Uiso calc U . R 1.0 . .
C C23 0.27824(18) 1.03044(15) 0.20404(11) 0.0676(7) Uani d . . . 1.0 . .
H H23A 0.316911 0.984686 0.207908 0.101 Uiso calc U . R 1.0 . .
H H23B 0.2577 1.051408 0.233947 0.101 Uiso calc U . R 1.0 . .
H H23C 0.308648 1.071822 0.182681 0.101 Uiso calc U . R 1.0 . .
C C24 0.57583(12) 0.73306(10) 0.17613(6) 0.0331(4) Uani d . . . 1.0 . .
C C25 0.65481(13) 0.75717(11) 0.15816(7) 0.0368(4) Uani d . . . 1.0 . .
C C26 0.73633(13) 0.73537(12) 0.17710(7) 0.0407(5) Uani d . . . 1.0 . .
C C27 0.80458(14) 0.77401(13) 0.13860(8) 0.0465(5) Uani d . . . 1.0 . .
H H27A 0.852602 0.791281 0.151817 0.056 Uiso calc U . R 1.0 . .
H H27B 0.826929 0.735357 0.115901 0.056 Uiso calc U . R 1.0 . .
C C28 0.76236(14) 0.84598(12) 0.11510(8) 0.0452(5) Uani d . . . 1.0 . .
C C29 0.77105(15) 0.92136(13) 0.13915(9) 0.0538(6) Uani d . . . 1.0 . .
H H29A 0.74666 0.967259 0.12284 0.081 Uiso calc U . R 1.0 . .
H H29B 0.831425 0.929953 0.138816 0.081 Uiso calc U . R 1.0 . .
H H29C 0.740581 0.914812 0.171088 0.081 Uiso calc U . R 1.0 . .
C C30 0.80302(16) 0.86003(16) 0.06446(9) 0.0612(7) Uani d . . . 1.0 . .
H H30A 0.799245 0.811919 0.048986 0.092 Uiso calc U . R 1.0 . .
H H30B 0.863005 0.872938 0.061898 0.092 Uiso calc U . R 1.0 . .
H H30C 0.772992 0.904278 0.049901 0.092 Uiso calc U . R 1.0 . .
C C31 0.75476(15) 0.64470(12) 0.18167(9) 0.0497(6) Uani d . . . 1.0 . .
H H31A 0.712914 0.620895 0.207709 0.06 Uiso calc U . R 1.0 A 2
H H31B 0.744553 0.622935 0.153361 0.06 Uiso calc U . R 1.0 A 2
C C32 0.84322(16) 0.61740(14) 0.18921(10) 0.0586(7) Uani d . . . 1.0 . .
H H32A 0.885882 0.648624 0.167625 0.088 Uiso calc U . R 1.0 . .
H H32B 0.852117 0.561025 0.183991 0.088 Uiso calc U . R 1.0 . .
H H32C 0.848831 0.624921 0.220882 0.088 Uiso calc U . R 1.0 . .
C C33 0.72982(15) 0.77000(13) 0.22436(8) 0.0471(5) Uani d . . . 1.0 . .
H H33A 0.692087 0.818066 0.224377 0.056 Uiso calc U . R 1.0 . .
H H33B 0.701187 0.730656 0.248469 0.056 Uiso calc U . R 1.0 . .
C C34 0.81222(17) 0.79243(15) 0.23861(10) 0.0608(7) Uani d . . . 1.0 . .
H H34A 0.854175 0.748457 0.234204 0.091 Uiso calc U . R 1.0 . .
H H34B 0.800529 0.803204 0.271124 0.091 Uiso calc U . R 1.0 . .
H H34C 0.83481 0.840017 0.219635 0.091 Uiso calc U . R 1.0 . .
C C35 0.62681(13) 0.83044(11) 0.08467(7) 0.0370(4) Uani d . . . 1.0 . .
C C36 0.62725(13) 0.77072(12) 0.05432(7) 0.0401(4) Uani d . . . 1.0 . .
C C37 0.58311(14) 0.78480(13) 0.01807(7) 0.0442(5) Uani d . . . 1.0 . .
H H37 0.583869 0.745147 -0.002697 0.053 Uiso calc U . R 1.0 . .
C C38 0.53798(15) 0.85548(13) 0.01158(7) 0.0466(5) Uani d . . . 1.0 . .
H H38 0.508743 0.86429 -0.013655 0.056 Uiso calc U . R 1.0 . .
C C39 0.53558(14) 0.91298(12) 0.04180(7) 0.0443(5) Uani d . . . 1.0 . .
H H39 0.503136 0.960721 0.037732 0.053 Uiso calc U . R 1.0 . .
C C40 0.58025(13) 0.90209(11) 0.07839(7) 0.0379(4) Uani d . . . 1.0 . .
C C41 0.57514(14) 0.96666(11) 0.11104(7) 0.0406(5) Uani d . . . 1.0 . .
H H41 0.61144 0.948601 0.134345 0.049 Uiso calc U . R 1.0 . .
C C42 0.48446(15) 0.97952(13) 0.13712(8) 0.0483(5) Uani d . . . 1.0 . .
H H42A 0.445295 0.987467 0.115152 0.072 Uiso calc U . R 1.0 . .
H H42B 0.481973 1.026512 0.154367 0.072 Uiso calc U . R 1.0 . .
H H42C 0.467929 0.932813 0.158563 0.072 Uiso calc U . R 1.0 . .
C C43 0.61069(16) 1.04564(13) 0.08610(8) 0.0523(6) Uani d . . . 1.0 . .
H H43A 0.667351 1.035795 0.067915 0.078 Uiso calc U . R 1.0 . .
H H43B 0.614849 1.082987 0.108898 0.078 Uiso calc U . R 1.0 . .
H H43C 0.572461 1.068297 0.065637 0.078 Uiso calc U . R 1.0 . .
C C44 0.67167(15) 0.68977(14) 0.06069(8) 0.0493(5) Uani d . . . 1.0 . .
H H44 0.708071 0.692806 0.08449 0.059 Uiso calc U . R 1.0 . .
C C45 0.7294(2) 0.6658(2) 0.01674(10) 0.0746(8) Uani d . . . 1.0 . .
H H45A 0.694529 0.657093 -0.006205 0.112 Uiso calc U . R 1.0 . .
H H45B 0.761294 0.61676 0.02371 0.112 Uiso calc U . R 1.0 . .
H H45C 0.769307 0.708266 0.004505 0.112 Uiso calc U . R 1.0 . .
C C46 0.60451(18) 0.62725(13) 0.07929(9) 0.0585(6) Uani d . . . 1.0 . .
H H46A 0.567779 0.644479 0.107115 0.088 Uiso calc U . R 1.0 B 2
H H46B 0.632892 0.57642 0.086769 0.088 Uiso calc U . R 1.0 B 2
H H46C 0.5699 0.620873 0.055877 0.088 Uiso calc U . R 1.0 B 2
C C47 0.36676(14) 0.80508(11) 0.30172(7) 0.0381(4) Uani d . . . 1.0 . .
C C48 0.39552(14) 0.86895(11) 0.31777(7) 0.0399(5) Uani d . . . 1.0 . .
C C49 0.48809(14) 0.89568(11) 0.30986(7) 0.0424(5) Uani d . . . 1.0 . .
C C50 0.47918(15) 0.96416(12) 0.34130(8) 0.0463(5) Uani d . . . 1.0 . .
H H50A 0.490243 0.944141 0.372171 0.056 Uiso calc U . R 1.0 . .
H H50B 0.52091 1.005485 0.328083 0.056 Uiso calc U . R 1.0 . .
C C51 0.38844(15) 0.99918(11) 0.34515(8) 0.0459(5) Uani d . . . 1.0 . .
C C52 0.35998(17) 1.03383(13) 0.39139(8) 0.0544(6) Uani d . . . 1.0 . .
H H52A 0.301833 1.056033 0.393273 0.082 Uiso calc U . R 1.0 . .
H H52B 0.398472 1.075889 0.394209 0.082 Uiso calc U . R 1.0 . .
H H52C 0.361329 0.99184 0.416392 0.082 Uiso calc U . R 1.0 . .
C C53 0.38171(17) 1.06482(12) 0.30638(8) 0.0520(6) Uani d . . . 1.0 . .
H H53A 0.394719 1.042091 0.276566 0.078 Uiso calc U . R 1.0 . .
H H53B 0.422367 1.106224 0.307038 0.078 Uiso calc U . R 1.0 . .
H H53C 0.323758 1.088014 0.310796 0.078 Uiso calc U . R 1.0 . .
C C54 0.55072(15) 0.82962(12) 0.32478(9) 0.0512(6) Uani d . . . 1.0 . .
H H54A 0.520478 0.797885 0.352235 0.061 Uiso calc U . R 1.0 . .
H H54B 0.565463 0.793777 0.29975 0.061 Uiso calc U . R 1.0 . .
C C55 0.63317(17) 0.85731(14) 0.33605(10) 0.0582(7) Uani d . . . 1.0 . .
H H55A 0.664913 0.887623 0.308966 0.087 Uiso calc U . R 1.0 . .
H H55B 0.667749 0.811038 0.344764 0.087 Uiso calc U . R 1.0 . .
H H55C 0.619984 0.891117 0.361699 0.087 Uiso calc U . R 1.0 . .
C C56 0.51695(15) 0.92295(12) 0.25781(8) 0.0452(5) Uani d . . . 1.0 . .
H H56A 0.533964 0.874758 0.241403 0.054 Uiso calc U . R 1.0 . .
H H56B 0.466548 0.947095 0.246207 0.054 Uiso calc U . R 1.0 . .
C C57 0.58946(18) 0.98156(15) 0.24372(9) 0.0622(7) Uani d . . . 1.0 . .
H H57A 0.600647 0.992689 0.210145 0.093 Uiso calc U . R 1.0 . .
H H57B 0.640987 0.958403 0.253798 0.093 Uiso calc U . R 1.0 . .
H H57C 0.573158 1.031101 0.258207 0.093 Uiso calc U . R 1.0 . .
C C58 0.26845(15) 0.90711(11) 0.37621(8) 0.0453(5) Uani d . . . 1.0 . .
C C59 0.18812(17) 0.94304(13) 0.37358(10) 0.0554(6) Uani d . . . 1.0 . .
C C60 0.12106(19) 0.93221(15) 0.41112(11) 0.0654(7) Uani d . . . 1.0 . .
H H60 0.06754 0.958129 0.409564 0.078 Uiso calc U . R 1.0 . .
C C61 0.13091(19) 0.88491(16) 0.45018(11) 0.0670(7) Uani d . . . 1.0 . .
H H61 0.085081 0.878766 0.475595 0.08 Uiso calc U . R 1.0 . .
C C62 0.20812(18) 0.84666(15) 0.45190(9) 0.0591(6) Uani d . . . 1.0 . .
H H62 0.214179 0.812149 0.478357 0.071 Uiso calc U . R 1.0 . .
C C63 0.27820(16) 0.85687(12) 0.41591(8) 0.0472(5) Uani d . . . 1.0 . .
C C64 0.36183(16) 0.81526(12) 0.42211(7) 0.0458(5) Uani d . . . 1.0 . .
H H64 0.407413 0.838642 0.39733 0.055 Uiso calc U . R 1.0 . .
C C65 0.3861(2) 0.82746(16) 0.46852(9) 0.0635(7) Uani d . . . 1.0 . .
H H65A 0.382923 0.884281 0.473003 0.095 Uiso calc U . R 1.0 . .
H H65B 0.444379 0.806914 0.468881 0.095 Uiso calc U . R 1.0 . .
H H65C 0.346708 0.799012 0.493366 0.095 Uiso calc U . R 1.0 . .
C C66 0.35952(16) 0.72630(13) 0.41619(8) 0.0515(6) Uani d . . . 1.0 . .
H H66A 0.308386 0.703878 0.435822 0.077 Uiso calc U . R 1.0 . .
H H66B 0.410322 0.699236 0.425051 0.077 Uiso calc U . R 1.0 . .
H H66C 0.358366 0.718948 0.383913 0.077 Uiso calc U . R 1.0 . .
C C67 0.17133(19) 0.99146(13) 0.33037(11) 0.0658(8) Uani d . . . 1.0 . .
H H67 0.225847 0.993774 0.307481 0.079 Uiso calc U . R 1.0 . .
C C68 0.1056(2) 0.94963(17) 0.30954(12) 0.0770(9) Uani d . . . 1.0 . .
H H68A 0.126499 0.895601 0.303416 0.115 Uiso calc U . R 1.0 . .
H H68B 0.097221 0.979417 0.28067 0.115 Uiso calc U . R 1.0 . .
H H68C 0.051372 0.947262 0.331294 0.115 Uiso calc U . R 1.0 . .
C C69 0.1409(2) 1.07709(15) 0.33919(14) 0.0874(11) Uani d . . . 1.0 . .
H H69A 0.084951 1.076438 0.359455 0.131 Uiso calc U . R 1.0 . .
H H69B 0.136451 1.107362 0.309839 0.131 Uiso calc U . R 1.0 . .
H H69C 0.181801 1.102051 0.353895 0.131 Uiso calc U . R 1.0 . .
C C70 0.52843(13) 0.50160(10) 0.31510(6) 0.0316(4) Uani d . . . 1.0 . .
C C71 0.57998(14) 0.48666(10) 0.34632(6) 0.0359(4) Uani d . . . 1.0 . .
C C72 0.62875(14) 0.54866(11) 0.36536(7) 0.0407(5) Uani d . . . 1.0 . .
C C73 0.67554(16) 0.49560(11) 0.39887(7) 0.0459(5) Uani d . . . 1.0 . .
H H73A 0.734365 0.482669 0.383522 0.055 Uiso calc U . R 1.0 . .
H H73B 0.678428 0.523666 0.426364 0.055 Uiso calc U . R 1.0 . .
C C74 0.62495(16) 0.41895(11) 0.41310(7) 0.0467(6) Uani d . . . 1.0 . .
C C75 0.55576(19) 0.42751(14) 0.45540(8) 0.0600(7) Uani d . . . 1.0 . .
H H75A 0.511211 0.465032 0.447335 0.09 Uiso calc U . R 1.0 . .
H H75B 0.580626 0.447345 0.479862 0.09 Uiso calc U . R 1.0 . .
H H75C 0.530935 0.375651 0.466198 0.09 Uiso calc U . R 1.0 . .
C C76 0.6844(2) 0.34924(13) 0.42353(9) 0.0663(8) Uani d . . . 1.0 . .
H H76A 0.6526 0.299996 0.429065 0.099 Uiso calc U . R 1.0 . .
H H76B 0.707685 0.357853 0.450977 0.099 Uiso calc U . R 1.0 . .
H H76C 0.731178 0.345109 0.39724 0.099 Uiso calc U . R 1.0 . .
C C77 0.56511(16) 0.60827(12) 0.39101(8) 0.0509(6) Uani d . . . 1.0 . .
H H77A 0.538166 0.640769 0.367761 0.061 Uiso calc U . R 1.0 . .
H H77B 0.519539 0.577328 0.411351 0.061 Uiso calc U . R 1.0 . .
C C78 0.59835(18) 0.66444(15) 0.41990(9) 0.0612(7) Uani d . . . 1.0 . .
H H78A 0.627356 0.633854 0.442511 0.092 Uiso calc U . R 1.0 . .
H H78B 0.550671 0.695511 0.435984 0.092 Uiso calc U . R 1.0 . .
H H78C 0.638594 0.700401 0.399925 0.092 Uiso calc U . R 1.0 . .
C C79 0.69181(17) 0.59510(14) 0.32696(8) 0.0563(6) Uani d . . . 1.0 . .
H H79A 0.708868 0.560431 0.301498 0.068 Uiso calc U . R 1.0 . .
H H79B 0.660245 0.641584 0.314829 0.068 Uiso calc U . R 1.0 . .
C C80 0.77197(19) 0.6248(2) 0.33874(11) 0.0776(9) Uani d . . . 1.0 . .
H H80A 0.757931 0.650544 0.367567 0.116 Uiso calc U . R 1.0 . .
H H80B 0.798244 0.663167 0.313905 0.116 Uiso calc U . R 1.0 . .
H H80C 0.811877 0.579936 0.342416 0.116 Uiso calc U . R 1.0 . .
C C81 0.60450(17) 0.33791(11) 0.34931(7) 0.0473(6) Uani d . . . 1.0 . .
C C82 0.54901(18) 0.27366(11) 0.36547(8) 0.0523(7) Uani d . . . 1.0 . .
C C83 0.5689(2) 0.20013(13) 0.34736(10) 0.0640(8) Uani d . . . 1.0 . .
H H83 0.533605 0.156447 0.359141 0.077 Uiso calc U . R 1.0 . .
C C84 0.6373(2) 0.18940(14) 0.31344(11) 0.0709(9) Uani d . . . 1.0 . .
H H84 0.648901 0.139046 0.301501 0.085 Uiso calc U . R 1.0 . .
C C85 0.6902(2) 0.25247(15) 0.29632(10) 0.0662(8) Uani d . . . 1.0 . .
H H85 0.737029 0.245256 0.272014 0.079 Uiso calc U . R 1.0 . .
C C86 0.67551(18) 0.32676(13) 0.31440(8) 0.0536(6) Uani d . . . 1.0 . .
C C87 0.74014(17) 0.39084(15) 0.29679(9) 0.0572(6) Uani d . . . 1.0 . .
H H87 0.726009 0.435352 0.317115 0.069 Uiso calc U . R 1.0 . .
C C88 0.7346(2) 0.42458(18) 0.24769(9) 0.0683(7) Uani d . . . 1.0 . .
H H88A 0.74108 0.3812 0.227483 0.102 Uiso calc U . R 1.0 . .
H H88B 0.780077 0.462501 0.236641 0.102 Uiso calc U . R 1.0 . .
H H88C 0.679136 0.451672 0.247499 0.102 Uiso calc U . R 1.0 . .
C C89 0.8320(2) 0.3632(2) 0.29869(13) 0.0896(10) Uani d . . . 1.0 . .
H H89A 0.835358 0.33953 0.329773 0.134 Uiso calc U . R 1.0 . .
H H89B 0.869311 0.408844 0.291048 0.134 Uiso calc U . R 1.0 . .
H H89C 0.850089 0.323668 0.276464 0.134 Uiso calc U . R 1.0 . .
C C90 0.46846(18) 0.28269(12) 0.40051(8) 0.0543(7) Uani d . . . 1.0 . .
H H90 0.465074 0.33845 0.409498 0.065 Uiso calc U . R 1.0 . .
C C91 0.3911(2) 0.27080(13) 0.37886(9) 0.0623(7) Uani d . . . 1.0 . .
H H91A 0.394245 0.305675 0.350302 0.093 Uiso calc U . R 1.0 . .
H H91B 0.339029 0.283762 0.400374 0.093 Uiso calc U . R 1.0 . .
H H91C 0.39023 0.215319 0.371958 0.093 Uiso calc U . R 1.0 . .
C C92 0.4667(2) 0.22680(15) 0.44445(10) 0.0711(9) Uani d . . . 1.0 . .
H H92A 0.46698 0.171572 0.436913 0.107 Uiso calc U . R 1.0 . .
H H92B 0.415096 0.238003 0.466717 0.107 Uiso calc U . R 1.0 . .
H H92C 0.517046 0.235081 0.457802 0.107 Uiso calc U . R 1.0 . .
C C93 0.24732(13) 0.55746(11) 0.31911(6) 0.0325(4) Uani d . . . 1.0 . .
C C94 0.18795(13) 0.50377(11) 0.33969(6) 0.0339(4) Uani d . . . 1.0 . .
C C95 0.16746(14) 0.42609(11) 0.32126(6) 0.0373(4) Uani d . . D 1.0 . .
C C97 0.05655(14) 0.45838(12) 0.38836(6) 0.0409(5) Uani d . . D 1.0 . .
C C100 0.13363(15) 0.44529(12) 0.27611(7) 0.0443(5) Uani d . . . 1.0 . .
H H10C 0.100887 0.496324 0.278306 0.053 Uiso calc U . R 1.0 . .
H H10D 0.1833 0.453887 0.250897 0.053 Uiso calc U . R 1.0 . .
C C101 0.07710(18) 0.38446(15) 0.26187(9) 0.0581(6) Uani d . . . 1.0 . .
H H10E 0.059463 0.404568 0.232875 0.087 Uiso calc U . R 1.0 . .
H H10F 0.026551 0.37587 0.285942 0.087 Uiso calc U . R 1.0 . .
H H10G 0.109206 0.334108 0.257713 0.087 Uiso calc U . R 1.0 . .
C C102 0.24491(17) 0.36730(13) 0.31363(9) 0.0542(6) Uani d . . . 1.0 . .
H H10H 0.285033 0.387921 0.285889 0.065 Uiso calc U . R 1.0 . .
H H10I 0.27449 0.367017 0.340193 0.065 Uiso calc U . R 1.0 . .
C C103 0.2258(2) 0.28092(14) 0.30767(11) 0.0687(8) Uani d . . . 1.0 . .
H H10J 0.215645 0.277203 0.276353 0.103 Uiso calc U . R 1.0 . .
H H10K 0.175126 0.264247 0.329976 0.103 Uiso calc U . R 1.0 . .
H H10L 0.27458 0.246281 0.312899 0.103 Uiso calc U . R 1.0 . .
C C104 0.13580(14) 0.56552(12) 0.41445(6) 0.0379(4) Uani d . . . 1.0 . .
C C105 0.08625(14) 0.63403(12) 0.42475(6) 0.0403(5) Uani d . . . 1.0 . .
C C106 0.09531(15) 0.67349(13) 0.46285(7) 0.0453(5) Uani d . . . 1.0 . .
H H106 0.061139 0.71968 0.469946 0.054 Uiso calc U . R 1.0 . .
C C107 0.15324(16) 0.64620(13) 0.49027(7) 0.0473(5) Uani d . . . 1.0 . .
H H107 0.158275 0.672983 0.516379 0.057 Uiso calc U . R 1.0 . .
C C108 0.20370(15) 0.58009(13) 0.47970(7) 0.0438(5) Uani d . . . 1.0 . .
H H108 0.243956 0.562095 0.498561 0.053 Uiso calc U . R 1.0 . .
C C109 0.19724(14) 0.53873(12) 0.44191(6) 0.0394(5) Uani d . . . 1.0 . .
C C110 0.25839(14) 0.46872(12) 0.43162(6) 0.0413(5) Uani d . . . 1.0 . .
H H110 0.237775 0.438793 0.408453 0.05 Uiso calc U . R 1.0 . .
C C111 0.34692(15) 0.49961(13) 0.40996(7) 0.0460(5) Uani d . . . 1.0 . .
H H11D 0.342252 0.537759 0.383488 0.069 Uiso calc U . R 1.0 . .
H H11E 0.38474 0.454998 0.399728 0.069 Uiso calc U . R 1.0 . .
H H11F 0.370327 0.525801 0.43283 0.069 Uiso calc U . R 1.0 . .
C C112 0.26421(17) 0.41069(14) 0.47418(7) 0.0523(6) Uani d . . . 1.0 . .
H H11G 0.289027 0.437442 0.496324 0.078 Uiso calc U . R 1.0 . .
H H11H 0.300281 0.364521 0.464781 0.078 Uiso calc U . R 1.0 . .
H H11I 0.207041 0.393155 0.488557 0.078 Uiso calc U . R 1.0 . .
C C113 0.02164(15) 0.66810(13) 0.39567(7) 0.0455(5) Uani d . . . 1.0 . .
H H113 0.017744 0.628934 0.372921 0.055 Uiso calc U . R 1.0 . .
C C114 -0.06714(18) 0.6781(2) 0.42422(9) 0.0741(8) Uani d . . . 1.0 . .
H H11J -0.08502 0.627088 0.440965 0.111 Uiso calc U . R 1.0 . .
H H11K -0.107303 0.695883 0.403822 0.111 Uiso calc U . R 1.0 . .
H H11L -0.066259 0.717608 0.446261 0.111 Uiso calc U . R 1.0 . .
C C115 0.05205(17) 0.74576(14) 0.36809(8) 0.0546(6) Uani d . . . 1.0 . .
H H11M 0.068224 0.781904 0.388806 0.082 Uiso calc U . R 1.0 . .
H H11N 0.005998 0.770527 0.353493 0.082 Uiso calc U . R 1.0 . .
H H11O 0.101415 0.73462 0.344312 0.082 Uiso calc U . R 1.0 . .
C C116 0.49050(13) 0.48338(10) 0.17930(6) 0.0316(4) Uani d . . . 1.0 . .
C C117 0.48002(12) 0.43787(10) 0.14571(6) 0.0309(4) Uani d . . . 1.0 . .
C C118 0.39923(13) 0.43408(12) 0.12491(7) 0.0383(4) Uani d . . . 1.0 . .
C C119 0.42542(13) 0.36919(12) 0.09107(6) 0.0375(4) Uani d . . . 1.0 . .
H H11P 0.403991 0.31709 0.105571 0.045 Uiso calc U . R 1.0 . .
H H11Q 0.400969 0.382352 0.062852 0.045 Uiso calc U . R 1.0 . .
C C120 0.52258(13) 0.36570(11) 0.07898(6) 0.0335(4) Uani d . . . 1.0 . .
C C121 0.55510(15) 0.28239(12) 0.06731(7) 0.0424(5) Uani d . . . 1.0 . .
H H12A 0.617417 0.279793 0.063238 0.064 Uiso calc U . R 1.0 . .
H H12B 0.537558 0.270462 0.03876 0.064 Uiso calc U . R 1.0 . .
H H12C 0.531171 0.243456 0.092455 0.064 Uiso calc U . R 1.0 . .
C C122 0.55687(14) 0.42410(12) 0.03736(6) 0.0404(4) Uani d . . . 1.0 . .
H H12D 0.54488 0.478746 0.045662 0.061 Uiso calc U . R 1.0 . .
H H12E 0.529018 0.41535 0.011506 0.061 Uiso calc U . R 1.0 . .
H H12F 0.618536 0.4154 0.028396 0.061 Uiso calc U . R 1.0 . .
C C123 0.37900(14) 0.51440(12) 0.09890(7) 0.0410(5) Uani d . . . 1.0 . .
H H12G 0.368995 0.555469 0.121155 0.049 Uiso calc U . R 1.0 . .
H H12H 0.429815 0.529551 0.075594 0.049 Uiso calc U . R 1.0 . .
C C124 0.30223(15) 0.51548(15) 0.07466(8) 0.0530(6) Uani d . . . 1.0 . .
H H12I 0.313653 0.479153 0.050212 0.08 Uiso calc U . R 1.0 . .
H H12J 0.292161 0.569454 0.061223 0.08 Uiso calc U . R 1.0 . .
H H12K 0.251731 0.498518 0.097039 0.08 Uiso calc U . R 1.0 . .
C C125 0.31972(15) 0.41208(15) 0.16313(8) 0.0521(6) Uani d . . . 1.0 . .
H H12L 0.34056 0.393329 0.191832 0.063 Uiso calc U . R 1.0 . .
H H12M 0.285264 0.461369 0.169166 0.063 Uiso calc U . R 1.0 . .
C C126 0.26083(19) 0.3496(2) 0.15354(10) 0.0752(9) Uani d . . . 1.0 . .
H H12N 0.247083 0.36222 0.122744 0.113 Uiso calc U . R 1.0 . .
H H12O 0.208232 0.349406 0.176587 0.113 Uiso calc U . R 1.0 . .
H H12P 0.289312 0.297179 0.155107 0.113 Uiso calc U . R 1.0 . .
C C127 0.60291(16) 0.33701(11) 0.14401(7) 0.0432(5) Uani d . . . 1.0 . .
C C128 0.57119(19) 0.27526(11) 0.17735(7) 0.0527(6) Uani d . . . 1.0 . .
C C129 0.6304(3) 0.22084(14) 0.19372(10) 0.0728(9) Uani d . . . 1.0 . .
H H129 0.610385 0.179177 0.216394 0.087 Uiso calc U . R 1.0 . .
C C130 0.7162(3) 0.22670(16) 0.17765(12) 0.0843(11) Uani d . . . 1.0 . .
H H130 0.754734 0.188113 0.188347 0.101 Uiso calc U . R 1.0 . .
C C131 0.7466(2) 0.28798(15) 0.14623(11) 0.0709(8) Uani d . . . 1.0 . .
H H131 0.806311 0.292018 0.135693 0.085 Uiso calc U . R 1.0 . .
C C132 0.69098(16) 0.34469(13) 0.12946(8) 0.0511(6) Uani d . . . 1.0 . .
C C133 0.72806(15) 0.41328(14) 0.09650(9) 0.0534(6) Uani d . . . 1.0 . .
H H133 0.679285 0.445722 0.087068 0.064 Uiso calc U . R 1.0 . .
C C134 0.7764(2) 0.46656(16) 0.12147(12) 0.0748(9) Uani d . . . 1.0 . .
H H13A 0.737655 0.485522 0.148177 0.112 Uiso calc U . R 1.0 . .
H H13B 0.798284 0.512112 0.10037 0.112 Uiso calc U . R 1.0 . .
H H13C 0.823986 0.436095 0.131828 0.112 Uiso calc U . R 1.0 . .
C C135 0.78493(18) 0.38741(18) 0.05240(12) 0.0742(8) Uani d . . . 1.0 . .
H H13D 0.834161 0.356301 0.060414 0.111 Uiso calc U . R 1.0 . .
H H13E 0.804679 0.434543 0.032075 0.111 Uiso calc U . R 1.0 . .
H H13F 0.752248 0.354864 0.036569 0.111 Uiso calc U . R 1.0 . .
C C136 0.4780(2) 0.26346(12) 0.19453(7) 0.0565(7) Uani d . . . 1.0 . .
H H136 0.446447 0.301339 0.175252 0.068 Uiso calc U . R 1.0 . .
C C137 0.4513(2) 0.28391(15) 0.24460(8) 0.0727(9) Uani d . . . 1.0 . .
H H13G 0.490478 0.257124 0.263302 0.109 Uiso calc U . R 1.0 . .
H H13I 0.393247 0.266161 0.256667 0.109 Uiso calc U . R 1.0 . .
H H13H 0.453134 0.34151 0.245809 0.109 Uiso calc U . R 1.0 . .
C C138 0.4492(3) 0.17927(14) 0.19009(9) 0.0808(10) Uani d . . . 1.0 . .
H H13J 0.465928 0.166375 0.158059 0.121 Uiso calc U . R 1.0 . .
H H13K 0.387093 0.177073 0.19923 0.121 Uiso calc U . R 1.0 . .
H H13L 0.47616 0.140796 0.210153 0.121 Uiso calc U . R 1.0 . .
Li Li1 0.4281(2) 0.8255(2) 0.13865(13) 0.0448(8) Uani d . . . 1.0 . .
Li Li4 0.3214(2) 0.57266(18) 0.21952(11) 0.0376(7) Uani d . . . 1.0 . .
Li Li6 0.5156(3) 0.68050(19) 0.27698(12) 0.0432(8) Uani d . . . 1.0 . .
Li Li8 0.2690(4) 0.8494(2) 0.24640(17) 0.0726(14) Uani d . . . 1.0 . .
Li Li9 0.2313(3) 0.7242(2) 0.35459(13) 0.0493(9) Uani d . . . 1.0 . .
Li Li11 0.5547(3) 0.4064(2) 0.25091(16) 0.0659(13) Uani d . . . 1.0 . .
C C96 0.10469(16) 0.38895(14) 0.36312(8) 0.0396(6) Uani d . P D 0.869(4) C 1
H H96A 0.13611 0.355478 0.384019 0.048 Uiso calc U P R 0.869(4) C 1
H H96B 0.063992 0.355359 0.352735 0.048 Uiso calc U P R 0.869(4) C 1
C C98 -0.02474(17) 0.48177(17) 0.37000(10) 0.0516(8) Uani d . P D 0.869(4) C 1
H H98A -0.010284 0.500767 0.337323 0.077 Uiso calc U P R 0.869(4) C 1
H H98B -0.055368 0.52411 0.387326 0.077 Uiso calc U P R 0.869(4) C 1
H H98C -0.060939 0.435504 0.373507 0.077 Uiso calc U P R 0.869(4) C 1
C C99 0.0333(2) 0.4334(2) 0.43980(9) 0.0573(9) Uani d . P D 0.869(4) C 1
H H99A -0.00629 0.389412 0.444768 0.086 Uiso calc U P R 0.869(4) C 1
H H99B 0.006118 0.478466 0.455937 0.086 Uiso calc U P R 0.869(4) C 1
H H99C 0.084974 0.41614 0.45175 0.086 Uiso calc U P R 0.869(4) C 1
Li Li2 0.4347(4) 0.7747(4) 0.21911(18) 0.0416(12) Uani d . P . 0.737(6) D 1
Li Li3 0.4508(3) 0.6523(2) 0.18031(15) 0.0358(11) Uani d . P . 0.737(6) D 1
Li Li5 0.3179(5) 0.6867(4) 0.2787(2) 0.0362(15) Uani d . P . 0.737(6) D 1
Li Li7 0.5823(3) 0.5724(2) 0.22352(15) 0.0374(12) Uani d . P . 0.737(6) D 1
Li Li10 0.4357(3) 0.5286(2) 0.26030(14) 0.0347(11) Uani d . P . 0.737(6) D 1
Li Li12 0.3569(3) 0.4618(3) 0.32717(16) 0.0422(12) Uani d . P . 0.737(6) D 1
C C96A 0.0649(9) 0.4241(10) 0.3435(5) 0.046(5) Uani d . P D 0.131(4) C 2
H H96C 0.031302 0.456123 0.323062 0.056 Uiso calc U P R 0.131(4) C 2
H H96D 0.044772 0.368872 0.347881 0.056 Uiso calc U P R 0.131(4) C 2
C C98A -0.0385(8) 0.4887(9) 0.4063(6) 0.042(4) Uani d . P D 0.131(4) C 2
H H98D -0.05696 0.526522 0.382711 0.063 Uiso calc U P R 0.131(4) C 2
H H98E -0.04076 0.514842 0.43463 0.063 Uiso calc U P R 0.131(4) C 2
H H98F -0.076283 0.443331 0.412526 0.063 Uiso calc U P R 0.131(4) C 2
C C99A 0.0718(16) 0.3975(12) 0.4292(6) 0.0573(9) Uani d . P D 0.131(4) C 2
H H99D 0.02756 0.357659 0.434912 0.086 Uiso calc U P R 0.131(4) C 2
H H99E 0.069574 0.425487 0.456889 0.086 Uiso calc U P R 0.131(4) C 2
H H99F 0.127883 0.371287 0.421315 0.086 Uiso calc U P R 0.131(4) C 2
Li Li2A 0.4220(12) 0.7331(11) 0.2157(6) 0.050(4) Uani d . P . 0.263(6) D 2
Li Li3A 0.5158(10) 0.5634(8) 0.2359(5) 0.041(3) Uani d . P . 0.263(6) D 2
Li Li5A 0.2766(18) 0.6851(14) 0.2781(8) 0.056(6) Uani d . P . 0.263(6) D 2
Li Li7A 0.6142(9) 0.5931(8) 0.1665(5) 0.044(3) Uani d . P . 0.263(6) D 2
Li Li13 0.3981(10) 0.4701(8) 0.2738(4) 0.043(3) Uani d . P . 0.263(6) D 2
Li Li14 0.3893(9) 0.6169(8) 0.3138(4) 0.041(3) Uani d . P . 0.263(6) D 2

loop_
_atom_site_aniso_label
_atom_site_aniso_U_11
_atom_site_aniso_U_22
_atom_site_aniso_U_33
_atom_site_aniso_U_12
_atom_site_aniso_U_13
_atom_site_aniso_U_23
O1 0.0311(7) 0.0283(6) 0.0505(8) -0.0056(5) -0.0165(6) 0.0062(5)
O2 0.0450(8) 0.0269(6) 0.0393(7) -0.0041(5) -0.0186(6) 0.0042(5)
O3 0.0301(7) 0.0327(6) 0.0501(8) -0.0058(5) -0.0101(6) 0.0093(6)
O4 0.0465(9) 0.0372(7) 0.0369(7) -0.0176(6) -0.0158(6) 0.0083(5)
O5 0.0395(8) 0.0488(8) 0.0412(7) -0.0038(6) -0.0161(6) -0.0054(6)
O6 0.0386(8) 0.0323(6) 0.0498(8) -0.0063(6) -0.0140(6) -0.0055(6)
O7 0.0597(10) 0.0306(7) 0.0552(8) -0.0133(6) -0.0396(8) 0.0155(6)
O8 0.0807(12) 0.0265(6) 0.0504(8) -0.0045(7) -0.0463(8) 0.0012(6)
O9 0.0443(9) 0.0328(7) 0.0425(7) -0.0088(6) -0.0040(6) 0.0008(5)
O10 0.0359(8) 0.0404(7) 0.0262(6) -0.0064(6) -0.0081(5) 0.0021(5)
O11 0.0603(10) 0.0403(7) 0.0568(9) 0.0128(7) -0.0389(8) -0.0164(6)
O12 0.0405(9) 0.0693(10) 0.0509(9) -0.0059(7) -0.0070(7) -0.0307(8)
N1 0.0309(9) 0.0319(8) 0.0524(10) -0.0036(7) -0.0135(8) 0.0053(7)
N2 0.0320(9) 0.0384(8) 0.0433(9) -0.0112(7) -0.0166(7) 0.0114(7)
N3 0.0493(11) 0.0281(8) 0.0551(10) -0.0056(7) -0.0272(9) 0.0024(7)
N4 0.0777(13) 0.0253(7) 0.0394(9) 0.0015(8) -0.0392(9) -0.0007(6)
N5 0.0410(10) 0.0422(8) 0.0263(7) -0.0145(7) -0.0078(7) -0.0008(6)
N6 0.0424(10) 0.0299(7) 0.0303(7) 0.0031(7) -0.0171(7) -0.0006(6)
C1 0.0350(11) 0.0266(8) 0.0341(9) -0.0059(7) -0.0111(8) 0.0030(7)
C2 0.0348(11) 0.0291(8) 0.0330(9) -0.0051(7) -0.0104(8) 0.0017(7)
C3 0.0318(10) 0.0355(9) 0.0320(9) -0.0072(8) -0.0114(8) -0.0005(7)
C4 0.0333(11) 0.0404(10) 0.0406(10) -0.0081(8) -0.0150(9) 0.0043(8)
C5 0.0324(12) 0.0386(11) 0.0761(15) -0.0036(9) -0.0200(11) 0.0052(10)
C6 0.0525(16) 0.0561(15) 0.141(3) -0.0174(12) -0.0557(18) 0.0455(17)
C7 0.0311(13) 0.0475(13) 0.135(3) -0.0054(10) 0.0010(15) -0.0298(15)
C8 0.0387(12) 0.0535(12) 0.0335(10) -0.0160(9) -0.0135(9) 0.0060(8)
C9 0.0432(13) 0.0698(14) 0.0351(10) -0.0197(11) -0.0116(9) 0.0070(10)
C10 0.0378(12) 0.0419(11) 0.0599(13) -0.0041(9) -0.0134(10) -0.0113(9)
C11 0.0551(15) 0.0477(12) 0.0696(15) -0.0068(11) -0.0249(12) -0.0171(11)
C12 0.0368(12) 0.0398(10) 0.0544(12) -0.0075(9) -0.0223(10) 0.0143(9)
C13 0.0436(13) 0.0384(11) 0.0789(16) -0.0066(9) -0.0303(12) 0.0152(10)
C14 0.0573(17) 0.0496(13) 0.102(2) -0.0189(12) -0.0417(17) 0.0352(14)
C15 0.0631(18) 0.0726(18) 0.087(2) -0.0290(14) -0.0357(16) 0.0510(16)
C16 0.0572(16) 0.0847(19) 0.0544(14) -0.0251(14) -0.0226(12) 0.0307(13)
C17 0.0452(13) 0.0566(13) 0.0450(12) -0.0162(10) -0.0197(10) 0.0175(10)
C18 0.0581(16) 0.0688(15) 0.0346(11) -0.0208(12) -0.0115(10) 0.0029(10)
C19 0.103(3) 0.121(3) 0.0420(14) -0.039(2) -0.0243(15) -0.0003(15)
C20 0.0656(17) 0.0597(14) 0.0514(13) -0.0178(13) -0.0020(12) -0.0015(11)
C21 0.0480(14) 0.0343(11) 0.099(2) -0.0050(10) -0.0282(14) 0.0002(11)
C22 0.067(2) 0.0449(14) 0.154(3) 0.0064(13) -0.035(2) 0.0032(17)
C23 0.0549(17) 0.0516(14) 0.103(2) -0.0109(12) -0.0274(15) -0.0111(14)
C24 0.0349(11) 0.0294(8) 0.0374(9) -0.0067(7) -0.0143(8) 0.0039(7)
C25 0.0344(11) 0.0377(10) 0.0410(10) -0.0091(8) -0.0183(9) 0.0093(8)
C26 0.0349(11) 0.0385(10) 0.0530(12) -0.0112(8) -0.0231(10) 0.0090(8)
C27 0.0336(12) 0.0467(11) 0.0624(13) -0.0093(9) -0.0221(10) 0.0095(10)
C28 0.0340(12) 0.0444(11) 0.0585(13) -0.0120(9) -0.0189(10) 0.0141(9)
C29 0.0420(13) 0.0432(11) 0.0811(16) -0.0156(10) -0.0308(12) 0.0146(11)
C30 0.0376(14) 0.0743(16) 0.0684(16) -0.0164(12) -0.0127(12) 0.0233(13)
C31 0.0464(13) 0.0406(11) 0.0686(14) -0.0090(9) -0.0321(12) 0.0086(10)
C32 0.0519(15) 0.0422(12) 0.0881(18) -0.0032(10) -0.0345(14) 0.0055(11)
C33 0.0444(13) 0.0475(11) 0.0554(13) -0.0143(10) -0.0287(11) 0.0092(9)
C34 0.0557(16) 0.0611(14) 0.0767(17) -0.0079(12) -0.0393(14) -0.0057(12)
C35 0.0306(11) 0.0410(10) 0.0389(10) -0.0104(8) -0.0102(8) 0.0109(8)
C36 0.0335(11) 0.0450(11) 0.0423(11) -0.0055(9) -0.0118(9) 0.0050(8)
C37 0.0446(13) 0.0475(11) 0.0422(11) -0.0084(9) -0.0149(10) 0.0038(9)
C38 0.0531(14) 0.0480(12) 0.0424(11) -0.0116(10) -0.0240(10) 0.0127(9)
C39 0.0488(13) 0.0384(10) 0.0478(11) -0.0087(9) -0.0218(10) 0.0148(9)
C40 0.0381(11) 0.0374(10) 0.0387(10) -0.0117(8) -0.0130(9) 0.0120(8)
C41 0.0443(12) 0.0338(9) 0.0466(11) -0.0084(8) -0.0215(10) 0.0115(8)
C42 0.0548(14) 0.0398(11) 0.0538(12) -0.0075(10) -0.0201(11) 0.0019(9)
C43 0.0601(15) 0.0391(11) 0.0597(14) -0.0153(10) -0.0232(12) 0.0160(10)
C44 0.0447(13) 0.0554(13) 0.0517(12) 0.0089(10) -0.0201(11) -0.0070(10)
C45 0.0651(19) 0.099(2) 0.0655(17) 0.0257(16) -0.0228(14) -0.0259(15)
C46 0.0704(18) 0.0370(11) 0.0753(16) 0.0010(11) -0.0340(14) -0.0012(10)
C47 0.0407(12) 0.0379(10) 0.0383(10) -0.0050(8) -0.0157(9) 0.0026(8)
C48 0.0478(13) 0.0332(9) 0.0439(11) -0.0079(8) -0.0252(10) 0.0068(8)
C49 0.0488(13) 0.0334(9) 0.0514(12) -0.0108(9) -0.0288(10) 0.0069(8)
C50 0.0568(14) 0.0364(10) 0.0531(12) -0.0154(9) -0.0313(11) 0.0078(9)
C51 0.0580(14) 0.0302(9) 0.0568(13) -0.0105(9) -0.0313(11) 0.0048(9)
C52 0.0704(17) 0.0361(11) 0.0643(14) -0.0079(10) -0.0310(13) -0.0041(10)
C53 0.0651(16) 0.0312(10) 0.0674(14) -0.0103(10) -0.0351(13) 0.0066(9)
C54 0.0526(14) 0.0387(11) 0.0691(15) -0.0092(10) -0.0351(12) 0.0116(10)
C55 0.0584(16) 0.0490(12) 0.0781(17) -0.0041(11) -0.0422(14) -0.0009(11)
C56 0.0467(13) 0.0384(10) 0.0552(12) -0.0112(9) -0.0240(10) 0.0051(9)
C57 0.0682(18) 0.0614(14) 0.0619(15) -0.0307(13) -0.0295(13) 0.0179(12)
C58 0.0537(14) 0.0310(9) 0.0567(12) -0.0051(9) -0.0237(11) -0.0037(9)
C59 0.0562(16) 0.0354(11) 0.0826(17) -0.0027(10) -0.0335(14) -0.0042(10)
C60 0.0548(17) 0.0480(13) 0.099(2) 0.0019(11) -0.0258(16) -0.0130(13)
C61 0.0622(18) 0.0597(15) 0.0804(18) -0.0041(13) -0.0123(15) -0.0130(13)
C62 0.0696(18) 0.0504(13) 0.0592(14) -0.0087(12) -0.0150(13) -0.0037(11)
C63 0.0584(15) 0.0347(10) 0.0525(12) -0.0060(9) -0.0202(11) -0.0030(9)
C64 0.0589(15) 0.0387(10) 0.0431(11) -0.0061(10) -0.0202(10) 0.0026(8)
C65 0.086(2) 0.0592(14) 0.0525(14) 0.0048(13) -0.0336(14) -0.0011(11)
C66 0.0566(15) 0.0402(11) 0.0580(13) -0.0038(10) -0.0135(11) 0.0019(10)
C67 0.0646(17) 0.0385(12) 0.103(2) -0.0030(11) -0.0460(16) 0.0085(12)
C68 0.076(2) 0.0613(16) 0.106(2) -0.0130(14) -0.0562(18) 0.0159(15)
C69 0.080(2) 0.0415(14) 0.149(3) 0.0055(13) -0.049(2) 0.0062(16)
C70 0.0432(11) 0.0248(8) 0.0297(9) -0.0043(7) -0.0151(8) 0.0010(7)
C71 0.0502(13) 0.0257(8) 0.0368(10) -0.0006(8) -0.0235(9) 0.0023(7)
C72 0.0534(13) 0.0301(9) 0.0466(11) -0.0048(8) -0.0321(10) 0.0034(8)
C73 0.0652(15) 0.0334(10) 0.0496(12) -0.0003(9) -0.0387(11) -0.0023(8)
C74 0.0794(17) 0.0291(9) 0.0430(11) -0.0009(10) -0.0420(12) -0.0016(8)
C75 0.097(2) 0.0505(13) 0.0439(12) -0.0160(13) -0.0408(13) -0.0014(10)
C76 0.116(2) 0.0351(11) 0.0679(15) 0.0063(12) -0.0698(17) -0.0059(10)
C77 0.0688(16) 0.0304(10) 0.0653(14) 0.0006(10) -0.0426(13) -0.0058(9)
C78 0.0706(18) 0.0569(14) 0.0670(15) -0.0034(12) -0.0342(14) -0.0186(12)
C79 0.0615(16) 0.0560(13) 0.0596(14) -0.0226(12) -0.0362(12) 0.0123(11)
C80 0.0577(18) 0.106(2) 0.0766(18) -0.0266(16) -0.0325(15) 0.0053(16)
C81 0.0766(17) 0.0302(9) 0.0471(12) 0.0077(10) -0.0440(12) -0.0049(8)
C82 0.0900(19) 0.0283(9) 0.0528(13) -0.0008(10) -0.0515(14) -0.0001(8)
C83 0.107(2) 0.0318(11) 0.0691(16) 0.0057(12) -0.0594(17) -0.0069(10)
C84 0.113(3) 0.0353(12) 0.0828(19) 0.0164(14) -0.063(2) -0.0183(12)
C85 0.090(2) 0.0549(14) 0.0677(16) 0.0207(14) -0.0480(15) -0.0211(12)
C86 0.0762(18) 0.0408(11) 0.0575(14) 0.0106(11) -0.0480(14) -0.0095(10)
C87 0.0594(16) 0.0591(14) 0.0638(15) 0.0127(12) -0.0385(13) -0.0124(11)
C88 0.0684(19) 0.0820(18) 0.0607(15) -0.0067(15) -0.0298(14) -0.0003(13)
C89 0.069(2) 0.103(2) 0.112(3) 0.0235(18) -0.053(2) -0.025(2)
C90 0.092(2) 0.0292(10) 0.0516(13) -0.0078(11) -0.0410(14) 0.0046(9)
C91 0.096(2) 0.0384(11) 0.0657(15) 0.0000(12) -0.0494(15) -0.0043(10)
C92 0.107(2) 0.0497(13) 0.0691(16) -0.0215(14) -0.0552(17) 0.0197(12)
C93 0.0369(11) 0.0353(9) 0.0275(8) -0.0045(8) -0.0127(8) 0.0013(7)
C94 0.0415(11) 0.0377(9) 0.0243(8) -0.0103(8) -0.0106(8) 0.0023(7)
C95 0.0441(12) 0.0399(10) 0.0296(9) -0.0148(9) -0.0093(8) 0.0001(7)
C97 0.0449(12) 0.0479(11) 0.0310(9) -0.0195(9) -0.0060(9) -0.0013(8)
C100 0.0580(14) 0.0439(11) 0.0371(10) -0.0055(10) -0.0233(10) -0.0042(8)
C101 0.0692(17) 0.0580(14) 0.0574(14) -0.0051(12) -0.0331(13) -0.0135(11)
C102 0.0699(17) 0.0402(11) 0.0620(14) -0.0046(11) -0.0364(13) -0.0043(10)
C103 0.086(2) 0.0384(12) 0.0862(19) -0.0026(12) -0.0286(16) -0.0014(12)
C104 0.0450(12) 0.0443(10) 0.0245(8) -0.0155(9) -0.0054(8) 0.0009(7)
C105 0.0415(12) 0.0481(11) 0.0308(9) -0.0119(9) -0.0038(8) -0.0009(8)
C106 0.0520(14) 0.0501(12) 0.0339(10) -0.0098(10) -0.0050(9) -0.0053(9)
C107 0.0602(15) 0.0540(12) 0.0294(9) -0.0169(11) -0.0064(10) -0.0089(9)
C108 0.0502(13) 0.0541(12) 0.0293(9) -0.0160(10) -0.0111(9) 0.0001(8)
C109 0.0468(13) 0.0437(10) 0.0283(9) -0.0150(9) -0.0077(9) 0.0022(8)
C110 0.0523(13) 0.0464(11) 0.0281(9) -0.0102(9) -0.0154(9) 0.0013(8)
C111 0.0507(14) 0.0543(12) 0.0370(10) -0.0091(10) -0.0186(10) 0.0004(9)
C112 0.0714(17) 0.0537(13) 0.0335(10) -0.0076(11) -0.0178(11) 0.0060(9)
C113 0.0453(13) 0.0560(12) 0.0358(10) -0.0040(10) -0.0070(9) -0.0062(9)
C114 0.0479(16) 0.122(3) 0.0541(15) 0.0029(16) -0.0067(12) -0.0216(15)
C115 0.0668(17) 0.0521(13) 0.0498(13) -0.0032(11) -0.0235(12) -0.0025(10)
C116 0.0390(11) 0.0278(8) 0.0287(8) -0.0040(7) -0.0095(8) 0.0018(7)
C117 0.0357(11) 0.0302(8) 0.0269(8) -0.0046(7) -0.0058(8) -0.0006(7)
C118 0.0340(11) 0.0487(11) 0.0340(9) -0.0059(9) -0.0060(8) -0.0115(8)
C119 0.0406(12) 0.0423(10) 0.0329(9) -0.0049(9) -0.0124(8) -0.0074(8)
C120 0.0418(11) 0.0342(9) 0.0269(8) 0.0024(8) -0.0131(8) -0.0034(7)
C121 0.0549(14) 0.0400(10) 0.0371(10) 0.0045(9) -0.0196(10) -0.0079(8)
C122 0.0448(12) 0.0451(11) 0.0304(9) 0.0020(9) -0.0074(9) 0.0004(8)
C123 0.0349(12) 0.0507(11) 0.0420(11) 0.0042(9) -0.0153(9) -0.0138(9)
C124 0.0446(14) 0.0637(14) 0.0579(13) 0.0050(11) -0.0216(11) -0.0206(11)
C125 0.0437(14) 0.0693(15) 0.0447(12) -0.0205(11) -0.0006(10) -0.0173(10)
C126 0.0556(17) 0.097(2) 0.0724(18) -0.0365(16) 0.0066(14) -0.0237(16)
C127 0.0657(16) 0.0288(9) 0.0432(11) 0.0078(9) -0.0311(11) -0.0073(8)
C128 0.095(2) 0.0275(9) 0.0449(11) -0.0001(11) -0.0390(13) -0.0021(8)
C129 0.131(3) 0.0343(12) 0.0665(16) 0.0078(14) -0.0579(19) 0.0002(11)
C130 0.124(3) 0.0509(15) 0.099(2) 0.0324(17) -0.079(2) -0.0157(15)
C131 0.086(2) 0.0532(14) 0.091(2) 0.0272(14) -0.0575(17) -0.0244(14)
C132 0.0561(15) 0.0439(11) 0.0647(14) 0.0164(10) -0.0373(12) -0.0201(10)
C133 0.0404(13) 0.0539(13) 0.0720(15) 0.0084(10) -0.0215(12) -0.0183(11)
C134 0.074(2) 0.0546(15) 0.110(2) 0.0055(13) -0.0485(18) -0.0188(15)
C135 0.0464(16) 0.0759(18) 0.101(2) 0.0009(13) -0.0025(15) -0.0327(16)
C136 0.108(2) 0.0292(10) 0.0367(11) -0.0199(12) -0.0252(12) 0.0041(8)
C137 0.126(3) 0.0516(14) 0.0442(13) -0.0301(16) -0.0181(15) -0.0032(10)
C138 0.157(3) 0.0397(12) 0.0517(14) -0.0392(16) -0.0292(17) 0.0016(10)
Li1 0.042(2) 0.0395(17) 0.056(2) -0.0093(15) -0.0200(17) 0.0074(15)
Li4 0.049(2) 0.0304(15) 0.0361(16) -0.0013(14) -0.0169(15) 0.0027(12)
Li6 0.064(2) 0.0290(15) 0.0407(17) -0.0039(15) -0.0207(17) 0.0007(13)
Li8 0.099(4) 0.040(2) 0.069(3) 0.021(2) 0.000(3) 0.0079(19)
Li9 0.050(2) 0.049(2) 0.050(2) -0.0024(17) -0.0073(17) -0.0109(16)
Li11 0.101(4) 0.0403(19) 0.070(3) 0.019(2) -0.053(3) -0.0138(18)
C96 0.0484(15) 0.0419(12) 0.0317(11) -0.0176(11) -0.0150(11) 0.0036(9)
C98 0.0429(16) 0.0634(16) 0.0509(18) -0.0205(13) -0.0081(12) -0.0100(12)
C99 0.067(2) 0.070(2) 0.0346(13) -0.0374(17) -0.0033(13) 0.0008(12)
Li2 0.038(3) 0.047(3) 0.041(3) 0.004(3) -0.014(2) 0.003(3)
Li3 0.037(3) 0.028(2) 0.045(2) -0.0074(17) -0.015(2) 0.0057(17)
Li5 0.046(4) 0.031(3) 0.032(2) -0.016(3) -0.006(3) 0.0020(18)
Li7 0.044(3) 0.030(2) 0.040(2) -0.0017(19) -0.017(2) 0.0041(17)
Li10 0.043(3) 0.030(2) 0.033(2) -0.0040(18) -0.0165(19) 0.0048(16)
Li12 0.052(3) 0.038(2) 0.040(2) -0.010(2) -0.020(2) 0.0063(18)
C96A 0.050(11) 0.041(9) 0.047(9) -0.019(8) -0.002(8) -0.003(7)
C98A 0.031(9) 0.044(8) 0.046(11) -0.007(7) 0.004(7) 0.004(7)
C99A 0.067(2) 0.070(2) 0.0346(13) -0.0374(17) -0.0033(13) 0.0008(12)
Li2A 0.063(11) 0.036(9) 0.056(9) 0.005(8) -0.026(8) 0.005(8)
Li3A 0.035(9) 0.043(7) 0.046(7) -0.014(6) -0.008(6) 0.001(5)
Li5A 0.074(17) 0.044(9) 0.053(10) -0.023(13) -0.005(13) -0.018(7)
Li7A 0.044(8) 0.038(7) 0.051(8) -0.004(6) -0.013(6) -0.008(5)
Li13 0.055(9) 0.040(7) 0.033(6) -0.007(6) -0.011(6) 0.000(5)
Li14 0.035(7) 0.048(7) 0.042(7) -0.003(6) -0.013(6) 0.003(5)

loop_
_atom_type_symbol
_atom_type_description
_atom_type_scat_dispersion_real
_atom_type_scat_dispersion_imag
_atom_type_scat_source
C C 0.0181 0.0091 'International Tables Vol C Tables 4.2.6.8 and 6.1.1.4'
H H 0.0000 0.0000 'International Tables Vol C Tables 4.2.6.8 and 6.1.1.4'
Li Li 0.0008 0.0003 'International Tables Vol C Tables 4.2.6.8 and 6.1.1.4'
N N 0.0311 0.0180 'International Tables Vol C Tables 4.2.6.8 and 6.1.1.4'
O O 0.0492 0.0322 'International Tables Vol C Tables 4.2.6.8 and 6.1.1.4'

loop_
_geom_angle_atom_site_label_1
_geom_angle_atom_site_label_2
_geom_angle_atom_site_label_3
_geom_angle_site_symmetry_1
_geom_angle_site_symmetry_3
_geom_angle
_geom_angle_publ_flag
C1 O1 Li8 . . 87.3(2) ?
C1 O1 Li2 . . 102.4(2) ?
Li8 O1 Li2 . . 99.2(2) ?
C1 O1 Li1 . . 112.97(16) ?
Li8 O1 Li1 . . 159.4(2) ?
Li2 O1 Li1 . . 80.6(2) ?
C1 O1 Li2A . . 81.6(6) ?
Li8 O1 Li2A . . 104.7(5) ?
Li1 O1 Li2A . . 82.8(5) ?
C1 O2 Li2A . . 92.0(5) ?
C1 O2 Li4 . . 148.21(15) ?
Li2A O2 Li4 . . 119.2(6) ?
C1 O2 Li5 . . 106.8(2) ?
Li4 O2 Li5 . . 88.1(2) ?
C1 O2 Li5A . . 98.7(8) ?
Li2A O2 Li5A . . 93.6(9) ?
Li4 O2 Li5A . . 86.3(7) ?
C1 O2 Li3 . . 119.70(16) ?
Li4 O2 Li3 . . 78.98(16) ?
Li5 O2 Li3 . . 109.5(3) ?
C1 O2 Li2 . . 80.66(16) ?
Li4 O2 Li2 . . 130.92(18) ?
Li5 O2 Li2 . . 74.9(2) ?
Li3 O2 Li2 . . 64.90(19) ?
C24 O3 Li1 . . 162.12(16) ?
C24 O3 Li2 . . 98.04(19) ?
Li1 O3 Li2 . . 84.2(2) ?
C24 O3 Li2A . . 98.9(5) ?
Li1 O3 Li2A . . 90.0(5) ?
C24 O3 Li3 . . 89.88(15) ?
Li1 O3 Li3 . . 107.82(17) ?
Li2 O3 Li3 . . 76.1(3) ?
C24 O4 Li7 . . 138.1(2) ?
C24 O4 Li6 . . 131.89(15) ?
Li7 O4 Li6 . . 88.29(19) ?
C24 O4 Li3A . . 150.4(4) ?
Li6 O4 Li3A . . 74.6(4) ?
C24 O4 Li7A . . 88.0(4) ?
Li6 O4 Li7A . . 139.1(4) ?
Li3A O4 Li7A . . 70.1(6) ?
C24 O4 Li3 . . 85.22(14) ?
Li7 O4 Li3 . . 93.82(19) ?
Li6 O4 Li3 . . 107.73(18) ?
C24 O4 Li2A . . 81.8(5) ?
Li6 O4 Li2A . . 75.7(4) ?
Li3A O4 Li2A . . 95.3(7) ?
Li7A O4 Li2A . . 126.9(6) ?
C24 O4 Li2 . . 72.80(17) ?
Li7 O4 Li2 . . 142.1(3) ?
Li6 O4 Li2 . . 73.23(17) ?
Li3 O4 Li2 . . 62.6(2) ?
C47 O5 Li6 . . 153.99(16) ?
C47 O5 Li2 . . 104.3(2) ?
Li6 O5 Li2 . . 92.3(2) ?
C47 O5 Li5 . . 89.7(3) ?
Li6 O5 Li5 . . 110.7(3) ?
Li2 O5 Li5 . . 89.5(3) ?
C47 O5 Li2A . . 117.2(5) ?
Li6 O5 Li2A . . 85.3(5) ?
C47 O5 Li14 . . 117.1(4) ?
Li6 O5 Li14 . . 67.7(4) ?
Li2A O5 Li14 . . 99.6(6) ?
C47 O5 Li5A . . 82.9(6) ?
Li6 O5 Li5A . . 117.8(6) ?
Li2A O5 Li5A . . 73.7(8) ?
Li14 O5 Li5A . . 59.7(7) ?
C47 O6 Li8 . . 99.5(2) ?
C47 O6 Li9 . . 114.07(16) ?
Li8 O6 Li9 . . 146.0(2) ?
C47 O6 Li5 . . 87.1(2) ?
Li8 O6 Li5 . . 97.3(2) ?
Li9 O6 Li5 . . 80.1(2) ?
C47 O6 Li5A . . 105.8(8) ?
Li8 O6 Li5A . . 92.4(7) ?
Li9 O6 Li5A . . 74.3(7) ?
C70 O7 Li3A . . 112.3(5) ?
C70 O7 Li6 . . 160.86(16) ?
Li3A O7 Li6 . . 86.9(5) ?
C70 O7 Li10 . . 89.50(15) ?
Li6 O7 Li10 . . 105.01(17) ?
C70 O7 Li7 . . 112.59(17) ?
Li6 O7 Li7 . . 83.40(17) ?
Li10 O7 Li7 . . 76.54(19) ?
C70 O7 Li14 . . 105.8(4) ?
Li3A O7 Li14 . . 97.6(6) ?
Li6 O7 Li14 . . 70.5(4) ?
C70 O8 Li13 . . 123.1(4) ?
C70 O8 Li11 . . 102.5(2) ?
Li13 O8 Li11 . . 95.2(5) ?
C70 O8 Li10 . . 89.65(15) ?
Li11 O8 Li10 . . 89.63(18) ?
C70 O8 Li12 . . 112.37(18) ?
Li11 O8 Li12 . . 140.5(2) ?
Li10 O8 Li12 . . 73.01(19) ?
C70 O8 Li3A . . 69.0(3) ?
Li13 O8 Li3A . . 66.9(5) ?
Li11 O8 Li3A . . 70.7(3) ?
C93 O9 Li5A . . 101.1(7) ?
C93 O9 Li9 . . 166.42(19) ?
Li5A O9 Li9 . . 85.1(8) ?
C93 O9 Li5 . . 104.0(2) ?
Li9 O9 Li5 . . 85.9(3) ?
C93 O9 Li14 . . 87.5(4) ?
Li5A O9 Li14 . . 76.1(10) ?
Li9 O9 Li14 . . 105.8(4) ?
C93 O10 Li13 . . 138.7(4) ?
C93 O10 Li4 . . 127.33(15) ?
Li13 O10 Li4 . . 92.9(4) ?
C93 O10 Li12 . . 88.49(18) ?
Li4 O10 Li12 . . 143.1(2) ?
C93 O10 Li10 . . 148.28(16) ?
Li4 O10 Li10 . . 77.06(16) ?
Li12 O10 Li10 . . 73.9(2) ?
C93 O10 Li14 . . 85.3(4) ?
Li13 O10 Li14 . . 90.9(6) ?
Li4 O10 Li14 . . 108.3(4) ?
C93 O10 Li5 . . 78.23(19) ?
Li4 O10 Li5 . . 74.76(19) ?
Li12 O10 Li5 . . 127.9(2) ?
Li10 O10 Li5 . . 91.8(2) ?
C93 O10 Li5A . . 69.3(6) ?
Li13 O10 Li5A . . 142.2(8) ?
Li4 O10 Li5A . . 73.1(6) ?
Li14 O10 Li5A . . 62.3(7) ?
C116 O11 Li7 . . 116.65(19) ?
C116 O11 Li3A . . 92.1(4) ?
C116 O11 Li11 . . 113.7(2) ?
Li7 O11 Li11 . . 100.40(18) ?
Li3A O11 Li11 . . 91.6(4) ?
C116 O11 Li7A . . 98.7(4) ?
Li3A O11 Li7A . . 71.0(6) ?
Li11 O11 Li7A . . 143.9(4) ?
C116 O11 Li10 . . 74.32(14) ?
Li7 O11 Li10 . . 66.3(2) ?
Li11 O11 Li10 . . 73.52(18) ?
C116 O12 Li4 . . 157.31(16) ?
C116 O12 Li10 . . 104.56(18) ?
Li4 O12 Li10 . . 82.37(18) ?
C116 O12 Li3 . . 116.06(18) ?
Li4 O12 Li3 . . 82.96(18) ?
Li10 O12 Li3 . . 100.69(18) ?
C116 O12 Li3A . . 84.9(4) ?
Li4 O12 Li3A . . 113.4(4) ?
C116 O12 Li13 . . 97.9(4) ?
Li4 O12 Li13 . . 77.5(4) ?
Li3A O12 Li13 . . 69.5(5) ?
C12 N1 C2 . . 121.83(17) ?
C12 N1 C5 . . 118.41(16) ?
C2 N1 C5 . . 108.79(15) ?
C35 N2 C25 . . 121.24(14) ?
C35 N2 C28 . . 120.52(15) ?
C25 N2 C28 . . 111.77(14) ?
C58 N3 C48 . . 121.42(15) ?
C58 N3 C51 . . 117.39(17) ?
C48 N3 C51 . . 109.48(17) ?
C81 N4 C71 . . 122.83(16) ?
C81 N4 C74 . . 118.55(15) ?
C71 N4 C74 . . 109.53(14) ?
C104 N5 C94 . . 122.03(16) ?
C104 N5 C97 . . 117.98(15) ?
C94 N5 C97 . . 110.77(15) ?
C127 N6 C117 . . 124.11(15) ?
C127 N6 C120 . . 118.29(14) ?
C117 N6 C120 . . 109.66(14) ?
C2 C1 O2 . . 125.16(16) ?
C2 C1 O1 . . 120.63(16) ?
O2 C1 O1 . . 114.20(15) ?
C1 C2 N1 . . 121.20(16) ?
C1 C2 C3 . . 127.66(16) ?
N1 C2 C3 . . 110.58(15) ?
C4 C3 C2 . . 101.26(14) ?
C4 C3 C10 . . 110.01(15) ?
C2 C3 C10 . . 112.84(16) ?
C4 C3 C8 . . 113.74(17) ?
C2 C3 C8 . . 109.29(14) ?
C10 C3 C8 . . 109.55(16) ?
C3 C4 C5 . . 107.69(15) ?
C3 C4 H4A . . 110.2 ?
C5 C4 H4A . . 110.2 ?
C3 C4 H4B . . 110.2 ?
C5 C4 H4B . . 110.2 ?
H4A C4 H4B . . 108.5 ?
N1 C5 C6 . . 113.18(19) ?
N1 C5 C7 . . 110.21(19) ?
C6 C5 C7 . . 109.7(2) ?
N1 C5 C4 . . 103.09(16) ?
C6 C5 C4 . . 110.2(2) ?
C7 C5 C4 . . 110.37(19) ?
C5 C6 H6A . . 109.5 ?
C5 C6 H6B . . 109.5 ?
H6A C6 H6B . . 109.5 ?
C5 C6 H6C . . 109.5 ?
H6A C6 H6C . . 109.5 ?
H6B C6 H6C . . 109.5 ?
C5 C7 H7A . . 109.5 ?
C5 C7 H7B . . 109.5 ?
H7A C7 H7B . . 109.5 ?
C5 C7 H7C . . 109.5 ?
H7A C7 H7C . . 109.5 ?
H7B C7 H7C . . 109.5 ?
C9 C8 C3 . . 119.03(16) ?
C9 C8 H8A . . 107.6 ?
C3 C8 H8A . . 107.6 ?
C9 C8 H8B . . 107.6 ?
C3 C8 H8B . . 107.6 ?
H8A C8 H8B . . 107.0 ?
C8 C9 H9A . . 109.5 ?
C8 C9 H9B . . 109.5 ?
H9A C9 H9B . . 109.5 ?
C8 C9 H9C . . 109.5 ?
H9A C9 H9C . . 109.5 ?
H9B C9 H9C . . 109.5 ?
C11 C10 C3 . . 116.97(19) ?
C11 C10 H10A . . 108.1 ?
C3 C10 H10A . . 108.1 ?
C11 C10 H10B . . 108.1 ?
C3 C10 H10B . . 108.1 ?
H10A C10 H10B . . 107.3 ?
C10 C11 H11A . . 109.5 ?
C10 C11 H11B . . 109.5 ?
H11A C11 H11B . . 109.5 ?
C10 C11 H11C . . 109.5 ?
H11A C11 H11C . . 109.5 ?
H11B C11 H11C . . 109.5 ?
C17 C12 C13 . . 119.6(2) ?
C17 C12 N1 . . 123.05(18) ?
C13 C12 N1 . . 117.3(2) ?
C14 C13 C12 . . 119.0(3) ?
C14 C13 C21 . . 118.4(2) ?
C12 C13 C21 . . 122.6(2) ?
C15 C14 C13 . . 121.8(3) ?
C15 C14 H14 . . 119.1 ?
C13 C14 H14 . . 119.1 ?
C14 C15 C16 . . 118.9(2) ?
C14 C15 H15 . . 120.5 ?
C16 C15 H15 . . 120.5 ?
C15 C16 C17 . . 121.8(3) ?
C15 C16 H16 . . 119.1 ?
C17 C16 H16 . . 119.1 ?
C16 C17 C12 . . 118.7(2) ?
C16 C17 C18 . . 117.7(2) ?
C12 C17 C18 . . 123.59(18) ?
C17 C18 C20 . . 111.20(19) ?
C17 C18 C19 . . 113.0(2) ?
C20 C18 C19 . . 110.3(2) ?
C17 C18 H18 . . 107.4 ?
C20 C18 H18 . . 107.4 ?
C19 C18 H18 . . 107.4 ?
C18 C19 H19A . . 109.5 ?
C18 C19 H19B . . 109.5 ?
H19A C19 H19B . . 109.5 ?
C18 C19 H19C . . 109.5 ?
H19A C19 H19C . . 109.5 ?
H19B C19 H19C . . 109.5 ?
C18 C20 H20A . . 109.5 ?
C18 C20 H20B . . 109.5 ?
H20A C20 H20B . . 109.5 ?
C18 C20 H20C . . 109.5 ?
H20A C20 H20C . . 109.5 ?
H20B C20 H20C . . 109.5 ?
C13 C21 C23 . . 109.9(2) ?
C13 C21 C22 . . 113.2(2) ?
C23 C21 C22 . . 110.0(2) ?
C13 C21 H21 . . 107.9 ?
C23 C21 H21 . . 107.9 ?
C22 C21 H21 . . 107.9 ?
C21 C22 H22A . . 109.5 ?
C21 C22 H22B . . 109.5 ?
H22A C22 H22B . . 109.5 ?
C21 C22 H22C . . 109.5 ?
H22A C22 H22C . . 109.5 ?
H22B C22 H22C . . 109.5 ?
C21 C23 H23A . . 109.5 ?
C21 C23 H23B . . 109.5 ?
H23A C23 H23B . . 109.5 ?
C21 C23 H23C . . 109.5 ?
H23A C23 H23C . . 109.5 ?
H23B C23 H23C . . 109.5 ?
C25 C24 O3 . . 124.62(16) ?
C25 C24 O4 . . 124.21(16) ?
O3 C24 O4 . . 111.14(16) ?
C24 C25 N2 . . 123.26(16) ?
C24 C25 C26 . . 127.18(16) ?
N2 C25 C26 . . 108.61(15) ?
C25 C26 C27 . . 101.49(15) ?
C25 C26 C31 . . 112.60(15) ?
C27 C26 C31 . . 108.68(19) ?
C25 C26 C33 . . 109.20(18) ?
C27 C26 C33 . . 114.06(16) ?
C31 C26 C33 . . 110.58(17) ?
C28 C27 C26 . . 107.77(18) ?
C28 C27 H27A . . 110.2 ?
C26 C27 H27A . . 110.2 ?
C28 C27 H27B . . 110.2 ?
C26 C27 H27B . . 110.2 ?
H27A C27 H27B . . 108.5 ?
N2 C28 C30 . . 112.83(17) ?
N2 C28 C27 . . 101.60(15) ?
C30 C28 C27 . . 111.1(2) ?
N2 C28 C29 . . 112.16(19) ?
C30 C28 C29 . . 108.76(19) ?
C27 C28 C29 . . 110.28(17) ?
C28 C29 H29A . . 109.5 ?
C28 C29 H29B . . 109.5 ?
H29A C29 H29B . . 109.5 ?
C28 C29 H29C . . 109.5 ?
H29A C29 H29C . . 109.5 ?
H29B C29 H29C . . 109.5 ?
C28 C30 H30A . . 109.5 ?
C28 C30 H30B . . 109.5 ?
H30A C30 H30B . . 109.5 ?
C28 C30 H30C . . 109.5 ?
H30A C30 H30C . . 109.5 ?
H30B C30 H30C . . 109.5 ?
C32 C31 C26 . . 116.89(17) ?
C32 C31 Li7A . . 142.3(3) ?
C26 C31 Li7A . . 100.6(3) ?
C32 C31 H31A . . 108.1 ?
C26 C31 H31A . . 108.1 ?
Li7A C31 H31A . . 60.3 ?
C32 C31 H31B . . 108.1 ?
C26 C31 H31B . . 108.1 ?
Li7A C31 H31B . . 52.5 ?
H31A C31 H31B . . 107.3 ?
C31 C32 H32A . . 109.5 ?
C31 C32 H32B . . 109.5 ?
H32A C32 H32B . . 109.5 ?
C31 C32 H32C . . 109.5 ?
H32A C32 H32C . . 109.5 ?
H32B C32 H32C . . 109.5 ?
C34 C33 C26 . . 118.0(2) ?
C34 C33 H33A . . 107.8 ?
C26 C33 H33A . . 107.8 ?
C34 C33 H33B . . 107.8 ?
C26 C33 H33B . . 107.8 ?
H33A C33 H33B . . 107.1 ?
C33 C34 H34A . . 109.5 ?
C33 C34 H34B . . 109.5 ?
H34A C34 H34B . . 109.5 ?
C33 C34 H34C . . 109.5 ?
H34A C34 H34C . . 109.5 ?
H34B C34 H34C . . 109.5 ?
C40 C35 C36 . . 119.77(17) ?
C40 C35 N2 . . 118.05(18) ?
C36 C35 N2 . . 122.18(18) ?
C37 C36 C35 . . 119.00(19) ?
C37 C36 C44 . . 118.26(19) ?
C35 C36 C44 . . 122.70(17) ?
C38 C37 C36 . . 121.3(2) ?
C38 C37 H37 . . 119.3 ?
C36 C37 H37 . . 119.4 ?
C39 C38 C37 . . 119.85(18) ?
C39 C38 H38 . . 120.1 ?
C37 C38 H38 . . 120.1 ?
C38 C39 C40 . . 120.9(2) ?
C38 C39 H39 . . 119.5 ?
C40 C39 H39 . . 119.5 ?
C39 C40 C35 . . 119.10(19) ?
C39 C40 C41 . . 119.12(18) ?
C35 C40 C41 . . 121.75(17) ?
C40 C41 C42 . . 111.81(16) ?
C40 C41 C43 . . 112.04(18) ?
C42 C41 C43 . . 110.48(18) ?
C40 C41 H41 . . 107.4 ?
C42 C41 H41 . . 107.4 ?
C43 C41 H41 . . 107.4 ?
C41 C42 Li1 . . 98.16(15) ?
C41 C42 H42A . . 109.5 ?
Li1 C42 H42A . . 79.2 ?
C41 C42 H42B . . 109.5 ?
Li1 C42 H42B . . 145.3 ?
H42A C42 H42B . . 109.5 ?
C41 C42 H42C . . 109.5 ?
Li1 C42 H42C . . 39.1 ?
H42A C42 H42C . . 109.5 ?
H42B C42 H42C . . 109.5 ?
C41 C43 H43A . . 109.5 ?
C41 C43 H43B . . 109.5 ?
H43A C43 H43B . . 109.5 ?
C41 C43 H43C . . 109.5 ?
H43A C43 H43C . . 109.5 ?
H43B C43 H43C . . 109.5 ?
C36 C44 C45 . . 113.1(2) ?
C36 C44 C46 . . 109.17(19) ?
C45 C44 C46 . . 111.1(2) ?
C36 C44 H44 . . 107.7 ?
C45 C44 H44 . . 107.7 ?
C46 C44 H44 . . 107.7 ?
C44 C45 H45A . . 109.5 ?
C44 C45 H45B . . 109.5 ?
H45A C45 H45B . . 109.5 ?
C44 C45 H45C . . 109.5 ?
H45A C45 H45C . . 109.5 ?
H45B C45 H45C . . 109.5 ?
C44 C46 Li7A . . 106.0(3) ?
C44 C46 H46A . . 109.5 ?
Li7A C46 H46A . . 49.9 ?
C44 C46 H46B . . 109.5 ?
Li7A C46 H46B . . 64.1 ?
H46A C46 H46B . . 109.5 ?
C44 C46 H46C . . 109.5 ?
Li7A C46 H46C . . 143.8 ?
H46A C46 H46C . . 109.5 ?
H46B C46 H46C . . 109.5 ?
C48 C47 O5 . . 123.50(19) ?
C48 C47 O6 . . 122.9(2) ?
O5 C47 O6 . . 113.58(16) ?
C47 C48 N3 . . 122.34(19) ?
C47 C48 C49 . . 126.8(2) ?
N3 C48 C49 . . 110.31(16) ?
C48 C49 C50 . . 100.81(18) ?
C48 C49 C54 . . 113.14(16) ?
C50 C49 C54 . . 110.90(16) ?
C48 C49 C56 . . 108.89(15) ?
C50 C49 C56 . . 113.48(16) ?
C54 C49 C56 . . 109.4(2) ?
C51 C50 C49 . . 108.08(16) ?
C51 C50 H50A . . 110.1 ?
C49 C50 H50A . . 110.1 ?
C51 C50 H50B . . 110.1 ?
C49 C50 H50B . . 110.1 ?
H50A C50 H50B . . 108.4 ?
N3 C51 C52 . . 113.09(19) ?
N3 C51 C50 . . 102.39(16) ?
C52 C51 C50 . . 110.52(17) ?
N3 C51 C53 . . 110.53(16) ?
C52 C51 C53 . . 108.75(18) ?
C50 C51 C53 . . 111.5(2) ?
C51 C52 H52A . . 109.5 ?
C51 C52 H52B . . 109.5 ?
H52A C52 H52B . . 109.5 ?
C51 C52 H52C . . 109.5 ?
H52A C52 H52C . . 109.5 ?
H52B C52 H52C . . 109.5 ?
C51 C53 H53A . . 109.5 ?
C51 C53 H53B . . 109.5 ?
H53A C53 H53B . . 109.5 ?
C51 C53 H53C . . 109.5 ?
H53A C53 H53C . . 109.5 ?
H53B C53 H53C . . 109.5 ?
C55 C54 C49 . . 116.42(17) ?
C55 C54 H54A . . 108.2 ?
C49 C54 H54A . . 108.2 ?
C55 C54 H54B . . 108.2 ?
C49 C54 H54B . . 108.2 ?
H54A C54 H54B . . 107.3 ?
C54 C55 H55A . . 109.5 ?
C54 C55 H55B . . 109.5 ?
H55A C55 H55B . . 109.5 ?
C54 C55 H55C . . 109.5 ?
H55A C55 H55C . . 109.5 ?
H55B C55 H55C . . 109.5 ?
C57 C56 C49 . . 118.88(17) ?
C57 C56 H56A . . 107.6 ?
C49 C56 H56A . . 107.6 ?
C57 C56 H56B . . 107.6 ?
C49 C56 H56B . . 107.6 ?
H56A C56 H56B . . 107.0 ?
C56 C57 H57A . . 109.5 ?
C56 C57 H57B . . 109.5 ?
H57A C57 H57B . . 109.5 ?
C56 C57 H57C . . 109.5 ?
H57A C57 H57C . . 109.5 ?
H57B C57 H57C . . 109.5 ?
C59 C58 C63 . . 118.9(2) ?
C59 C58 N3 . . 117.91(19) ?
C63 C58 N3 . . 122.9(2) ?
C60 C59 C58 . . 119.6(2) ?
C60 C59 C67 . . 118.7(2) ?
C58 C59 C67 . . 121.6(3) ?
C61 C60 C59 . . 121.5(3) ?
C61 C60 H60 . . 119.3 ?
C59 C60 H60 . . 119.3 ?
C62 C61 C60 . . 118.9(3) ?
C62 C61 H61 . . 120.5 ?
C60 C61 H61 . . 120.5 ?
C61 C62 C63 . . 122.2(2) ?
C61 C62 H62 . . 118.9 ?
C63 C62 H62 . . 118.9 ?
C62 C63 C58 . . 118.7(2) ?
C62 C63 C64 . . 118.1(2) ?
C58 C63 C64 . . 123.1(2) ?
C63 C64 C65 . . 112.6(2) ?
C63 C64 C66 . . 110.90(18) ?
C65 C64 C66 . . 110.23(18) ?
C63 C64 H64 . . 107.6 ?
C65 C64 H64 . . 107.6 ?
C66 C64 H64 . . 107.6 ?
C64 C65 H65A . . 109.5 ?
C64 C65 H65B . . 109.5 ?
H65A C65 H65B . . 109.5 ?
C64 C65 H65C . . 109.5 ?
H65A C65 H65C . . 109.5 ?
H65B C65 H65C . . 109.5 ?
C64 C66 H66A . . 109.5 ?
C64 C66 H66B . . 109.5 ?
H66A C66 H66B . . 109.5 ?
C64 C66 H66C . . 109.5 ?
H66A C66 H66C . . 109.5 ?
H66B C66 H66C . . 109.5 ?
C59 C67 C69 . . 112.6(3) ?
C59 C67 C68 . . 109.5(2) ?
C69 C67 C68 . . 110.4(2) ?
C59 C67 H67 . . 108.1 ?
C69 C67 H67 . . 108.1 ?
C68 C67 H67 . . 108.1 ?
C67 C68 H68A . . 109.5 ?
C67 C68 H68B . . 109.5 ?
H68A C68 H68B . . 109.5 ?
C67 C68 H68C . . 109.5 ?
H68A C68 H68C . . 109.5 ?
H68B C68 H68C . . 109.5 ?
C67 C69 H69A . . 109.5 ?
C67 C69 H69B . . 109.5 ?
H69A C69 H69B . . 109.5 ?
C67 C69 H69C . . 109.5 ?
H69A C69 H69C . . 109.5 ?
H69B C69 H69C . . 109.5 ?
O7 C70 C71 . . 123.71(16) ?
O7 C70 O8 . . 111.98(14) ?
C71 C70 O8 . . 124.23(15) ?
C70 C71 N4 . . 123.06(16) ?
C70 C71 C72 . . 126.18(15) ?
N4 C71 C72 . . 110.23(14) ?
C71 C72 C77 . . 109.94(18) ?
C71 C72 C73 . . 101.54(14) ?
C77 C72 C73 . . 111.71(17) ?
C71 C72 C79 . . 112.42(17) ?
C77 C72 C79 . . 109.07(18) ?
C73 C72 C79 . . 112.02(19) ?
C74 C73 C72 . . 107.59(16) ?
C74 C73 H73A . . 110.2 ?
C72 C73 H73A . . 110.2 ?
C74 C73 H73B . . 110.2 ?
C72 C73 H73B . . 110.2 ?
H73A C73 H73B . . 108.5 ?
N4 C74 C75 . . 111.11(19) ?
N4 C74 C76 . . 112.41(16) ?
C75 C74 C76 . . 108.71(19) ?
N4 C74 C73 . . 102.27(15) ?
C75 C74 C73 . . 111.83(18) ?
C76 C74 C73 . . 110.5(2) ?
C74 C75 H75A . . 109.5 ?
C74 C75 H75B . . 109.5 ?
H75A C75 H75B . . 109.5 ?
C74 C75 H75C . . 109.5 ?
H75A C75 H75C . . 109.5 ?
H75B C75 H75C . . 109.5 ?
C74 C76 H76A . . 109.5 ?
C74 C76 H76B . . 109.5 ?
H76A C76 H76B . . 109.5 ?
C74 C76 H76C . . 109.5 ?
H76A C76 H76C . . 109.5 ?
H76B C76 H76C . . 109.5 ?
C78 C77 C72 . . 118.4(2) ?
C78 C77 H77A . . 107.7 ?
C72 C77 H77A . . 107.7 ?
C78 C77 H77B . . 107.7 ?
C72 C77 H77B . . 107.7 ?
H77A C77 H77B . . 107.1 ?
C77 C78 H78A . . 109.5 ?
C77 C78 H78B . . 109.5 ?
H78A C78 H78B . . 109.5 ?
C77 C78 H78C . . 109.5 ?
H78A C78 H78C . . 109.5 ?
H78B C78 H78C . . 109.5 ?
C80 C79 C72 . . 118.7(2) ?
C80 C79 H79A . . 107.6 ?
C72 C79 H79A . . 107.6 ?
C80 C79 H79B . . 107.6 ?
C72 C79 H79B . . 107.6 ?
H79A C79 H79B . . 107.1 ?
C79 C80 H80A . . 109.5 ?
C79 C80 H80B . . 109.5 ?
H80A C80 H80B . . 109.5 ?
C79 C80 H80C . . 109.5 ?
H80A C80 H80C . . 109.5 ?
H80B C80 H80C . . 109.5 ?
C86 C81 C82 . . 119.2(2) ?
C86 C81 N4 . . 123.2(2) ?
C82 C81 N4 . . 117.5(2) ?
C83 C82 C81 . . 118.8(3) ?
C83 C82 C90 . . 119.0(2) ?
C81 C82 C90 . . 122.24(19) ?
C84 C83 C82 . . 122.0(3) ?
C84 C83 H83 . . 119.0 ?
C82 C83 H83 . . 119.0 ?
C83 C84 C85 . . 119.6(2) ?
C83 C84 H84 . . 120.2 ?
C85 C84 H84 . . 120.2 ?
C84 C85 C86 . . 121.0(3) ?
C84 C85 H85 . . 119.5 ?
C86 C85 H85 . . 119.5 ?
C85 C86 C81 . . 119.3(2) ?
C85 C86 C87 . . 118.0(3) ?
C81 C86 C87 . . 122.6(2) ?
C86 C87 C89 . . 113.5(2) ?
C86 C87 C88 . . 111.84(19) ?
C89 C87 C88 . . 109.2(3) ?
C86 C87 H87 . . 107.3 ?
C89 C87 H87 . . 107.3 ?
C88 C87 H87 . . 107.3 ?
C87 C88 H88A . . 109.5 ?
C87 C88 H88B . . 109.5 ?
H88A C88 H88B . . 109.5 ?
C87 C88 H88C . . 109.5 ?
H88A C88 H88C . . 109.5 ?
H88B C88 H88C . . 109.5 ?
C87 C89 H89A . . 109.5 ?
C87 C89 H89B . . 109.5 ?
H89A C89 H89B . . 109.5 ?
C87 C89 H89C . . 109.5 ?
H89A C89 H89C . . 109.5 ?
H89B C89 H89C . . 109.5 ?
C82 C90 C91 . . 109.9(2) ?
C82 C90 C92 . . 113.2(2) ?
C91 C90 C92 . . 110.6(2) ?
C82 C90 H90 . . 107.6 ?
C91 C90 H90 . . 107.6 ?
C92 C90 H90 . . 107.6 ?
C90 C91 H91A . . 109.5 ?
C90 C91 H91B . . 109.5 ?
H91A C91 H91B . . 109.5 ?
C90 C91 H91C . . 109.5 ?
H91A C91 H91C . . 109.5 ?
H91B C91 H91C . . 109.5 ?
C90 C92 H92A . . 109.5 ?
C90 C92 H92B . . 109.5 ?
H92A C92 H92B . . 109.5 ?
C90 C92 H92C . . 109.5 ?
H92A C92 H92C . . 109.5 ?
H92B C92 H92C . . 109.5 ?
O9 C93 C94 . . 124.49(18) ?
O9 C93 O10 . . 113.46(15) ?
C94 C93 O10 . . 121.98(17) ?
C93 C94 N5 . . 122.02(17) ?
C93 C94 C95 . . 127.24(17) ?
N5 C94 C95 . . 109.18(15) ?
C100 C95 C94 . . 109.58(15) ?
C100 C95 C96 . . 117.10(18) ?
C94 C95 C96 . . 100.88(15) ?
C100 C95 C102 . . 109.98(17) ?
C94 C95 C102 . . 113.05(17) ?
C96 C95 C102 . . 106.08(18) ?
C100 C95 C96A . . 82.4(6) ?
C94 C95 C96A . . 98.3(5) ?
C102 C95 C96A . . 138.5(6) ?
C96A C97 N5 . . 102.0(5) ?
N5 C97 C98 . . 111.99(18) ?
N5 C97 C99 . . 113.09(16) ?
C98 C97 C99 . . 108.8(2) ?
N5 C97 C96 . . 102.33(17) ?
C98 C97 C96 . . 110.87(18) ?
C99 C97 C96 . . 109.7(2) ?
C96A C97 C99A . . 114.5(11) ?
N5 C97 C99A . . 113.5(8) ?
C96A C97 C98A . . 111.6(9) ?
N5 C97 C98A . . 114.4(6) ?
C99A C97 C98A . . 101.3(11) ?
C101 C100 C95 . . 118.15(18) ?
C101 C100 H10C . . 107.8 ?
C95 C100 H10C . . 107.8 ?
C101 C100 H10D . . 107.8 ?
C95 C100 H10D . . 107.8 ?
H10C C100 H10D . . 107.1 ?
C100 C101 H10E . . 109.5 ?
C100 C101 H10F . . 109.5 ?
H10E C101 H10F . . 109.5 ?
C100 C101 H10G . . 109.5 ?
H10E C101 H10G . . 109.5 ?
H10F C101 H10G . . 109.5 ?
C103 C102 C95 . . 116.6(2) ?
C103 C102 H10H . . 108.1 ?
C95 C102 H10H . . 108.1 ?
C103 C102 H10I . . 108.1 ?
C95 C102 H10I . . 108.1 ?
H10H C102 H10I . . 107.3 ?
C102 C103 H10J . . 109.5 ?
C102 C103 H10K . . 109.5 ?
H10J C103 H10K . . 109.5 ?
C102 C103 H10L . . 109.5 ?
H10J C103 H10L . . 109.5 ?
H10K C103 H10L . . 109.5 ?
C105 C104 C109 . . 119.37(17) ?
C105 C104 N5 . . 118.50(18) ?
C109 C104 N5 . . 122.08(19) ?
C106 C105 C104 . . 119.8(2) ?
C106 C105 C113 . . 117.9(2) ?
C104 C105 C113 . . 122.26(17) ?
C107 C106 C105 . . 120.8(2) ?
C107 C106 H106 . . 119.6 ?
C105 C106 H106 . . 119.6 ?
C108 C107 C106 . . 119.76(19) ?
C108 C107 H107 . . 120.1 ?
C106 C107 H107 . . 120.1 ?
C107 C108 C109 . . 121.6(2) ?
C107 C108 H108 . . 119.2 ?
C109 C108 H108 . . 119.2 ?
C108 C109 C104 . . 118.6(2) ?
C108 C109 C110 . . 117.88(18) ?
C104 C109 C110 . . 123.49(17) ?
C109 C110 C111 . . 109.25(17) ?
C109 C110 C112 . . 113.50(18) ?
C111 C110 C112 . . 110.11(18) ?
C109 C110 H110 . . 107.9 ?
C111 C110 H110 . . 107.9 ?
C112 C110 H110 . . 107.9 ?
C110 C111 H11D . . 109.5 ?
C110 C111 H11E . . 109.5 ?
H11D C111 H11E . . 109.5 ?
C110 C111 H11F . . 109.5 ?
H11D C111 H11F . . 109.5 ?
H11E C111 H11F . . 109.5 ?
C110 C112 H11G . . 109.5 ?
C110 C112 H11H . . 109.5 ?
H11G C112 H11H . . 109.5 ?
C110 C112 H11I . . 109.5 ?
H11G C112 H11I . . 109.5 ?
H11H C112 H11I . . 109.5 ?
C114 C113 C105 . . 112.37(19) ?
C114 C113 C115 . . 111.6(2) ?
C105 C113 C115 . . 111.14(18) ?
C114 C113 H113 . . 107.1 ?
C105 C113 H113 . . 107.1 ?
C115 C113 H113 . . 107.1 ?
C113 C114 H11J . . 109.5 ?
C113 C114 H11K . . 109.5 ?
H11J C114 H11K . . 109.5 ?
C113 C114 H11L . . 109.5 ?
H11J C114 H11L . . 109.5 ?
H11K C114 H11L . . 109.5 ?
C113 C115 H11M . . 109.5 ?
C113 C115 H11N . . 109.5 ?
H11M C115 H11N . . 109.5 ?
C113 C115 H11O . . 109.5 ?
H11M C115 H11O . . 109.5 ?
H11N C115 H11O . . 109.5 ?
O11 C116 C117 . . 124.53(18) ?
O11 C116 O12 . . 112.86(15) ?
C117 C116 O12 . . 122.58(17) ?
C116 C117 N6 . . 123.58(17) ?
C116 C117 C118 . . 126.36(18) ?
N6 C117 C118 . . 109.91(14) ?
C117 C118 C119 . . 101.45(16) ?
C117 C118 C123 . . 111.58(15) ?
C119 C118 C123 . . 110.97(15) ?
C117 C118 C125 . . 111.37(16) ?
C119 C118 C125 . . 113.33(16) ?
C123 C118 C125 . . 108.10(18) ?
C120 C119 C118 . . 107.81(15) ?
C120 C119 H11P . . 110.1 ?
C118 C119 H11P . . 110.1 ?
C120 C119 H11Q . . 110.1 ?
C118 C119 H11Q . . 110.1 ?
H11P C119 H11Q . . 108.5 ?
N6 C120 C119 . . 102.22(15) ?
N6 C120 C121 . . 113.23(14) ?
C119 C120 C121 . . 110.84(16) ?
N6 C120 C122 . . 110.79(15) ?
C119 C120 C122 . . 112.11(16) ?
C121 C120 C122 . . 107.69(16) ?
C120 C121 H12A . . 109.5 ?
C120 C121 H12B . . 109.5 ?
H12A C121 H12B . . 109.5 ?
C120 C121 H12C . . 109.5 ?
H12A C121 H12C . . 109.5 ?
H12B C121 H12C . . 109.5 ?
C120 C122 H12D . . 109.5 ?
C120 C122 H12E . . 109.5 ?
H12D C122 H12E . . 109.5 ?
C120 C122 H12F . . 109.5 ?
H12D C122 H12F . . 109.5 ?
H12E C122 H12F . . 109.5 ?
C124 C123 C118 . . 115.63(18) ?
C124 C123 H12G . . 108.4 ?
C118 C123 H12G . . 108.4 ?
C124 C123 H12H . . 108.4 ?
C118 C123 H12H . . 108.4 ?
H12G C123 H12H . . 107.4 ?
C123 C124 H12I . . 109.5 ?
C123 C124 H12J . . 109.5 ?
H12I C124 H12J . . 109.5 ?
C123 C124 H12K . . 109.5 ?
H12I C124 H12K . . 109.5 ?
H12J C124 H12K . . 109.5 ?
C126 C125 C118 . . 117.58(19) ?
C126 C125 H12L . . 107.9 ?
C118 C125 H12L . . 107.9 ?
C126 C125 H12M . . 107.9 ?
C118 C125 H12M . . 107.9 ?
H12L C125 H12M . . 107.2 ?
C125 C126 H12N . . 109.5 ?
C125 C126 H12O . . 109.5 ?
H12N C126 H12O . . 109.5 ?
C125 C126 H12P . . 109.5 ?
H12N C126 H12P . . 109.5 ?
H12O C126 H12P . . 109.5 ?
C132 C127 C128 . . 120.1(2) ?
C132 C127 N6 . . 118.03(19) ?
C128 C127 N6 . . 121.7(2) ?
C129 C128 C127 . . 118.0(3) ?
C129 C128 C136 . . 119.0(2) ?
C127 C128 C136 . . 123.0(2) ?
C130 C129 C128 . . 121.4(3) ?
C130 C129 H129 . . 119.3 ?
C128 C129 H129 . . 119.3 ?
C131 C130 C129 . . 120.2(2) ?
C131 C130 H130 . . 119.9 ?
C129 C130 H130 . . 119.9 ?
C130 C131 C132 . . 120.8(3) ?
C130 C131 H131 . . 119.6 ?
C132 C131 H131 . . 119.6 ?
C131 C132 C127 . . 119.3(3) ?
C131 C132 C133 . . 118.7(3) ?
C127 C132 C133 . . 121.97(18) ?
C132 C133 C134 . . 109.7(2) ?
C132 C133 C135 . . 113.7(2) ?
C134 C133 C135 . . 110.9(2) ?
C132 C133 H133 . . 107.4 ?
C134 C133 H133 . . 107.4 ?
C135 C133 H133 . . 107.4 ?
C133 C134 H13A . . 109.5 ?
C133 C134 H13B . . 109.5 ?
H13A C134 H13B . . 109.5 ?
C133 C134 H13C . . 109.5 ?
H13A C134 H13C . . 109.5 ?
H13B C134 H13C . . 109.5 ?
C133 C135 H13D . . 109.5 ?
C133 C135 H13E . . 109.5 ?
H13D C135 H13E . . 109.5 ?
C133 C135 H13F . . 109.5 ?
H13D C135 H13F . . 109.5 ?
H13E C135 H13F . . 109.5 ?
C128 C136 C137 . . 111.5(2) ?
C128 C136 C138 . . 113.7(2) ?
C137 C136 C138 . . 109.5(2) ?
C128 C136 H136 . . 107.3 ?
C137 C136 H136 . . 107.3 ?
C138 C136 H136 . . 107.3 ?
C136 C137 H13G . . 109.5 ?
C136 C137 H13I . . 109.5 ?
H13G C137 H13I . . 109.5 ?
C136 C137 H13H . . 109.5 ?
H13G C137 H13H . . 109.5 ?
H13I C137 H13H . . 109.5 ?
C136 C138 H13J . . 109.5 ?
C136 C138 H13K . . 109.5 ?
H13J C138 H13K . . 109.5 ?
C136 C138 H13L . . 109.5 ?
H13J C138 H13L . . 109.5 ?
H13K C138 H13L . . 109.5 ?
O3 Li1 O1 . . 97.74(17) ?
O3 Li1 Li2 . . 50.05(17) ?
O1 Li1 Li2 . . 49.61(16) ?
O3 Li1 Li2A . . 47.3(4) ?
O1 Li1 Li2A . . 50.9(4) ?
O3 Li1 C1 . . 94.47(14) ?
O1 Li1 C1 . . 27.15(7) ?
Li2 Li1 C1 . . 58.73(17) ?
Li2A Li1 C1 . . 50.4(4) ?
O3 Li1 C42 . . 106.57(16) ?
O1 Li1 C42 . . 102.01(16) ?
Li2 Li1 C42 . . 100.8(2) ?
Li2A Li1 C42 . . 117.6(5) ?
C1 Li1 C42 . . 128.25(16) ?
O3 Li1 Li3 . . 38.96(11) ?
O1 Li1 Li3 . . 77.30(14) ?
Li2 Li1 Li3 . . 50.4(2) ?
C1 Li1 Li3 . . 61.70(12) ?
C42 Li1 Li3 . . 143.13(15) ?
O12 Li4 O2 . . 105.94(18) ?
O12 Li4 O10 . . 100.00(16) ?
O2 Li4 O10 . . 109.89(16) ?
O12 Li4 Li10 . . 49.59(14) ?
O2 Li4 Li10 . . 106.46(17) ?
O10 Li4 Li10 . . 52.52(14) ?
O12 Li4 Li3 . . 51.99(14) ?
O2 Li4 Li3 . . 54.06(14) ?
O10 Li4 Li3 . . 117.92(18) ?
Li10 Li4 Li3 . . 73.97(17) ?
O12 Li4 Li13 . . 60.8(3) ?
O2 Li4 Li13 . . 130.0(3) ?
O10 Li4 Li13 . . 41.2(3) ?
O12 Li4 Li5A . . 127.1(6) ?
O2 Li4 Li5A . . 48.6(5) ?
O10 Li4 Li5A . . 63.6(6) ?
Li13 Li4 Li5A . . 98.3(7) ?
O12 Li4 Li5 . . 113.0(2) ?
O2 Li4 Li5 . . 47.55(16) ?
O10 Li4 Li5 . . 62.34(16) ?
Li10 Li4 Li5 . . 77.6(2) ?
Li3 Li4 Li5 . . 79.1(2) ?
O12 Li4 Li2A . . 81.0(4) ?
O2 Li4 Li2A . . 29.6(3) ?
O10 Li4 Li2A . . 99.4(3) ?
Li13 Li4 Li2A . . 103.7(4) ?
Li5A Li4 Li2A . . 55.8(6) ?
O12 Li4 Li3A . . 35.5(3) ?
O2 Li4 Li3A . . 90.0(3) ?
O10 Li4 Li3A . . 76.0(3) ?
Li13 Li4 Li3A . . 49.9(4) ?
Li5A Li4 Li3A . . 92.8(6) ?
Li2A Li4 Li3A . . 60.5(4) ?
O12 Li4 Li14 . . 88.3(3) ?
O2 Li4 Li14 . . 78.2(2) ?
O10 Li4 Li14 . . 38.7(2) ?
Li13 Li4 Li14 . . 55.0(4) ?
Li5A Li4 Li14 . . 46.4(6) ?
Li2A Li4 Li14 . . 61.2(4) ?
Li3A Li4 Li14 . . 53.5(3) ?
O7 Li6 O5 . . 127.7(2) ?
O7 Li6 O4 . . 94.65(17) ?
O5 Li6 O4 . . 107.17(17) ?
O7 Li6 Li14 . . 62.4(4) ?
O5 Li6 Li14 . . 65.6(4) ?
O4 Li6 Li14 . . 120.8(4) ?
O7 Li6 Li3A . . 43.8(3) ?
O5 Li6 Li3A . . 117.9(4) ?
O4 Li6 Li3A . . 54.8(3) ?
Li14 Li6 Li3A . . 76.4(5) ?
O7 Li6 Li7 . . 51.91(14) ?
O5 Li6 Li7 . . 136.48(19) ?
O4 Li6 Li7 . . 43.38(12) ?
O7 Li6 Li2A . . 117.3(5) ?
O5 Li6 Li2A . . 50.0(4) ?
O4 Li6 Li2A . . 58.7(4) ?
Li14 Li6 Li2A . . 83.4(5) ?
Li3A Li6 Li2A . . 79.6(6) ?
O7 Li6 Li2 . . 133.7(2) ?
O5 Li6 Li2 . . 44.20(15) ?
O4 Li6 Li2 . . 63.28(16) ?
Li7 Li6 Li2 . . 100.6(2) ?
O7 Li6 Li10 . . 39.28(11) ?
O5 Li6 Li10 . . 98.67(17) ?
O4 Li6 Li10 . . 78.89(14) ?
Li7 Li6 Li10 . . 52.13(16) ?
Li2 Li6 Li10 . . 94.7(2) ?
O7 Li6 Li5 . . 94.80(19) ?
O5 Li6 Li5 . . 35.78(16) ?
O4 Li6 Li5 . . 100.14(18) ?
Li7 Li6 Li5 . . 107.6(2) ?
Li2 Li6 Li5 . . 54.63(19) ?
Li10 Li6 Li5 . . 62.93(17) ?
O7 Li6 Li3 . . 90.12(14) ?
O5 Li6 Li3 . . 80.38(14) ?
O4 Li6 Li3 . . 38.27(11) ?
Li7 Li6 Li3 . . 56.98(14) ?
Li2 Li6 Li3 . . 46.69(17) ?
Li10 Li6 Li3 . . 56.16(11) ?
Li5 Li6 Li3 . . 62.66(17) ?
O1 Li8 O6 . . 117.5(2) ?
O1 Li8 C1 . . 36.87(11) ?
O6 Li8 C1 . . 104.31(18) ?
O1 Li8 C47 . . 97.2(2) ?
O6 Li8 C47 . . 32.30(11) ?
C1 Li8 C47 . . 103.68(17) ?
O1 Li8 C2 . . 57.65(15) ?
O6 Li8 C2 . . 116.4(2) ?
C1 Li8 C2 . . 29.20(9) ?
C47 Li8 C2 . . 128.78(17) ?
O1 Li8 Li5A . . 85.1(5) ?
O6 Li8 Li5A . . 46.0(5) ?
C1 Li8 Li5A . . 59.6(5) ?
C47 Li8 Li5A . . 61.4(5) ?
C2 Li8 Li5A . . 71.8(5) ?
O1 Li8 Li2 . . 40.77(15) ?
O6 Li8 Li2 . . 80.1(2) ?
C1 Li8 Li2 . . 58.42(18) ?
C47 Li8 Li2 . . 56.47(16) ?
C2 Li8 Li2 . . 87.41(19) ?
O1 Li8 Li5 . . 80.0(2) ?
O6 Li8 Li5 . . 42.99(17) ?
C1 Li8 Li5 . . 61.46(17) ?
C47 Li8 Li5 . . 51.01(16) ?
C2 Li8 Li5 . . 79.33(18) ?
Li2 Li8 Li5 . . 55.3(2) ?
O1 Li8 Li2A . . 39.6(3) ?
O6 Li8 Li2A . . 78.0(3) ?
C1 Li8 Li2A . . 47.2(4) ?
C47 Li8 Li2A . . 60.9(3) ?
C2 Li8 Li2A . . 76.4(4) ?
Li5A Li8 Li2A . . 55.4(6) ?
O9 Li9 O6 . . 101.14(19) ?
O9 Li9 Li5A . . 47.1(6) ?
O6 Li9 Li5A . . 55.6(5) ?
O9 Li9 Li5 . . 49.49(18) ?
O6 Li9 Li5 . . 51.95(18) ?
O9 Li9 C47 . . 99.09(17) ?
O6 Li9 C47 . . 26.74(8) ?
Li5A Li9 C47 . . 64.1(6) ?
Li5 Li9 C47 . . 53.28(17) ?
O9 Li9 Li14 . . 41.4(3) ?
O6 Li9 Li14 . . 79.7(3) ?
Li5A Li9 Li14 . . 49.9(7) ?
C47 Li9 Li14 . . 64.6(3) ?
O11 Li11 O8 . . 109.8(2) ?
O11 Li11 C70 . . 99.74(16) ?
O8 Li11 C70 . . 31.03(9) ?
O11 Li11 Li13 . . 83.0(3) ?
O8 Li11 Li13 . . 39.5(3) ?
C70 Li11 Li13 . . 61.9(3) ?
O11 Li11 Li3A . . 44.0(3) ?
O8 Li11 Li3A . . 67.8(3) ?
C70 Li11 Li3A . . 56.8(3) ?
Li13 Li11 Li3A . . 56.2(4) ?
O11 Li11 C116 . . 26.64(8) ?
O8 Li11 C116 . . 101.29(18) ?
C70 Li11 C116 . . 105.69(14) ?
Li13 Li11 C116 . . 65.2(3) ?
Li3A Li11 C116 . . 51.2(3) ?
O11 Li11 Li10 . . 64.90(15) ?
O8 Li11 Li10 . . 46.24(13) ?
C70 Li11 Li10 . . 53.45(12) ?
C116 Li11 Li10 . . 56.16(12) ?
O11 Li11 C137 . . 110.35(18) ?
O8 Li11 C137 . . 94.3(2) ?
C70 Li11 C137 . . 124.9(2) ?
Li13 Li11 C137 . . 77.0(3) ?
Li3A Li11 C137 . . 125.5(4) ?
C116 Li11 C137 . . 86.44(14) ?
Li10 Li11 C137 . . 99.8(2) ?
O11 Li11 Li7 . . 39.18(12) ?
O8 Li11 Li7 . . 83.24(17) ?
C70 Li11 Li7 . . 62.94(13) ?
C116 Li11 Li7 . . 58.06(12) ?
Li10 Li11 Li7 . . 52.89(16) ?
C137 Li11 Li7 . . 142.79(19) ?
C95 C96 C97 . . 107.19(17) ?
C95 C96 H96A . . 110.3 ?
C97 C96 H96A . . 110.3 ?
C95 C96 H96B . . 110.3 ?
C97 C96 H96B . . 110.3 ?
H96A C96 H96B . . 108.5 ?
C97 C98 H98A . . 109.5 ?
C97 C98 H98B . . 109.5 ?
H98A C98 H98B . . 109.5 ?
C97 C98 H98C . . 109.5 ?
H98A C98 H98C . . 109.5 ?
H98B C98 H98C . . 109.5 ?
C97 C99 H99A . . 109.5 ?
C97 C99 H99B . . 109.5 ?
H99A C99 H99B . . 109.5 ?
C97 C99 H99C . . 109.5 ?
H99A C99 H99C . . 109.5 ?
H99B C99 H99C . . 109.5 ?
O5 Li2 O3 . . 145.4(3) ?
O5 Li2 O1 . . 119.2(3) ?
O3 Li2 O1 . . 93.8(2) ?
O5 Li2 O2 . . 91.4(3) ?
O3 Li2 O2 . . 95.6(3) ?
O1 Li2 O2 . . 62.46(18) ?
O5 Li2 Li3 . . 107.8(3) ?
O3 Li2 Li3 . . 54.5(2) ?
O1 Li2 Li3 . . 96.5(3) ?
O2 Li2 Li3 . . 51.26(19) ?
O5 Li2 Li1 . . 168.7(3) ?
O3 Li2 Li1 . . 45.80(15) ?
O1 Li2 Li1 . . 49.80(15) ?
O2 Li2 Li1 . . 85.0(2) ?
Li3 Li2 Li1 . . 78.2(2) ?
O5 Li2 C24 . . 114.1(2) ?
O3 Li2 C24 . . 32.39(11) ?
O1 Li2 C24 . . 126.2(3) ?
O2 Li2 C24 . . 110.7(3) ?
Li3 Li2 C24 . . 59.59(19) ?
Li1 Li2 C24 . . 77.10(19) ?
O5 Li2 O4 . . 86.7(2) ?
O3 Li2 O4 . . 58.80(17) ?
O1 Li2 O4 . . 145.4(3) ?
O2 Li2 O4 . . 97.1(3) ?
Li3 Li2 O4 . . 51.30(17) ?
Li1 Li2 O4 . . 104.3(2) ?
C24 Li2 O4 . . 31.73(9) ?
O5 Li2 C1 . . 105.9(3) ?
O3 Li2 C1 . . 97.3(2) ?
O1 Li2 C1 . . 31.17(11) ?
O2 Li2 C1 . . 31.39(9) ?
Li3 Li2 C1 . . 73.9(2) ?
Li1 Li2 C1 . . 66.01(15) ?
C24 Li2 C1 . . 125.2(3) ?
O4 Li2 C1 . . 124.7(3) ?
O5 Li2 C47 . . 30.68(11) ?
O3 Li2 C47 . . 168.5(3) ?
O1 Li2 C47 . . 94.3(2) ?
O2 Li2 C47 . . 95.4(2) ?
Li3 Li2 C47 . . 132.3(3) ?
Li1 Li2 C47 . . 139.0(3) ?
C24 Li2 C47 . . 138.4(2) ?
O4 Li2 C47 . . 116.3(2) ?
C1 Li2 C47 . . 93.83(19) ?
O5 Li2 Li6 . . 43.48(14) ?
O3 Li2 Li6 . . 101.9(2) ?
O1 Li2 Li6 . . 157.2(3) ?
O2 Li2 Li6 . . 99.3(2) ?
Li3 Li2 Li6 . . 79.8(2) ?
Li1 Li2 Li6 . . 147.7(3) ?
C24 Li2 Li6 . . 71.40(17) ?
O4 Li2 Li6 . . 43.49(12) ?
C1 Li2 Li6 . . 128.8(3) ?
C47 Li2 Li6 . . 72.87(16) ?
O5 Li2 Li5 . . 46.5(2) ?
O3 Li2 Li5 . . 135.4(4) ?
O1 Li2 Li5 . . 86.1(3) ?
O2 Li2 Li5 . . 45.59(18) ?
Li3 Li2 Li5 . . 81.1(3) ?
Li1 Li2 Li5 . . 127.6(3) ?
C24 Li2 Li5 . . 129.3(3) ?
O4 Li2 Li5 . . 99.0(3) ?
C1 Li2 Li5 . . 62.1(2) ?
C47 Li2 Li5 . . 53.48(19) ?
Li6 Li2 Li5 . . 71.1(2) ?
O12 Li3 O3 . . 165.3(3) ?
O12 Li3 O2 . . 91.93(18) ?
O3 Li3 O2 . . 101.95(19) ?
O12 Li3 O4 . . 104.39(18) ?
O3 Li3 O4 . . 64.35(13) ?
O2 Li3 O4 . . 121.0(2) ?
O12 Li3 Li2 . . 136.9(3) ?
O3 Li3 Li2 . . 49.37(17) ?
O2 Li3 Li2 . . 63.84(19) ?
O4 Li3 Li2 . . 66.15(17) ?
O12 Li3 C24 . . 132.9(2) ?
O3 Li3 C24 . . 33.29(8) ?
O2 Li3 C24 . . 124.7(2) ?
O4 Li3 C24 . . 33.83(8) ?
Li2 Li3 C24 . . 61.05(17) ?
O12 Li3 Li4 . . 45.04(12) ?
O3 Li3 Li4 . . 148.9(2) ?
O2 Li3 Li4 . . 46.97(12) ?
O4 Li3 Li4 . . 125.2(2) ?
Li2 Li3 Li4 . . 104.0(2) ?
C24 Li3 Li4 . . 156.3(2) ?
O12 Li3 Li7 . . 67.31(15) ?
O3 Li3 Li7 . . 99.75(19) ?
O2 Li3 Li7 . . 128.9(2) ?
O4 Li3 Li7 . . 38.13(12) ?
Li2 Li3 Li7 . . 99.5(2) ?
C24 Li3 Li7 . . 66.54(15) ?
Li4 Li3 Li7 . . 100.84(18) ?
O12 Li3 Li10 . . 37.67(11) ?
O3 Li3 Li10 . . 138.4(2) ?
O2 Li3 Li10 . . 84.08(17) ?
O4 Li3 Li10 . . 77.19(15) ?
Li2 Li3 Li10 . . 101.6(2) ?
C24 Li3 Li10 . . 110.99(17) ?
Li4 Li3 Li10 . . 51.08(13) ?
Li7 Li3 Li10 . . 50.48(15) ?
O12 Li3 Li1 . . 159.9(2) ?
O3 Li3 Li1 . . 33.22(10) ?
O2 Li3 Li1 . . 76.23(15) ?
O4 Li3 Li1 . . 95.64(15) ?
Li2 Li3 Li1 . . 51.42(16) ?
C24 Li3 Li1 . . 66.50(12) ?
Li4 Li3 Li1 . . 120.48(19) ?
Li7 Li3 Li1 . . 132.69(18) ?
Li10 Li3 Li1 . . 151.7(2) ?
O12 Li3 Li6 . . 94.21(16) ?
O3 Li3 Li6 . . 81.26(14) ?
O2 Li3 Li6 . . 89.66(17) ?
O4 Li3 Li6 . . 34.00(11) ?
Li2 Li3 Li6 . . 53.50(15) ?
C24 Li3 Li6 . . 61.44(12) ?
Li4 Li3 Li6 . . 95.03(16) ?
Li7 Li3 Li6 . . 49.04(13) ?
Li10 Li3 Li6 . . 57.46(12) ?
Li1 Li3 Li6 . . 101.77(14) ?
O12 Li3 Li5 . . 86.56(19) ?
O3 Li3 Li5 . . 102.2(2) ?
O2 Li3 Li5 . . 34.30(14) ?
O4 Li3 Li5 . . 89.74(19) ?
Li2 Li3 Li5 . . 53.0(2) ?
C24 Li3 Li5 . . 106.95(19) ?
Li4 Li3 Li5 . . 52.66(16) ?
Li7 Li3 Li5 . . 95.93(19) ?
Li10 Li3 Li5 . . 60.83(17) ?
Li1 Li3 Li5 . . 92.18(18) ?
Li6 Li3 Li5 . . 56.39(16) ?
O9 Li5 O5 . . 121.9(3) ?
O9 Li5 O2 . . 134.1(4) ?
O5 Li5 O2 . . 102.7(3) ?
O9 Li5 O6 . . 92.3(3) ?
O5 Li5 O6 . . 69.4(2) ?
O2 Li5 O6 . . 114.7(3) ?
O9 Li5 C47 . . 108.7(3) ?
O5 Li5 C47 . . 34.72(13) ?
O2 Li5 C47 . . 114.5(3) ?
O6 Li5 C47 . . 34.78(13) ?
O9 Li5 O10 . . 59.77(18) ?
O5 Li5 O10 . . 124.9(3) ?
O2 Li5 O10 . . 87.2(3) ?
O6 Li5 O10 . . 152.0(3) ?
C47 Li5 O10 . . 150.8(3) ?
O9 Li5 Li9 . . 44.57(18) ?
O5 Li5 Li9 . . 95.3(3) ?
O2 Li5 Li9 . . 147.7(4) ?
O6 Li5 Li9 . . 47.97(19) ?
C47 Li5 Li9 . . 68.3(2) ?
O10 Li5 Li9 . . 104.3(2) ?
O9 Li5 C93 . . 29.68(11) ?
O5 Li5 C93 . . 135.8(3) ?
O2 Li5 C93 . . 108.6(3) ?
O6 Li5 C93 . . 120.8(3) ?
C47 Li5 C93 . . 136.7(3) ?
O10 Li5 C93 . . 31.36(9) ?
Li9 Li5 C93 . . 74.0(2) ?
O9 Li5 Li2 . . 165.9(4) ?
O5 Li5 Li2 . . 43.96(18) ?
O2 Li5 Li2 . . 59.5(2) ?
O6 Li5 Li2 . . 82.7(3) ?
C47 Li5 Li2 . . 60.4(2) ?
O10 Li5 Li2 . . 124.8(3) ?
Li9 Li5 Li2 . . 127.9(3) ?
C93 Li5 Li2 . . 156.0(4) ?
O9 Li5 Li4 . . 97.1(3) ?
O5 Li5 Li4 . . 123.2(4) ?
O2 Li5 Li4 . . 44.31(16) ?
O6 Li5 Li4 . . 154.6(3) ?
C47 Li5 Li4 . . 153.1(3) ?
O10 Li5 Li4 . . 42.90(14) ?
Li9 Li5 Li4 . . 138.6(3) ?
C93 Li5 Li4 . . 67.79(18) ?
Li2 Li5 Li4 . . 92.9(3) ?
O9 Li5 C1 . . 136.6(3) ?
O5 Li5 C1 . . 98.2(2) ?
O2 Li5 C1 . . 28.51(11) ?
O6 Li5 C1 . . 86.6(2) ?
C47 Li5 C1 . . 94.6(2) ?
O10 Li5 C1 . . 112.0(3) ?
Li9 Li5 C1 . . 122.9(3) ?
C93 Li5 C1 . . 124.0(3) ?
Li2 Li5 C1 . . 56.54(17) ?
Li4 Li5 C1 . . 70.37(18) ?
O9 Li5 Li8 . . 121.5(4) ?
O5 Li5 Li8 . . 78.1(2) ?
O2 Li5 Li8 . . 75.0(2) ?
O6 Li5 Li8 . . 39.70(16) ?
C47 Li5 Li8 . . 55.01(19) ?
O10 Li5 Li8 . . 154.1(3) ?
Li9 Li5 Li8 . . 82.9(3) ?
C93 Li5 Li8 . . 139.5(3) ?
Li2 Li5 Li8 . . 61.3(2) ?
Li4 Li5 Li8 . . 117.0(3) ?
C1 Li5 Li8 . . 47.02(15) ?
O4 Li7 O11 . . 133.5(3) ?
O4 Li7 O7 . . 92.4(2) ?
O11 Li7 O7 . . 110.9(2) ?
O4 Li7 Li10 . . 98.1(2) ?
O11 Li7 Li10 . . 71.2(2) ?
O7 Li7 Li10 . . 50.58(16) ?
O4 Li7 Li6 . . 48.33(14) ?
O11 Li7 Li6 . . 143.9(3) ?
O7 Li7 Li6 . . 44.69(12) ?
Li10 Li7 Li6 . . 73.10(19) ?
O4 Li7 C116 . . 109.5(2) ?
O11 Li7 C116 . . 25.98(9) ?
O7 Li7 C116 . . 108.1(2) ?
Li10 Li7 C116 . . 58.78(15) ?
Li6 Li7 C116 . . 123.8(2) ?
O4 Li7 Li11 . . 158.6(3) ?
O11 Li7 Li11 . . 40.42(12) ?
O7 Li7 Li11 . . 76.98(17) ?
Li10 Li7 Li11 . . 60.76(18) ?
Li6 Li7 Li11 . . 121.0(2) ?
C116 Li7 Li11 . . 58.11(12) ?
O4 Li7 Li3 . . 48.05(14) ?
O11 Li7 Li3 . . 87.81(19) ?
O7 Li7 Li3 . . 98.7(2) ?
Li10 Li7 Li3 . . 67.10(17) ?
Li6 Li7 Li3 . . 73.99(17) ?
C116 Li7 Li3 . . 62.25(13) ?
Li11 Li7 Li3 . . 114.5(2) ?
O12 Li10 O10 . . 96.49(19) ?
O12 Li10 O8 . . 133.8(3) ?
O10 Li10 O8 . . 106.2(2) ?
O12 Li10 O7 . . 129.4(2) ?
O10 Li10 O7 . . 122.4(2) ?
O8 Li10 O7 . . 68.69(14) ?
O12 Li10 Li12 . . 133.8(2) ?
O10 Li10 Li12 . . 52.64(17) ?
O8 Li10 Li12 . . 53.62(16) ?
O7 Li10 Li12 . . 96.64(19) ?
O12 Li10 C70 . . 145.0(3) ?
O10 Li10 C70 . . 118.1(2) ?
O8 Li10 C70 . . 34.52(8) ?
O7 Li10 C70 . . 34.23(8) ?
Li12 Li10 C70 . . 72.16(16) ?
O12 Li10 Li4 . . 48.04(13) ?
O10 Li10 Li4 . . 50.43(13) ?
O8 Li10 Li4 . . 147.5(2) ?
O7 Li10 Li4 . . 140.3(2) ?
Li12 Li10 Li4 . . 100.2(2) ?
C70 Li10 Li4 . . 166.2(2) ?
O12 Li10 Li7 . . 78.54(19) ?
O10 Li10 Li7 . . 157.5(2) ?
O8 Li10 Li7 . . 92.5(2) ?
O7 Li10 Li7 . . 52.88(15) ?
Li12 Li10 Li7 . . 143.2(2) ?
C70 Li10 Li7 . . 71.28(16) ?
Li4 Li10 Li7 . . 116.4(2) ?
O12 Li10 C116 . . 31.00(10) ?
O10 Li10 C116 . . 120.24(19) ?
O8 Li10 C116 . . 104.55(19) ?
O7 Li10 C116 . . 116.2(2) ?
Li12 Li10 C116 . . 131.3(2) ?
C70 Li10 C116 . . 116.3(2) ?
Li4 Li10 C116 . . 77.40(14) ?
Li7 Li10 C116 . . 64.80(16) ?
O12 Li10 O11 . . 58.07(14) ?
O10 Li10 O11 . . 149.4(2) ?
O8 Li10 O11 . . 84.84(17) ?
O7 Li10 O11 . . 88.25(18) ?
Li12 Li10 O11 . . 131.7(2) ?
C70 Li10 O11 . . 87.32(16) ?
Li4 Li10 O11 . . 106.06(17) ?
Li7 Li10 O11 . . 42.51(13) ?
C116 Li10 O11 . . 29.95(7) ?
O12 Li10 Li11 . . 92.4(2) ?
O10 Li10 Li11 . . 136.1(2) ?
O8 Li10 Li11 . . 44.13(14) ?
O7 Li10 Li11 . . 81.36(17) ?
Li12 Li10 Li11 . . 91.6(2) ?
C70 Li10 Li11 . . 59.58(13) ?
Li4 Li10 Li11 . . 133.3(2) ?
Li7 Li10 Li11 . . 66.35(19) ?
C116 Li10 Li11 . . 61.56(14) ?
O11 Li10 Li11 . . 41.58(13) ?
O12 Li10 Li3 . . 41.64(13) ?
O10 Li10 Li3 . . 99.24(18) ?
O8 Li10 Li3 . . 154.5(2) ?
O7 Li10 Li3 . . 96.62(17) ?
Li12 Li10 Li3 . . 151.6(2) ?
C70 Li10 Li3 . . 128.61(19) ?
Li4 Li10 Li3 . . 54.95(14) ?
Li7 Li10 Li3 . . 62.42(16) ?
C116 Li10 Li3 . . 62.24(13) ?
O11 Li10 Li3 . . 73.67(14) ?
Li11 Li10 Li3 . . 115.2(2) ?
O10 Li12 O8 . . 106.7(2) ?
O10 Li12 C93 . . 35.71(10) ?
O8 Li12 C93 . . 138.1(2) ?
O10 Li12 Li10 . . 53.43(16) ?
O8 Li12 Li10 . . 53.37(16) ?
C93 Li12 Li10 . . 86.26(18) ?
O10 Li12 C102 . . 86.77(17) ?
O8 Li12 C102 . . 122.3(2) ?
C93 Li12 C102 . . 82.15(16) ?
Li10 Li12 C102 . . 115.7(2) ?
O10 Li12 C111 . . 117.3(2) ?
O8 Li12 C111 . . 106.04(19) ?
C93 Li12 C111 . . 87.75(18) ?
Li10 Li12 C111 . . 125.8(2) ?
C102 Li12 C111 . . 116.7(2) ?
O10 Li12 C94 . . 58.86(14) ?
O8 Li12 C94 . . 165.4(2) ?
C93 Li12 C94 . . 29.96(9) ?
Li10 Li12 C94 . . 112.3(2) ?
C102 Li12 C94 . . 58.20(12) ?
C111 Li12 C94 . . 84.55(17) ?
C97 C96A C95 . . 105.3(8) ?
C97 C96A H96C . . 110.7 ?
C95 C96A H96C . . 110.7 ?
C97 C96A H96D . . 110.7 ?
C95 C96A H96D . . 110.7 ?
H96C C96A H96D . . 108.8 ?
C97 C98A H98D . . 109.5 ?
C97 C98A H98E . . 109.5 ?
H98D C98A H98E . . 109.5 ?
C97 C98A H98F . . 109.5 ?
H98D C98A H98F . . 109.5 ?
H98E C98A H98F . . 109.5 ?
C97 C99A H99D . . 109.5 ?
C97 C99A H99E . . 109.5 ?
H99D C99A H99E . . 109.5 ?
C97 C99A H99F . . 109.5 ?
H99D C99A H99F . . 109.5 ?
H99E C99A H99F . . 109.5 ?
O2 Li2A O3 . . 119.2(10) ?
O2 Li2A O5 . . 108.2(9) ?
O3 Li2A O5 . . 132.6(11) ?
O2 Li2A O1 . . 72.3(6) ?
O3 Li2A O1 . . 88.6(6) ?
O5 Li2A O1 . . 106.7(9) ?
O2 Li2A C1 . . 36.3(3) ?
O3 Li2A C1 . . 106.5(7) ?
O5 Li2A C1 . . 112.0(9) ?
O1 Li2A C1 . . 36.0(3) ?
O2 Li2A O4 . . 127.0(10) ?
O3 Li2A O4 . . 62.7(5) ?
O5 Li2A O4 . . 89.3(6) ?
O1 Li2A O4 . . 150.3(10) ?
C1 Li2A O4 . . 155.5(10) ?
O2 Li2A C24 . . 137.1(10) ?
O3 Li2A C24 . . 31.8(3) ?
O5 Li2A C24 . . 107.8(8) ?
O1 Li2A C24 . . 117.8(8) ?
C1 Li2A C24 . . 137.7(7) ?
O4 Li2A C24 . . 32.5(3) ?
O2 Li2A Li6 . . 122.3(8) ?
O3 Li2A Li6 . . 103.6(8) ?
O5 Li2A Li6 . . 44.8(3) ?
O1 Li2A Li6 . . 149.1(10) ?
C1 Li2A Li6 . . 149.8(9) ?
O4 Li2A Li6 . . 45.6(3) ?
C24 Li2A Li6 . . 72.0(5) ?
O2 Li2A Li1 . . 94.5(6) ?
O3 Li2A Li1 . . 42.7(3) ?
O5 Li2A Li1 . . 137.4(9) ?
O1 Li2A Li1 . . 46.3(3) ?
C1 Li2A Li1 . . 67.5(4) ?
O4 Li2A Li1 . . 105.4(7) ?
C24 Li2A Li1 . . 73.7(5) ?
Li6 Li2A Li1 . . 141.7(9) ?
O2 Li2A Li5A . . 46.1(6) ?
O3 Li2A Li5A . . 165.1(10) ?
O5 Li2A Li5A . . 62.2(7) ?
O1 Li2A Li5A . . 83.8(8) ?
C1 Li2A Li5A . . 60.5(7) ?
O4 Li2A Li5A . . 125.9(9) ?
C24 Li2A Li5A . . 158.4(9) ?
Li6 Li2A Li5A . . 89.3(8) ?
Li1 Li2A Li5A . . 127.1(9) ?
O2 Li2A Li8 . . 72.6(6) ?
O3 Li2A Li8 . . 120.3(7) ?
O5 Li2A Li8 . . 73.1(6) ?
O1 Li2A Li8 . . 35.6(3) ?
C1 Li2A Li8 . . 46.6(3) ?
O4 Li2A Li8 . . 157.8(9) ?
C24 Li2A Li8 . . 141.2(8) ?
Li6 Li2A Li8 . . 117.8(7) ?
Li1 Li2A Li8 . . 80.5(4) ?
Li5A Li2A Li8 . . 57.4(7) ?
O2 Li2A Li4 . . 31.3(4) ?
O3 Li2A Li4 . . 117.4(8) ?
O5 Li2A Li4 . . 102.5(7) ?
O1 Li2A Li4 . . 103.3(7) ?
C1 Li2A Li4 . . 67.4(5) ?
O4 Li2A Li4 . . 97.1(6) ?
C24 Li2A Li4 . . 117.2(7) ?
Li6 Li2A Li4 . . 96.0(5) ?
Li1 Li2A Li4 . . 114.6(6) ?
Li5A Li2A Li4 . . 52.6(6) ?
Li8 Li2A Li4 . . 99.7(6) ?
O7 Li3A O11 . . 128.9(8) ?
O7 Li3A O12 . . 139.1(9) ?
O11 Li3A O12 . . 69.9(4) ?
O7 Li3A O4 . . 95.7(6) ?
O11 Li3A O4 . . 115.7(7) ?
O12 Li3A O4 . . 107.4(6) ?
O7 Li3A C116 . . 149.0(7) ?
O11 Li3A C116 . . 34.5(2) ?
O12 Li3A C116 . . 35.4(2) ?
O4 Li3A C116 . . 115.1(6) ?
O7 Li3A Li7A . . 131.4(8) ?
O11 Li3A Li7A . . 60.2(5) ?
O12 Li3A Li7A . . 89.3(6) ?
O4 Li3A Li7A . . 55.5(5) ?
C116 Li3A Li7A . . 70.3(5) ?
O7 Li3A Li6 . . 49.3(4) ?
O11 Li3A Li6 . . 158.4(8) ?
O12 Li3A Li6 . . 127.3(7) ?
O4 Li3A Li6 . . 50.6(3) ?
C116 Li3A Li6 . . 159.0(6) ?
Li7A Li3A Li6 . . 103.6(6) ?
O7 Li3A C70 . . 29.7(2) ?
O11 Li3A C70 . . 101.9(6) ?
O12 Li3A C70 . . 125.8(6) ?
O4 Li3A C70 . . 122.8(6) ?
C116 Li3A C70 . . 120.1(5) ?
Li7A Li3A C70 . . 134.5(7) ?
Li6 Li3A C70 . . 79.0(4) ?
O7 Li3A Li13 . . 81.6(6) ?
O11 Li3A Li13 . . 87.0(6) ?
O12 Li3A Li13 . . 61.7(5) ?
O4 Li3A Li13 . . 150.9(8) ?
C116 Li3A Li13 . . 72.9(5) ?
Li7A Li3A Li13 . . 143.1(7) ?
Li6 Li3A Li13 . . 112.1(7) ?
C70 Li3A Li13 . . 64.5(4) ?
O7 Li3A O8 . . 56.9(4) ?
O11 Li3A O8 . . 84.6(5) ?
O12 Li3A O8 . . 96.6(5) ?
O4 Li3A O8 . . 152.5(6) ?
C116 Li3A O8 . . 92.2(4) ?
Li7A Li3A O8 . . 139.8(7) ?
Li6 Li3A O8 . . 104.0(5) ?
C70 Li3A O8 . . 30.19(16) ?
Li13 Li3A O8 . . 38.2(4) ?
O7 Li3A Li11 . . 87.9(5) ?
O11 Li3A Li11 . . 44.3(3) ?
O12 Li3A Li11 . . 89.4(5) ?
O4 Li3A Li11 . . 148.0(8) ?
C116 Li3A Li11 . . 64.6(3) ?
Li7A Li3A Li11 . . 99.1(6) ?
Li6 Li3A Li11 . . 136.2(5) ?
C70 Li3A Li11 . . 58.7(3) ?
Li13 Li3A Li11 . . 61.1(4) ?
O8 Li3A Li11 . . 41.6(2) ?
O7 Li3A Li14 . . 48.1(5) ?
O11 Li3A Li14 . . 148.5(7) ?
O12 Li3A Li14 . . 95.6(6) ?
O4 Li3A Li14 . . 95.1(6) ?
C116 Li3A Li14 . . 126.7(6) ?
Li7A Li3A Li14 . . 150.1(7) ?
Li6 Li3A Li14 . . 50.9(4) ?
C70 Li3A Li14 . . 63.2(4) ?
Li13 Li3A Li14 . . 61.6(5) ?
O8 Li3A Li14 . . 69.0(4) ?
Li11 Li3A Li14 . . 110.4(5) ?
O9 Li5A O2 . . 147.6(14) ?
O9 Li5A O6 . . 96.6(11) ?
O2 Li5A O6 . . 113.1(11) ?
O9 Li5A Li9 . . 47.9(6) ?
O2 Li5A Li9 . . 163.2(11) ?
O6 Li5A Li9 . . 50.2(5) ?
O9 Li5A C93 . . 32.8(4) ?
O2 Li5A C93 . . 116.2(10) ?
O6 Li5A C93 . . 129.4(11) ?
Li9 Li5A C93 . . 80.1(8) ?
O9 Li5A Li14 . . 59.5(9) ?
O2 Li5A Li14 . . 102.3(12) ?
O6 Li5A Li14 . . 97.3(10) ?
Li9 Li5A Li14 . . 81.5(9) ?
C93 Li5A Li14 . . 62.0(7) ?
O9 Li5A O10 . . 61.0(7) ?
O2 Li5A O10 . . 86.7(9) ?
O6 Li5A O10 . . 148.1(13) ?
Li9 Li5A O10 . . 108.1(10) ?
C93 Li5A O10 . . 32.5(3) ?
Li14 Li5A O10 . . 52.6(6) ?
O9 Li5A O5 . . 102.2(11) ?
O2 Li5A O5 . . 84.3(9) ?
O6 Li5A O5 . . 57.6(5) ?
Li9 Li5A O5 . . 84.7(7) ?
C93 Li5A O5 . . 116.8(11) ?
Li14 Li5A O5 . . 55.2(7) ?
O10 Li5A O5 . . 102.6(10) ?
O9 Li5A C1 . . 169.9(13) ?
O2 Li5A C1 . . 31.2(4) ?
O6 Li5A C1 . . 89.7(9) ?
Li9 Li5A C1 . . 135.7(11) ?
C93 Li5A C1 . . 140.4(9) ?
Li14 Li5A C1 . . 127.6(11) ?
O10 Li5A C1 . . 116.2(9) ?
O5 Li5A C1 . . 87.8(7) ?
O9 Li5A Li4 . . 103.1(10) ?
O2 Li5A Li4 . . 45.0(5) ?
O6 Li5A Li4 . . 155.8(12) ?
Li9 Li5A Li4 . . 150.9(11) ?
C93 Li5A Li4 . . 71.2(6) ?
Li14 Li5A Li4 . . 81.1(9) ?
O10 Li5A Li4 . . 43.2(4) ?
O5 Li5A Li4 . . 103.9(10) ?
C1 Li5A Li4 . . 73.0(6) ?
O9 Li5A C47 . . 99.9(10) ?
O2 Li5A C47 . . 100.5(9) ?
O6 Li5A C47 . . 28.4(3) ?
Li9 Li5A C47 . . 64.4(5) ?
C93 Li5A C47 . . 127.6(10) ?
Li14 Li5A C47 . . 75.2(7) ?
O10 Li5A C47 . . 127.4(11) ?
O5 Li5A C47 . . 29.3(2) ?
C1 Li5A C47 . . 89.4(7) ?
Li4 Li5A C47 . . 131.9(10) ?
O9 Li5A Li2A . . 138.0(15) ?
O2 Li5A Li2A . . 40.3(6) ?
O6 Li5A Li2A . . 84.5(8) ?
Li9 Li5A Li2A . . 127.0(9) ?
C93 Li5A Li2A . . 128.7(12) ?
Li14 Li5A Li2A . . 78.6(9) ?
O10 Li5A Li2A . . 97.5(10) ?
O5 Li5A Li2A . . 44.1(5) ?
C1 Li5A Li2A . . 50.4(6) ?
Li4 Li5A Li2A . . 71.5(8) ?
C47 Li5A Li2A . . 63.2(6) ?
O4 Li7A O11 . . 103.2(6) ?
O4 Li7A Li3A . . 54.4(5) ?
O11 Li7A Li3A . . 48.8(4) ?
O4 Li7A C24 . . 33.9(2) ?
O11 Li7A C24 . . 134.1(7) ?
Li3A Li7A C24 . . 86.7(6) ?
O4 Li7A C31 . . 84.4(4) ?
O11 Li7A C31 . . 123.3(6) ?
Li3A Li7A C31 . . 112.0(6) ?
C24 Li7A C31 . . 78.8(4) ?
O4 Li7A C46 . . 116.2(6) ?
O11 Li7A C46 . . 116.2(5) ?
Li3A Li7A C46 . . 135.9(7) ?
C24 Li7A C46 . . 86.2(4) ?
C31 Li7A C46 . . 109.2(5) ?
O4 Li7A C116 . . 100.7(6) ?
O11 Li7A C116 . . 28.99(18) ?
Li3A Li7A C116 . . 54.5(4) ?
C24 Li7A C116 . . 120.1(6) ?
C31 Li7A C116 . . 152.3(6) ?
C46 Li7A C116 . . 93.0(4) ?
O8 Li13 O10 . . 131.6(8) ?
O8 Li13 O12 . . 118.6(7) ?
O10 Li13 O12 . . 85.9(5) ?
O8 Li13 Li3A . . 74.9(6) ?
O10 Li13 Li3A . . 99.9(6) ?
O12 Li13 Li3A . . 48.8(4) ?
O8 Li13 Li4 . . 149.8(7) ?
O10 Li13 Li4 . . 45.8(3) ?
O12 Li13 Li4 . . 41.7(2) ?
Li3A Li13 Li4 . . 76.5(5) ?
O8 Li13 Li11 . . 45.4(4) ?
O10 Li13 Li11 . . 162.5(7) ?
O12 Li13 Li11 . . 83.6(4) ?
Li3A Li13 Li11 . . 62.7(5) ?
Li4 Li13 Li11 . . 125.3(5) ?
O8 Li13 C70 . . 24.9(2) ?
O10 Li13 C70 . . 113.0(6) ?
O12 Li13 C70 . . 106.0(5) ?
Li3A Li13 C70 . . 57.4(4) ?
Li4 Li13 C70 . . 126.1(5) ?
Li11 Li13 C70 . . 57.2(3) ?
O8 Li13 Li14 . . 85.4(5) ?
O10 Li13 Li14 . . 50.7(4) ?
O12 Li13 Li14 . . 91.4(5) ?
Li3A Li13 Li14 . . 66.5(5) ?
Li4 Li13 Li14 . . 74.6(4) ?
Li11 Li13 Li14 . . 115.5(6) ?
C70 Li13 Li14 . . 63.0(4) ?
O9 Li14 O10 . . 62.3(4) ?
O9 Li14 O7 . . 165.1(7) ?
O10 Li14 O7 . . 103.7(6) ?
O9 Li14 O5 . . 98.5(5) ?
O10 Li14 O5 . . 122.4(5) ?
O7 Li14 O5 . . 93.7(5) ?
O9 Li14 Li6 . . 144.9(6) ?
O10 Li14 Li6 . . 127.4(6) ?
O7 Li14 Li6 . . 47.1(3) ?
O5 Li14 Li6 . . 46.7(3) ?
O9 Li14 Li5A . . 44.3(6) ?
O10 Li14 Li5A . . 65.1(6) ?
O7 Li14 Li5A . . 137.2(8) ?
O5 Li14 Li5A . . 65.1(6) ?
Li6 Li14 Li5A . . 104.8(7) ?
O9 Li14 C93 . . 32.00(19) ?
O10 Li14 C93 . . 33.41(19) ?
O7 Li14 C93 . . 133.1(6) ?
O5 Li14 C93 . . 122.7(5) ?
Li6 Li14 C93 . . 156.3(6) ?
Li5A Li14 C93 . . 58.0(6) ?
O9 Li14 Li13 . . 98.4(6) ?
O10 Li14 Li13 . . 38.4(4) ?
O7 Li14 Li13 . . 66.8(5) ?
O5 Li14 Li13 . . 132.8(6) ?
Li6 Li14 Li13 . . 104.2(6) ?
Li5A Li14 Li13 . . 99.7(7) ?
C93 Li14 Li13 . . 66.6(4) ?
O9 Li14 Li3A . . 137.4(6) ?
O10 Li14 Li3A . . 79.0(5) ?
O7 Li14 Li3A . . 34.2(3) ?
O5 Li14 Li3A . . 87.3(5) ?
Li6 Li14 Li3A . . 52.7(4) ?
Li5A Li14 Li3A . . 104.8(8) ?
C93 Li14 Li3A . . 112.4(5) ?
Li13 Li14 Li3A . . 51.9(4) ?
O9 Li14 Li9 . . 32.9(2) ?
O10 Li14 Li9 . . 93.9(4) ?
O7 Li14 Li9 . . 162.0(6) ?
O5 Li14 Li9 . . 73.4(4) ?
Li6 Li14 Li9 . . 118.1(5) ?
Li5A Li14 Li9 . . 48.5(6) ?
C93 Li14 Li9 . . 64.8(3) ?
Li13 Li14 Li9 . . 131.1(6) ?
Li3A Li14 Li9 . . 151.7(5) ?
O9 Li14 Li2A . . 99.5(5) ?
O10 Li14 Li2A . . 90.1(5) ?
O7 Li14 Li2A . . 85.0(5) ?
O5 Li14 Li2A . . 36.8(4) ?
Li6 Li14 Li2A . . 51.8(4) ?
Li5A Li14 Li2A . . 55.3(7) ?
C93 Li14 Li2A . . 106.1(5) ?
Li13 Li14 Li2A . . 96.9(6) ?
Li3A Li14 Li2A . . 61.6(5) ?
Li9 Li14 Li2A . . 91.4(5) ?
O9 Li14 Li4 . . 76.3(4) ?
O10 Li14 Li4 . . 33.1(2) ?
O7 Li14 Li4 . . 94.7(4) ?
O5 Li14 Li4 . . 92.1(4) ?
Li6 Li14 Li4 . . 97.9(4) ?
Li5A Li14 Li4 . . 52.5(6) ?
C93 Li14 Li4 . . 59.0(3) ?
Li13 Li14 Li4 . . 50.4(3) ?
Li3A Li14 Li4 . . 61.3(4) ?
Li9 Li14 Li4 . . 98.2(3) ?
Li2A Li14 Li4 . . 57.3(4) ?

loop_
_geom_bond_atom_site_label_1
_geom_bond_atom_site_label_2
_geom_bond_site_symmetry_2
_geom_bond_distance
_geom_bond_publ_flag
O1 C1 . 1.365(2) ?
O1 Li8 . 1.882(5) ?
O1 Li2 . 1.913(5) ?
O1 Li1 . 1.918(4) ?
O1 Li2A . 2.059(16) ?
O2 C1 . 1.360(2) ?
O2 Li2A . 1.81(2) ?
O2 Li4 . 1.899(3) ?
O2 Li5 . 2.006(7) ?
O2 Li5A . 2.01(2) ?
O2 Li3 . 2.103(5) ?
O2 Li2 . 2.420(7) ?
O3 C24 . 1.344(2) ?
O3 Li1 . 1.785(4) ?
O3 Li2 . 1.909(6) ?
O3 Li2A . 1.934(19) ?
O3 Li3 . 2.049(4) ?
O4 C24 . 1.367(2) ?
O4 Li7 . 1.783(4) ?
O4 Li6 . 1.939(4) ?
O4 Li3A . 2.051(13) ?
O4 Li7A . 2.079(14) ?
O4 Li3 . 2.147(4) ?
O4 Li2A . 2.319(18) ?
O4 Li2 . 2.517(6) ?
O5 C47 . 1.357(3) ?
O5 Li6 . 1.858(4) ?
O5 Li2 . 1.882(5) ?
O5 Li5 . 1.966(7) ?
O5 Li2A . 2.020(18) ?
O5 Li14 . 2.325(13) ?
O5 Li5A . 2.57(2) ?
O6 C47 . 1.361(2) ?
O6 Li8 . 1.897(5) ?
O6 Li9 . 1.910(4) ?
O6 Li5 . 2.025(8) ?
O6 Li5A . 2.05(2) ?
O7 C70 . 1.347(2) ?
O7 Li3A . 1.678(13) ?
O7 Li6 . 1.837(3) ?
O7 Li10 . 1.992(4) ?
O7 Li7 . 2.056(5) ?
O7 Li14 . 2.221(14) ?
O8 C70 . 1.357(2) ?
O8 Li13 . 1.706(14) ?
O8 Li11 . 1.910(5) ?
O8 Li10 . 1.981(4) ?
O8 Li12 . 1.988(6) ?
O8 Li3A . 2.664(13) ?
O9 C93 . 1.323(2) ?
O9 Li5A . 1.76(2) ?
O9 Li9 . 1.782(4) ?
O9 Li5 . 1.931(7) ?
O9 Li14 . 2.172(14) ?
O10 C93 . 1.378(2) ?
O10 Li13 . 1.761(15) ?
O10 Li4 . 1.917(3) ?
O10 Li12 . 1.953(4) ?
O10 Li10 . 1.973(5) ?
O10 Li14 . 2.196(13) ?
O10 Li5 . 2.495(7) ?
O10 Li5A . 2.51(2) ?
O11 C116 . 1.335(2) ?
O11 Li7 . 1.850(5) ?
O11 Li3A . 1.888(14) ?
O11 Li11 . 1.899(5) ?
O11 Li7A . 2.179(13) ?
O11 Li10 . 2.591(5) ?
O12 C116 . 1.369(2) ?
O12 Li4 . 1.818(4) ?
O12 Li10 . 1.862(4) ?
O12 Li3 . 2.025(4) ?
O12 Li3A . 2.039(13) ?
O12 Li13 . 2.385(12) ?
N1 C12 . 1.445(3) ?
N1 C2 . 1.452(2) ?
N1 C5 . 1.489(3) ?
N2 C35 . 1.428(2) ?
N2 C25 . 1.450(2) ?
N2 C28 . 1.483(3) ?
N3 C58 . 1.436(3) ?
N3 C48 . 1.449(3) ?
N3 C51 . 1.500(2) ?
N4 C81 . 1.428(3) ?
N4 C71 . 1.447(2) ?
N4 C74 . 1.495(2) ?
N5 C104 . 1.433(2) ?
N5 C94 . 1.452(3) ?
N5 C97 . 1.498(2) ?
N6 C127 . 1.431(2) ?
N6 C117 . 1.443(2) ?
N6 C120 . 1.489(2) ?
C1 C2 . 1.343(3) ?
C2 C3 . 1.536(2) ?
C3 C4 . 1.531(3) ?
C3 C10 . 1.553(3) ?
C3 C8 . 1.555(3) ?
C4 C5 . 1.536(3) ?
C4 H4A . 0.99 ?
C4 H4B . 0.99 ?
C5 C6 . 1.524(3) ?
C5 C7 . 1.536(4) ?
C6 H6A . 0.98 ?
C6 H6B . 0.98 ?
C6 H6C . 0.98 ?
C7 H7A . 0.98 ?
C7 H7B . 0.98 ?
C7 H7C . 0.98 ?
C8 C9 . 1.519(3) ?
C8 H8A . 0.99 ?
C8 H8B . 0.99 ?
C9 H9A . 0.98 ?
C9 H9B . 0.98 ?
C9 H9C . 0.98 ?
C10 C11 . 1.517(3) ?
C10 H10A . 0.99 ?
C10 H10B . 0.99 ?
C11 H11A . 0.98 ?
C11 H11B . 0.98 ?
C11 H11C . 0.98 ?
C12 C17 . 1.412(3) ?
C12 C13 . 1.413(3) ?
C13 C14 . 1.401(4) ?
C13 C21 . 1.519(4) ?
C14 C15 . 1.376(5) ?
C14 H14 . 0.95 ?
C15 C16 . 1.383(4) ?
C15 H15 . 0.95 ?
C16 C17 . 1.405(3) ?
C16 H16 . 0.95 ?
C17 C18 . 1.516(3) ?
C18 C20 . 1.525(4) ?
C18 C19 . 1.538(3) ?
C18 H18 . 1.0 ?
C19 H19A . 0.98 ?
C19 H19B . 0.98 ?
C19 H19C . 0.98 ?
C20 H20A . 0.98 ?
C20 H20B . 0.98 ?
C20 H20C . 0.98 ?
C21 C23 . 1.528(3) ?
C21 C22 . 1.533(3) ?
C21 H21 . 1.0 ?
C22 H22A . 0.98 ?
C22 H22B . 0.98 ?
C22 H22C . 0.98 ?
C23 H23A . 0.98 ?
C23 H23B . 0.98 ?
C23 H23C . 0.98 ?
C24 C25 . 1.341(3) ?
C25 C26 . 1.529(3) ?
C26 C27 . 1.544(3) ?
C26 C31 . 1.546(3) ?
C26 C33 . 1.553(3) ?
C27 C28 . 1.537(3) ?
C27 H27A . 0.99 ?
C27 H27B . 0.99 ?
C28 C30 . 1.523(3) ?
C28 C29 . 1.541(3) ?
C29 H29A . 0.98 ?
C29 H29B . 0.98 ?
C29 H29C . 0.98 ?
C30 H30A . 0.98 ?
C30 H30B . 0.98 ?
C30 H30C . 0.98 ?
C31 C32 . 1.516(3) ?
C31 Li7A . 2.574(13) ?
C31 H31A . 0.99 ?
C31 H31B . 0.99 ?
C32 H32A . 0.98 ?
C32 H32B . 0.98 ?
C32 H32C . 0.98 ?
C33 C34 . 1.528(3) ?
C33 H33A . 0.99 ?
C33 H33B . 0.99 ?
C34 H34A . 0.98 ?
C34 H34B . 0.98 ?
C34 H34C . 0.98 ?
C35 C40 . 1.409(3) ?
C35 C36 . 1.413(3) ?
C36 C37 . 1.388(3) ?
C36 C44 . 1.526(3) ?
C37 C38 . 1.384(3) ?
C37 H37 . 0.95 ?
C38 C39 . 1.377(3) ?
C38 H38 . 0.95 ?
C39 C40 . 1.399(3) ?
C39 H39 . 0.95 ?
C40 C41 . 1.515(3) ?
C41 C42 . 1.527(3) ?
C41 C43 . 1.543(3) ?
C41 H41 . 1.0 ?
C42 Li1 . 2.788(4) ?
C42 H42A . 0.98 ?
C42 H42B . 0.98 ?
C42 H42C . 0.98 ?
C43 H43A . 0.98 ?
C43 H43B . 0.98 ?
C43 H43C . 0.98 ?
C44 C45 . 1.527(4) ?
C44 C46 . 1.532(3) ?
C44 H44 . 1.0 ?
C45 H45A . 0.98 ?
C45 H45B . 0.98 ?
C45 H45C . 0.98 ?
C46 Li7A . 2.629(14) ?
C46 H46A . 0.98 ?
C46 H46B . 0.98 ?
C46 H46C . 0.98 ?
C47 C48 . 1.351(3) ?
C48 C49 . 1.536(3) ?
C49 C50 . 1.539(3) ?
C49 C54 . 1.554(3) ?
C49 C56 . 1.559(3) ?
C50 C51 . 1.530(3) ?
C50 H50A . 0.99 ?
C50 H50B . 0.99 ?
C51 C52 . 1.525(3) ?
C51 C53 . 1.537(3) ?
C52 H52A . 0.98 ?
C52 H52B . 0.98 ?
C52 H52C . 0.98 ?
C53 H53A . 0.98 ?
C53 H53B . 0.98 ?
C53 H53C . 0.98 ?
C54 C55 . 1.521(3) ?
C54 H54A . 0.99 ?
C54 H54B . 0.99 ?
C55 H55A . 0.98 ?
C55 H55B . 0.98 ?
C55 H55C . 0.98 ?
C56 C57 . 1.531(3) ?
C56 H56A . 0.99 ?
C56 H56B . 0.99 ?
C57 H57A . 0.98 ?
C57 H57B . 0.98 ?
C57 H57C . 0.98 ?
C58 C59 . 1.407(3) ?
C58 C63 . 1.414(3) ?
C59 C60 . 1.399(4) ?
C59 C67 . 1.515(3) ?
C60 C61 . 1.374(4) ?
C60 H60 . 0.95 ?
C61 C62 . 1.374(4) ?
C61 H61 . 0.95 ?
C62 C63 . 1.401(4) ?
C62 H62 . 0.95 ?
C63 C64 . 1.515(3) ?
C64 C65 . 1.531(3) ?
C64 C66 . 1.534(3) ?
C64 H64 . 1.0 ?
C65 H65A . 0.98 ?
C65 H65B . 0.98 ?
C65 H65C . 0.98 ?
C66 H66A . 0.98 ?
C66 H66B . 0.98 ?
C66 H66C . 0.98 ?
C67 C69 . 1.537(4) ?
C67 C68 . 1.540(3) ?
C67 H67 . 1.0 ?
C68 H68A . 0.98 ?
C68 H68B . 0.98 ?
C68 H68C . 0.98 ?
C69 H69A . 0.98 ?
C69 H69B . 0.98 ?
C69 H69C . 0.98 ?
C70 C71 . 1.348(2) ?
C71 C72 . 1.540(2) ?
C72 C77 . 1.547(3) ?
C72 C73 . 1.549(2) ?
C72 C79 . 1.551(3) ?
C73 C74 . 1.542(3) ?
C73 H73A . 0.99 ?
C73 H73B . 0.99 ?
C74 C75 . 1.524(4) ?
C74 C76 . 1.526(3) ?
C75 H75A . 0.98 ?
C75 H75B . 0.98 ?
C75 H75C . 0.98 ?
C76 H76A . 0.98 ?
C76 H76B . 0.98 ?
C76 H76C . 0.98 ?
C77 C78 . 1.511(3) ?
C77 H77A . 0.99 ?
C77 H77B . 0.99 ?
C78 H78A . 0.98 ?
C78 H78B . 0.98 ?
C78 H78C . 0.98 ?
C79 C80 . 1.507(3) ?
C79 H79A . 0.99 ?
C79 H79B . 0.99 ?
C80 H80A . 0.98 ?
C80 H80B . 0.98 ?
C80 H80C . 0.98 ?
C81 C86 . 1.406(4) ?
C81 C82 . 1.424(3) ?
C82 C83 . 1.401(3) ?
C82 C90 . 1.509(4) ?
C83 C84 . 1.360(4) ?
C83 H83 . 0.95 ?
C84 C85 . 1.389(4) ?
C84 H84 . 0.95 ?
C85 C86 . 1.405(3) ?
C85 H85 . 0.95 ?
C86 C87 . 1.519(4) ?
C87 C89 . 1.529(4) ?
C87 C88 . 1.530(3) ?
C87 H87 . 1.0 ?
C88 H88A . 0.98 ?
C88 H88B . 0.98 ?
C88 H88C . 0.98 ?
C89 H89A . 0.98 ?
C89 H89B . 0.98 ?
C89 H89C . 0.98 ?
C90 C91 . 1.523(3) ?
C90 C92 . 1.533(3) ?
C90 H90 . 1.0 ?
C91 H91A . 0.98 ?
C91 H91B . 0.98 ?
C91 H91C . 0.98 ?
C92 H92A . 0.98 ?
C92 H92B . 0.98 ?
C92 H92C . 0.98 ?
C93 C94 . 1.362(3) ?
C94 C95 . 1.539(2) ?
C95 C100 . 1.536(2) ?
C95 C96 . 1.546(3) ?
C95 C102 . 1.549(3) ?
C95 C96A . 1.650(14) ?
C97 C96A . 1.483(13) ?
C97 C98 . 1.521(3) ?
C97 C99 . 1.525(3) ?
C97 C96 . 1.549(3) ?
C97 C99A . 1.561(13) ?
C97 C98A . 1.592(12) ?
C100 C101 . 1.535(3) ?
C100 H10C . 0.99 ?
C100 H10D . 0.99 ?
C101 H10E . 0.98 ?
C101 H10F . 0.98 ?
C101 H10G . 0.98 ?
C102 C103 . 1.538(3) ?
C102 H10H . 0.99 ?
C102 H10I . 0.99 ?
C103 H10J . 0.98 ?
C103 H10K . 0.98 ?
C103 H10L . 0.98 ?
C104 C105 . 1.399(3) ?
C104 C109 . 1.421(3) ?
C105 C106 . 1.397(3) ?
C105 C113 . 1.525(3) ?
C106 C107 . 1.378(3) ?
C106 H106 . 0.95 ?
C107 C108 . 1.374(3) ?
C107 H107 . 0.95 ?
C108 C109 . 1.397(3) ?
C108 H108 . 0.95 ?
C109 C110 . 1.518(3) ?
C110 C111 . 1.534(3) ?
C110 C112 . 1.539(3) ?
C110 H110 . 1.0 ?
C111 H11D . 0.98 ?
C111 H11E . 0.98 ?
C111 H11F . 0.98 ?
C112 H11G . 0.98 ?
C112 H11H . 0.98 ?
C112 H11I . 0.98 ?
C113 C114 . 1.523(4) ?
C113 C115 . 1.529(3) ?
C113 H113 . 1.0 ?
C114 H11J . 0.98 ?
C114 H11K . 0.98 ?
C114 H11L . 0.98 ?
C115 H11M . 0.98 ?
C115 H11N . 0.98 ?
C115 H11O . 0.98 ?
C116 C117 . 1.352(2) ?
C117 C118 . 1.536(3) ?
C118 C119 . 1.548(3) ?
C118 C123 . 1.550(3) ?
C118 C125 . 1.571(3) ?
C119 C120 . 1.527(3) ?
C119 H11P . 0.99 ?
C119 H11Q . 0.99 ?
C120 C121 . 1.528(3) ?
C120 C122 . 1.539(3) ?
C121 H12A . 0.98 ?
C121 H12B . 0.98 ?
C121 H12C . 0.98 ?
C122 H12D . 0.98 ?
C122 H12E . 0.98 ?
C122 H12F . 0.98 ?
C123 C124 . 1.530(3) ?
C123 H12G . 0.99 ?
C123 H12H . 0.99 ?
C124 H12I . 0.98 ?
C124 H12J . 0.98 ?
C124 H12K . 0.98 ?
C125 C126 . 1.525(3) ?
C125 H12L . 0.99 ?
C125 H12M . 0.99 ?
C126 H12N . 0.98 ?
C126 H12O . 0.98 ?
C126 H12P . 0.98 ?
C127 C132 . 1.401(3) ?
C127 C128 . 1.412(3) ?
C128 C129 . 1.409(4) ?
C128 C136 . 1.498(4) ?
C129 C130 . 1.371(5) ?
C129 H129 . 0.95 ?
C130 C131 . 1.369(5) ?
C130 H130 . 0.95 ?
C131 C132 . 1.399(3) ?
C131 H131 . 0.95 ?
C132 C133 . 1.512(4) ?
C133 C134 . 1.534(3) ?
C133 C135 . 1.536(4) ?
C133 H133 . 1.0 ?
C134 H13A . 0.98 ?
C134 H13B . 0.98 ?
C134 H13C . 0.98 ?
C135 H13D . 0.98 ?
C135 H13E . 0.98 ?
C135 H13F . 0.98 ?
C136 C137 . 1.534(3) ?
C136 C138 . 1.540(3) ?
C136 H136 . 1.0 ?
C137 H13G . 0.98 ?
C137 H13I . 0.98 ?
C137 H13H . 0.98 ?
C138 H13J . 0.98 ?
C138 H13K . 0.98 ?
C138 H13L . 0.98 ?
Li1 Li2 . 2.477(6) ?
Li1 Li2A . 2.632(16) ?
Li1 Li3 . 3.102(5) ?
Li4 Li10 . 2.424(5) ?
Li4 Li3 . 2.550(5) ?
Li4 Li13 . 2.668(13) ?
Li4 Li5A . 2.68(2) ?
Li4 Li5 . 2.717(8) ?
Li4 Li2A . 3.20(2) ?
Li4 Li3A . 3.225(15) ?
Li4 Li14 . 3.336(13) ?
Li6 Li14 . 2.362(14) ?
Li6 Li3A . 2.419(14) ?
Li6 Li7 . 2.595(6) ?
Li6 Li2A . 2.629(16) ?
Li6 Li2 . 2.698(6) ?
Li6 Li10 . 3.039(5) ?
Li6 Li5 . 3.146(8) ?
Li6 Li3 . 3.303(5) ?
Li8 Li5A . 2.85(2) ?
Li8 Li2 . 2.891(8) ?
Li8 Li5 . 2.946(8) ?
Li8 Li2A . 3.124(19) ?
Li9 Li5A . 2.40(2) ?
Li9 Li5 . 2.534(8) ?
Li9 Li14 . 3.161(15) ?
Li11 Li13 . 2.674(16) ?
Li11 Li3A . 2.715(14) ?
Li11 Li10 . 2.743(6) ?
Li11 Li7 . 2.880(6) ?
C96 H96A . 0.99 ?
C96 H96B . 0.99 ?
C98 H98A . 0.98 ?
C98 H98B . 0.98 ?
C98 H98C . 0.98 ?
C99 H99A . 0.98 ?
C99 H99B . 0.98 ?
C99 H99C . 0.98 ?
Li2 Li3 . 2.442(8) ?
Li2 Li5 . 2.711(9) ?
Li3 Li7 . 2.881(6) ?
Li3 Li10 . 2.994(6) ?
Li3 Li5 . 3.356(9) ?
Li7 Li10 . 2.507(7) ?
Li10 Li12 . 2.361(6) ?
C96A H96C . 0.99 ?
C96A H96D . 0.99 ?
C98A H98D . 0.98 ?
C98A H98E . 0.98 ?
C98A H98F . 0.98 ?
C99A H99D . 0.98 ?
C99A H99E . 0.98 ?
C99A H99F . 0.98 ?
Li2A Li5A . 2.79(3) ?
Li3A Li7A . 2.37(2) ?
Li3A Li13 . 2.539(19) ?
Li3A Li14 . 2.96(2) ?
Li5A Li14 . 2.45(3) ?
Li13 Li14 . 2.836(19) ?

loop_
_geom_torsion_atom_site_label_1
_geom_torsion_atom_site_label_2
_geom_torsion_atom_site_label_3
_geom_torsion_atom_site_label_4
_geom_torsion_site_symmetry_1
_geom_torsion_site_symmetry_2
_geom_torsion_site_symmetry_3
_geom_torsion_site_symmetry_4
_geom_torsion
_geom_torsion_publ_flag
Li2A O2 C1 C2 . . . . -179.3(6) ?
Li4 O2 C1 C2 . . . . 11.9(4) ?
Li5 O2 C1 C2 . . . . -103.1(3) ?
Li5A O2 C1 C2 . . . . -85.3(7) ?
Li3 O2 C1 C2 . . . . 132.0(2) ?
Li2 O2 C1 C2 . . . . -174.1(2) ?
Li2A O2 C1 O1 . . . . -0.4(6) ?
Li4 O2 C1 O1 . . . . -169.3(3) ?
Li5 O2 C1 O1 . . . . 75.8(3) ?
Li5A O2 C1 O1 . . . . 93.5(7) ?
Li3 O2 C1 O1 . . . . -49.2(2) ?
Li2 O2 C1 O1 . . . . 4.76(19) ?
Li8 O1 C1 C2 . . . . 73.9(2) ?
Li2 O1 C1 C2 . . . . 172.8(2) ?
Li1 O1 C1 C2 . . . . -102.3(2) ?
Li2A O1 C1 C2 . . . . 179.3(6) ?
Li8 O1 C1 O2 . . . . -105.0(2) ?
Li2 O1 C1 O2 . . . . -6.1(2) ?
Li1 O1 C1 O2 . . . . 78.82(19) ?
Li2A O1 C1 O2 . . . . 0.4(5) ?
O2 C1 C2 N1 . . . . -179.81(17) ?
O1 C1 C2 N1 . . . . 1.4(3) ?
O2 C1 C2 C3 . . . . 9.6(3) ?
O1 C1 C2 C3 . . . . -169.13(17) ?
C12 N1 C2 C1 . . . . 50.6(3) ?
C5 N1 C2 C1 . . . . -166.04(19) ?
C12 N1 C2 C3 . . . . -137.40(17) ?
C5 N1 C2 C3 . . . . 6.0(2) ?
C1 C2 C3 C4 . . . . -176.23(19) ?
N1 C2 C3 C4 . . . . 12.4(2) ?
C1 C2 C3 C10 . . . . -58.7(3) ?
N1 C2 C3 C10 . . . . 129.94(17) ?
C1 C2 C3 C8 . . . . 63.5(3) ?
N1 C2 C3 C8 . . . . -107.92(18) ?
C2 C3 C4 C5 . . . . -25.8(2) ?
C10 C3 C4 C5 . . . . -145.41(18) ?
C8 C3 C4 C5 . . . . 91.3(2) ?
C12 N1 C5 C6 . . . . 4.1(3) ?
C2 N1 C5 C6 . . . . -140.7(2) ?
C12 N1 C5 C7 . . . . -119.1(2) ?
C2 N1 C5 C7 . . . . 96.1(2) ?
C12 N1 C5 C4 . . . . 123.12(19) ?
C2 N1 C5 C4 . . . . -21.7(2) ?
C3 C4 C5 N1 . . . . 30.0(2) ?
C3 C4 C5 C6 . . . . 151.0(2) ?
C3 C4 C5 C7 . . . . -87.7(2) ?
C4 C3 C8 C9 . . . . 39.0(3) ?
C2 C3 C8 C9 . . . . 151.33(19) ?
C10 C3 C8 C9 . . . . -84.6(2) ?
C4 C3 C10 C11 . . . . -55.8(2) ?
C2 C3 C10 C11 . . . . -168.06(18) ?
C8 C3 C10 C11 . . . . 69.9(2) ?
C2 N1 C12 C17 . . . . 50.1(3) ?
C5 N1 C12 C17 . . . . -89.9(2) ?
C2 N1 C12 C13 . . . . -133.39(19) ?
C5 N1 C12 C13 . . . . 86.5(2) ?
C17 C12 C13 C14 . . . . 3.8(3) ?
N1 C12 C13 C14 . . . . -172.83(19) ?
C17 C12 C13 C21 . . . . -173.9(2) ?
N1 C12 C13 C21 . . . . 9.6(3) ?
C12 C13 C14 C15 . . . . -2.1(4) ?
C21 C13 C14 C15 . . . . 175.6(2) ?
C13 C14 C15 C16 . . . . -1.3(4) ?
C14 C15 C16 C17 . . . . 3.1(4) ?
C15 C16 C17 C12 . . . . -1.4(4) ?
C15 C16 C17 C18 . . . . 176.7(2) ?
C13 C12 C17 C16 . . . . -2.1(3) ?
N1 C12 C17 C16 . . . . 174.3(2) ?
C13 C12 C17 C18 . . . . 180.0(2) ?
N1 C12 C17 C18 . . . . -3.7(3) ?
C16 C17 C18 C20 . . . . 75.3(3) ?
C12 C17 C18 C20 . . . . -106.8(2) ?
C16 C17 C18 C19 . . . . -49.3(3) ?
C12 C17 C18 C19 . . . . 128.7(2) ?
C14 C13 C21 C23 . . . . -65.9(3) ?
C12 C13 C21 C23 . . . . 111.7(2) ?
C14 C13 C21 C22 . . . . 57.5(3) ?
C12 C13 C21 C22 . . . . -124.9(2) ?
Li1 O3 C24 C25 . . . . -39.2(7) ?
Li2 O3 C24 C25 . . . . -135.1(3) ?
Li2A O3 C24 C25 . . . . -158.2(6) ?
Li3 O3 C24 C25 . . . . 149.0(2) ?
Li1 O3 C24 O4 . . . . 142.8(6) ?
Li2 O3 C24 O4 . . . . 46.9(3) ?
Li2A O3 C24 O4 . . . . 23.8(6) ?
Li3 O3 C24 O4 . . . . -29.0(2) ?
Li7 O4 C24 C25 . . . . -59.9(3) ?
Li6 O4 C24 C25 . . . . 100.1(3) ?
Li3A O4 C24 C25 . . . . -111.3(9) ?
Li7A O4 C24 C25 . . . . -69.9(4) ?
Li3 O4 C24 C25 . . . . -150.3(2) ?
Li2A O4 C24 C25 . . . . 162.4(5) ?
Li2 O4 C24 C25 . . . . 147.0(3) ?
Li7 O4 C24 O3 . . . . 118.1(3) ?
Li6 O4 C24 O3 . . . . -81.9(2) ?
Li3A O4 C24 O3 . . . . 66.7(9) ?
Li7A O4 C24 O3 . . . . 108.1(4) ?
Li3 O4 C24 O3 . . . . 27.66(19) ?
Li2A O4 C24 O3 . . . . -19.6(5) ?
Li2 O4 C24 O3 . . . . -35.1(2) ?
O3 C24 C25 N2 . . . . 5.1(3) ?
O4 C24 C25 N2 . . . . -177.17(17) ?
O3 C24 C25 C26 . . . . 172.64(19) ?
O4 C24 C25 C26 . . . . -9.6(3) ?
C35 N2 C25 C24 . . . . -39.5(3) ?
C28 N2 C25 C24 . . . . 168.6(2) ?
C35 N2 C25 C26 . . . . 150.98(19) ?
C28 N2 C25 C26 . . . . -0.9(2) ?
C24 C25 C26 C27 . . . . 174.2(2) ?
N2 C25 C26 C27 . . . . -16.8(2) ?
C24 C25 C26 C31 . . . . 58.2(3) ?
N2 C25 C26 C31 . . . . -132.83(19) ?
C24 C25 C26 C33 . . . . -65.1(3) ?
N2 C25 C26 C33 . . . . 103.93(19) ?
C25 C26 C27 C28 . . . . 28.4(2) ?
C31 C26 C27 C28 . . . . 147.25(17) ?
C33 C26 C27 C28 . . . . -88.9(2) ?
C35 N2 C28 C30 . . . . -14.8(3) ?
C25 N2 C28 C30 . . . . 137.3(2) ?
C35 N2 C28 C27 . . . . -133.85(19) ?
C25 N2 C28 C27 . . . . 18.3(2) ?
C35 N2 C28 C29 . . . . 108.4(2) ?
C25 N2 C28 C29 . . . . -99.5(2) ?
C26 C27 C28 N2 . . . . -28.9(2) ?
C26 C27 C28 C30 . . . . -149.15(19) ?
C26 C27 C28 C29 . . . . 90.2(2) ?
C25 C26 C31 C32 . . . . 166.0(2) ?
C27 C26 C31 C32 . . . . 54.4(3) ?
C33 C26 C31 C32 . . . . -71.5(3) ?
C25 C26 C31 Li7A . . . . -9.8(4) ?
C27 C26 C31 Li7A . . . . -121.5(3) ?
C33 C26 C31 Li7A . . . . 112.6(4) ?
C25 C26 C33 C34 . . . . -150.52(18) ?
C27 C26 C33 C34 . . . . -37.8(3) ?
C31 C26 C33 C34 . . . . 85.0(2) ?
C25 N2 C35 C40 . . . . 120.3(2) ?
C28 N2 C35 C40 . . . . -90.3(2) ?
C25 N2 C35 C36 . . . . -60.0(3) ?
C28 N2 C35 C36 . . . . 89.4(2) ?
C40 C35 C36 C37 . . . . 1.5(3) ?
N2 C35 C36 C37 . . . . -178.20(18) ?
C40 C35 C36 C44 . . . . -176.18(19) ?
N2 C35 C36 C44 . . . . 4.1(3) ?
C35 C36 C37 C38 . . . . -0.9(3) ?
C44 C36 C37 C38 . . . . 176.9(2) ?
C36 C37 C38 C39 . . . . -0.8(3) ?
C37 C38 C39 C40 . . . . 1.9(3) ?
C38 C39 C40 C35 . . . . -1.2(3) ?
C38 C39 C40 C41 . . . . -179.47(19) ?
C36 C35 C40 C39 . . . . -0.5(3) ?
N2 C35 C40 C39 . . . . 179.26(18) ?
C36 C35 C40 C41 . . . . 177.72(18) ?
N2 C35 C40 C41 . . . . -2.6(3) ?
C39 C40 C41 C42 . . . . 63.2(2) ?
C35 C40 C41 C42 . . . . -115.0(2) ?
C39 C40 C41 C43 . . . . -61.5(3) ?
C35 C40 C41 C43 . . . . 120.3(2) ?
C40 C41 C42 Li1 . . . . 29.54(17) ?
C43 C41 C42 Li1 . . . . 155.06(15) ?
C37 C36 C44 C45 . . . . 51.5(3) ?
C35 C36 C44 C45 . . . . -130.8(2) ?
C37 C36 C44 C46 . . . . -72.7(3) ?
C35 C36 C44 C46 . . . . 105.0(2) ?
C36 C44 C46 Li7A . . . . -106.0(4) ?
C45 C44 C46 Li7A . . . . 128.6(4) ?
Li6 O5 C47 C48 . . . . 32.3(5) ?
Li2 O5 C47 C48 . . . . -95.7(3) ?
Li5 O5 C47 C48 . . . . 174.8(3) ?
Li2A O5 C47 C48 . . . . -115.1(7) ?
Li14 O5 C47 C48 . . . . 126.6(4) ?
Li5A O5 C47 C48 . . . . 177.3(6) ?
Li6 O5 C47 O6 . . . . -147.2(3) ?
Li2 O5 C47 O6 . . . . 84.8(3) ?
Li5 O5 C47 O6 . . . . -4.7(2) ?
Li2A O5 C47 O6 . . . . 65.4(7) ?
Li14 O5 C47 O6 . . . . -52.9(4) ?
Li5A O5 C47 O6 . . . . -2.2(6) ?
Li8 O6 C47 C48 . . . . 88.1(2) ?
Li9 O6 C47 C48 . . . . -97.2(2) ?
Li5 O6 C47 C48 . . . . -175.0(3) ?
Li5A O6 C47 C48 . . . . -176.7(7) ?
Li8 O6 C47 O5 . . . . -92.4(2) ?
Li9 O6 C47 O5 . . . . 82.3(2) ?
Li5 O6 C47 O5 . . . . 4.5(2) ?
Li5A O6 C47 O5 . . . . 2.8(8) ?
O5 C47 C48 N3 . . . . -176.58(16) ?
O6 C47 C48 N3 . . . . 2.9(3) ?
O5 C47 C48 C49 . . . . 12.7(3) ?
O6 C47 C48 C49 . . . . -167.86(17) ?
C58 N3 C48 C47 . . . . 49.3(3) ?
C51 N3 C48 C47 . . . . -168.69(17) ?
C58 N3 C48 C49 . . . . -138.59(17) ?
C51 N3 C48 C49 . . . . 3.4(2) ?
C47 C48 C49 C50 . . . . -173.54(18) ?
N3 C48 C49 C50 . . . . 14.80(19) ?
C47 C48 C49 C54 . . . . -55.1(3) ?
N3 C48 C49 C54 . . . . 133.27(18) ?
C47 C48 C49 C56 . . . . 66.9(2) ?
N3 C48 C49 C56 . . . . -104.81(19) ?
C48 C49 C50 C51 . . . . -27.59(19) ?
C54 C49 C50 C51 . . . . -147.67(18) ?
C56 C49 C50 C51 . . . . 88.7(2) ?
C58 N3 C51 C52 . . . . 4.5(2) ?
C48 N3 C51 C52 . . . . -139.20(18) ?
C58 N3 C51 C50 . . . . 123.46(19) ?
C48 N3 C51 C50 . . . . -20.3(2) ?
C58 N3 C51 C53 . . . . -117.7(2) ?
C48 N3 C51 C53 . . . . 98.6(2) ?
C49 C50 C51 N3 . . . . 30.1(2) ?
C49 C50 C51 C52 . . . . 150.79(17) ?
C49 C50 C51 C53 . . . . -88.13(19) ?
C48 C49 C54 C55 . . . . -156.9(2) ?
C50 C49 C54 C55 . . . . -44.4(3) ?
C56 C49 C54 C55 . . . . 81.5(3) ?
C48 C49 C56 C57 . . . . 155.8(2) ?
C50 C49 C56 C57 . . . . 44.4(3) ?
C54 C49 C56 C57 . . . . -80.1(2) ?
C48 N3 C58 C59 . . . . -132.48(19) ?
C51 N3 C58 C59 . . . . 88.3(2) ?
C48 N3 C58 C63 . . . . 52.8(3) ?
C51 N3 C58 C63 . . . . -86.4(2) ?
C63 C58 C59 C60 . . . . 3.7(3) ?
N3 C58 C59 C60 . . . . -171.3(2) ?
C63 C58 C59 C67 . . . . -174.4(2) ?
N3 C58 C59 C67 . . . . 10.6(3) ?
C58 C59 C60 C61 . . . . -2.2(4) ?
C67 C59 C60 C61 . . . . 176.0(2) ?
C59 C60 C61 C62 . . . . -1.0(4) ?
C60 C61 C62 C63 . . . . 2.7(4) ?
C61 C62 C63 C58 . . . . -1.2(3) ?
C61 C62 C63 C64 . . . . 177.0(2) ?
C59 C58 C63 C62 . . . . -2.0(3) ?
N3 C58 C63 C62 . . . . 172.64(19) ?
C59 C58 C63 C64 . . . . 179.89(19) ?
N3 C58 C63 C64 . . . . -5.4(3) ?
C62 C63 C64 C65 . . . . -48.2(3) ?
C58 C63 C64 C65 . . . . 129.9(2) ?
C62 C63 C64 C66 . . . . 75.9(2) ?
C58 C63 C64 C66 . . . . -106.0(2) ?
C60 C59 C67 C69 . . . . 59.9(3) ?
C58 C59 C67 C69 . . . . -122.0(3) ?
C60 C59 C67 C68 . . . . -63.3(3) ?
C58 C59 C67 C68 . . . . 114.8(3) ?
Li3A O7 C70 C71 . . . . 139.5(6) ?
Li6 O7 C70 C71 . . . . -39.4(7) ?
Li10 O7 C70 C71 . . . . -179.3(2) ?
Li7 O7 C70 C71 . . . . 105.6(2) ?
Li14 O7 C70 C71 . . . . -115.1(4) ?
Li3A O7 C70 O8 . . . . -37.4(6) ?
Li6 O7 C70 O8 . . . . 143.7(5) ?
Li10 O7 C70 O8 . . . . 3.9(2) ?
Li7 O7 C70 O8 . . . . -71.3(2) ?
Li14 O7 C70 O8 . . . . 68.0(4) ?
Li13 O8 C70 O7 . . . . -19.1(6) ?
Li11 O8 C70 O7 . . . . 85.6(2) ?
Li10 O8 C70 O7 . . . . -3.9(2) ?
Li12 O8 C70 O7 . . . . -75.3(2) ?
Li3A O8 C70 O7 . . . . 22.3(4) ?
Li13 O8 C70 C71 . . . . 164.1(6) ?
Li11 O8 C70 C71 . . . . -91.2(2) ?
Li10 O8 C70 C71 . . . . 179.2(2) ?
Li12 O8 C70 C71 . . . . 107.8(2) ?
Li3A O8 C70 C71 . . . . -154.6(4) ?
O7 C70 C71 N4 . . . . -179.18(19) ?
O8 C70 C71 N4 . . . . -2.7(3) ?
O7 C70 C71 C72 . . . . 10.0(4) ?
O8 C70 C71 C72 . . . . -173.5(2) ?
C81 N4 C71 C70 . . . . 52.2(3) ?
C74 N4 C71 C70 . . . . -161.4(2) ?
C81 N4 C71 C72 . . . . -135.6(2) ?
C74 N4 C71 C72 . . . . 10.7(3) ?
C70 C71 C72 C77 . . . . 61.8(3) ?
N4 C71 C72 C77 . . . . -110.03(19) ?
C70 C71 C72 C73 . . . . -179.8(2) ?
N4 C71 C72 C73 . . . . 8.4(2) ?
C70 C71 C72 C79 . . . . -59.9(3) ?
N4 C71 C72 C79 . . . . 128.2(2) ?
C71 C72 C73 C74 . . . . -23.9(2) ?
C77 C72 C73 C74 . . . . 93.3(2) ?
C79 C72 C73 C74 . . . . -144.03(19) ?
C81 N4 C74 C75 . . . . -117.5(2) ?
C71 N4 C74 C75 . . . . 94.5(2) ?
C81 N4 C74 C76 . . . . 4.6(3) ?
C71 N4 C74 C76 . . . . -143.4(2) ?
C81 N4 C74 C73 . . . . 123.0(2) ?
C71 N4 C74 C73 . . . . -25.0(2) ?
C72 C73 C74 N4 . . . . 30.3(2) ?
C72 C73 C74 C75 . . . . -88.7(2) ?
C72 C73 C74 C76 . . . . 150.11(19) ?
C71 C72 C77 C78 . . . . 168.66(19) ?
C73 C72 C77 C78 . . . . 56.7(3) ?
C79 C72 C77 C78 . . . . -67.6(2) ?
C71 C72 C79 C80 . . . . -149.4(2) ?
C77 C72 C79 C80 . . . . 88.4(3) ?
C73 C72 C79 C80 . . . . -35.8(3) ?
C71 N4 C81 C86 . . . . 55.0(3) ?
C74 N4 C81 C86 . . . . -88.5(2) ?
C71 N4 C81 C82 . . . . -128.4(2) ?
C74 N4 C81 C82 . . . . 88.1(2) ?
C86 C81 C82 C83 . . . . 2.6(3) ?
N4 C81 C82 C83 . . . . -174.20(17) ?
C86 C81 C82 C90 . . . . -175.81(17) ?
N4 C81 C82 C90 . . . . 7.4(3) ?
C81 C82 C83 C84 . . . . -3.0(3) ?
C90 C82 C83 C84 . . . . 175.4(2) ?
C82 C83 C84 C85 . . . . 0.9(4) ?
C83 C84 C85 C86 . . . . 1.8(4) ?
C84 C85 C86 C81 . . . . -2.1(3) ?
C84 C85 C86 C87 . . . . 174.9(2) ?
C82 C81 C86 C85 . . . . -0.1(3) ?
N4 C81 C86 C85 . . . . 176.50(18) ?
C82 C81 C86 C87 . . . . -177.03(17) ?
N4 C81 C86 C87 . . . . -0.4(3) ?
C85 C86 C87 C89 . . . . -51.2(3) ?
C81 C86 C87 C89 . . . . 125.8(2) ?
C85 C86 C87 C88 . . . . 72.9(3) ?
C81 C86 C87 C88 . . . . -110.1(2) ?
C83 C82 C90 C91 . . . . -63.3(2) ?
C81 C82 C90 C91 . . . . 115.1(2) ?
C83 C82 C90 C92 . . . . 60.9(2) ?
C81 C82 C90 C92 . . . . -120.7(2) ?
Li5A O9 C93 C94 . . . . -139.8(10) ?
Li9 O9 C93 C94 . . . . -23.7(8) ?
Li5 O9 C93 C94 . . . . -160.2(3) ?
Li14 O9 C93 C94 . . . . 144.8(4) ?
Li5A O9 C93 O10 . . . . 43.3(10) ?
Li9 O9 C93 O10 . . . . 159.4(7) ?
Li5 O9 C93 O10 . . . . 22.9(3) ?
Li14 O9 C93 O10 . . . . -32.1(4) ?
Li13 O10 C93 O9 . . . . 117.7(7) ?
Li4 O10 C93 O9 . . . . -77.6(2) ?
Li12 O10 C93 O9 . . . . 111.93(19) ?
Li10 O10 C93 O9 . . . . 56.6(3) ?
Li14 O10 C93 O9 . . . . 31.8(4) ?
Li5 O10 C93 O9 . . . . -17.4(2) ?
Li5A O10 C93 O9 . . . . -30.3(6) ?
Li13 O10 C93 C94 . . . . -59.2(7) ?
Li4 O10 C93 C94 . . . . 105.4(2) ?
Li12 O10 C93 C94 . . . . -65.1(2) ?
Li10 O10 C93 C94 . . . . -120.3(3) ?
Li14 O10 C93 C94 . . . . -145.2(4) ?
Li5 O10 C93 C94 . . . . 165.6(2) ?
Li5A O10 C93 C94 . . . . 152.7(6) ?
O9 C93 C94 N5 . . . . 2.4(3) ?
O10 C93 C94 N5 . . . . 179.09(15) ?
O9 C93 C94 C95 . . . . 166.63(18) ?
O10 C93 C94 C95 . . . . -16.7(3) ?
C104 N5 C94 C93 . . . . -43.1(3) ?
C97 N5 C94 C93 . . . . 170.91(17) ?
C104 N5 C94 C95 . . . . 150.20(17) ?
C97 N5 C94 C95 . . . . 4.2(2) ?
C93 C94 C95 C100 . . . . -63.1(3) ?
N5 C94 C95 C100 . . . . 102.69(18) ?
C93 C94 C95 C96 . . . . 172.8(2) ?
N5 C94 C95 C96 . . . . -21.4(2) ?
C93 C94 C95 C102 . . . . 59.9(3) ?
N5 C94 C95 C102 . . . . -134.26(17) ?
C93 C94 C95 C96A . . . . -148.0(6) ?
N5 C94 C95 C96A . . . . 17.9(6) ?
C104 N5 C97 C96A . . . . -174.6(7) ?
C94 N5 C97 C96A . . . . -27.0(8) ?
C104 N5 C97 C98 . . . . 108.7(2) ?
C94 N5 C97 C98 . . . . -103.8(2) ?
C104 N5 C97 C99 . . . . -14.6(3) ?
C94 N5 C97 C99 . . . . 132.9(2) ?
C104 N5 C97 C96 . . . . -132.52(18) ?
C94 N5 C97 C96 . . . . 15.0(2) ?
C104 N5 C97 C99A . . . . -50.8(11) ?
C94 N5 C97 C99A . . . . 96.7(11) ?
C104 N5 C97 C98A . . . . 64.8(7) ?
C94 N5 C97 C98A . . . . -147.7(7) ?
C94 C95 C100 C101 . . . . -156.0(2) ?
C96 C95 C100 C101 . . . . -41.9(3) ?
C102 C95 C100 C101 . . . . 79.2(3) ?
C96A C95 C100 C101 . . . . -59.8(6) ?
C100 C95 C102 C103 . . . . -72.7(3) ?
C94 C95 C102 C103 . . . . 164.5(2) ?
C96 C95 C102 C103 . . . . 54.8(2) ?
C96A C95 C102 C103 . . . . 28.7(8) ?
C94 N5 C104 C105 . . . . 126.2(2) ?
C97 N5 C104 C105 . . . . -90.1(2) ?
C94 N5 C104 C109 . . . . -56.2(2) ?
C97 N5 C104 C109 . . . . 87.5(2) ?
C109 C104 C105 C106 . . . . -2.5(3) ?
N5 C104 C105 C106 . . . . 175.16(17) ?
C109 C104 C105 C113 . . . . 177.51(18) ?
N5 C104 C105 C113 . . . . -4.9(3) ?
C104 C105 C106 C107 . . . . 0.7(3) ?
C113 C105 C106 C107 . . . . -179.33(19) ?
C105 C106 C107 C108 . . . . 1.0(3) ?
C106 C107 C108 C109 . . . . -0.8(3) ?
C107 C108 C109 C104 . . . . -1.0(3) ?
C107 C108 C109 C110 . . . . 177.21(19) ?
C105 C104 C109 C108 . . . . 2.6(3) ?
N5 C104 C109 C108 . . . . -174.90(17) ?
C105 C104 C109 C110 . . . . -175.49(18) ?
N5 C104 C109 C110 . . . . 7.0(3) ?
C108 C109 C110 C111 . . . . -75.0(2) ?
C104 C109 C110 C111 . . . . 103.1(2) ?
C108 C109 C110 C112 . . . . 48.3(3) ?
C104 C109 C110 C112 . . . . -133.6(2) ?
C106 C105 C113 C114 . . . . -55.0(3) ?
C104 C105 C113 C114 . . . . 125.1(2) ?
C106 C105 C113 C115 . . . . 71.0(2) ?
C104 C105 C113 C115 . . . . -109.0(2) ?
Li7 O11 C116 C117 . . . . 154.2(2) ?
Li3A O11 C116 C117 . . . . 177.7(4) ?
Li11 O11 C116 C117 . . . . -89.6(2) ?
Li7A O11 C116 C117 . . . . 106.6(4) ?
Li10 O11 C116 C117 . . . . -153.2(2) ?
Li7 O11 C116 O12 . . . . -27.7(3) ?
Li3A O11 C116 O12 . . . . -4.2(4) ?
Li11 O11 C116 O12 . . . . 88.5(2) ?
Li7A O11 C116 O12 . . . . -75.3(4) ?
Li10 O11 C116 O12 . . . . 24.95(16) ?
Li4 O12 C116 O11 . . . . -141.1(4) ?
Li10 O12 C116 O11 . . . . -35.7(2) ?
Li3 O12 C116 O11 . . . . 74.2(2) ?
Li3A O12 C116 O11 . . . . 3.9(4) ?
Li13 O12 C116 O11 . . . . -64.6(4) ?
Li4 O12 C116 C117 . . . . 37.1(5) ?
Li10 O12 C116 C117 . . . . 142.4(2) ?
Li3 O12 C116 C117 . . . . -107.7(2) ?
Li3A O12 C116 C117 . . . . -177.9(4) ?
Li13 O12 C116 C117 . . . . 113.6(4) ?
O11 C116 C117 N6 . . . . -9.5(3) ?
O12 C116 C117 N6 . . . . 172.53(16) ?
O11 C116 C117 C118 . . . . 175.30(17) ?
O12 C116 C117 C118 . . . . -2.6(3) ?
C127 N6 C117 C116 . . . . 47.7(3) ?
C120 N6 C117 C116 . . . . -164.10(16) ?
C127 N6 C117 C118 . . . . -136.42(18) ?
C120 N6 C117 C118 . . . . 11.77(19) ?
C116 C117 C118 C119 . . . . -176.92(17) ?
N6 C117 C118 C119 . . . . 7.35(19) ?
C116 C117 C118 C123 . . . . 64.9(2) ?
N6 C117 C118 C123 . . . . -110.87(17) ?
C116 C117 C118 C125 . . . . -56.0(3) ?
N6 C117 C118 C125 . . . . 128.23(17) ?
C117 C118 C119 C120 . . . . -23.40(19) ?
C123 C118 C119 C120 . . . . 95.25(18) ?
C125 C118 C119 C120 . . . . -142.89(18) ?
C127 N6 C120 C119 . . . . 124.55(19) ?
C117 N6 C120 C119 . . . . -25.74(18) ?
C127 N6 C120 C121 . . . . 5.3(3) ?
C117 N6 C120 C121 . . . . -145.02(17) ?
C127 N6 C120 C122 . . . . -115.8(2) ?
C117 N6 C120 C122 . . . . 93.88(18) ?
C118 C119 C120 N6 . . . . 30.38(18) ?
C118 C119 C120 C121 . . . . 151.33(15) ?
C118 C119 C120 C122 . . . . -88.31(18) ?
C117 C118 C123 C124 . . . . 176.84(18) ?
C119 C118 C123 C124 . . . . 64.5(2) ?
C125 C118 C123 C124 . . . . -60.4(2) ?
C117 C118 C125 C126 . . . . -134.9(2) ?
C119 C118 C125 C126 . . . . -21.2(3) ?
C123 C118 C125 C126 . . . . 102.2(3) ?
C117 N6 C127 C132 . . . . -127.0(2) ?
C120 N6 C127 C132 . . . . 87.3(2) ?
C117 N6 C127 C128 . . . . 57.6(2) ?
C120 N6 C127 C128 . . . . -88.1(2) ?
C132 C127 C128 C129 . . . . -2.5(3) ?
N6 C127 C128 C129 . . . . 172.85(18) ?
C132 C127 C128 C136 . . . . 179.96(18) ?
N6 C127 C128 C136 . . . . -4.7(3) ?
C127 C128 C129 C130 . . . . -0.6(3) ?
C136 C128 C129 C130 . . . . 177.0(2) ?
C128 C129 C130 C131 . . . . 2.4(4) ?
C129 C130 C131 C132 . . . . -1.1(4) ?
C130 C131 C132 C127 . . . . -2.0(3) ?
C130 C131 C132 C133 . . . . 177.2(2) ?
C128 C127 C132 C131 . . . . 3.8(3) ?
N6 C127 C132 C131 . . . . -171.70(19) ?
C128 C127 C132 C133 . . . . -175.42(19) ?
N6 C127 C132 C133 . . . . 9.1(3) ?
C131 C132 C133 C134 . . . . -66.4(3) ?
C127 C132 C133 C134 . . . . 112.8(2) ?
C131 C132 C133 C135 . . . . 58.5(3) ?
C127 C132 C133 C135 . . . . -122.3(2) ?
C129 C128 C136 C137 . . . . 72.7(3) ?
C127 C128 C136 C137 . . . . -109.8(2) ?
C129 C128 C136 C138 . . . . -51.8(3) ?
C127 C128 C136 C138 . . . . 125.8(2) ?
C24 O3 Li1 O1 . . . . -112.8(6) ?
Li2 O3 Li1 O1 . . . . -14.8(2) ?
Li2A O3 Li1 O1 . . . . 7.4(6) ?
Li3 O3 Li1 O1 . . . . 58.6(2) ?
C24 O3 Li1 Li2 . . . . -98.1(6) ?
Li3 O3 Li1 Li2 . . . . 73.3(3) ?
C24 O3 Li1 Li2A . . . . -120.3(9) ?
C24 O3 Li1 C1 . . . . -139.9(6) ?
Li2 O3 Li1 C1 . . . . -41.9(2) ?
Li2A O3 Li1 C1 . . . . -19.7(6) ?
Li3 O3 Li1 C1 . . . . 31.5(2) ?
C24 O3 Li1 C42 . . . . -7.8(7) ?
Li2 O3 Li1 C42 . . . . 90.3(3) ?
Li2A O3 Li1 C42 . . . . 112.5(6) ?
Li3 O3 Li1 C42 . . . . 163.64(18) ?
C24 O3 Li1 Li3 . . . . -171.4(7) ?
Li2 O3 Li1 Li3 . . . . -73.3(3) ?
C116 O12 Li4 O2 . . . . -152.0(4) ?
Li10 O12 Li4 O2 . . . . 98.27(19) ?
Li3 O12 Li4 O2 . . . . -3.56(17) ?
Li3A O12 Li4 O2 . . . . 66.4(4) ?
Li13 O12 Li4 O2 . . . . 127.4(3) ?
C116 O12 Li4 O10 . . . . 93.8(4) ?
Li10 O12 Li4 O10 . . . . -15.92(17) ?
Li3 O12 Li4 O10 . . . . -117.75(18) ?
Li3A O12 Li4 O10 . . . . -47.8(4) ?
Li13 O12 Li4 O10 . . . . 13.2(3) ?
C116 O12 Li4 Li10 . . . . 109.7(5) ?
Li3 O12 Li4 Li10 . . . . -101.83(18) ?
C116 O12 Li4 Li3 . . . . -148.5(5) ?
Li10 O12 Li4 Li3 . . . . 101.83(18) ?
C116 O12 Li4 Li13 . . . . 80.6(5) ?
Li3A O12 Li4 Li13 . . . . -60.9(5) ?
C116 O12 Li4 Li5A . . . . 158.2(8) ?
Li3A O12 Li4 Li5A . . . . 16.7(8) ?
Li13 O12 Li4 Li5A . . . . 77.6(8) ?
C116 O12 Li4 Li5 . . . . 157.8(4) ?
Li10 O12 Li4 Li5 . . . . 48.2(2) ?
Li3 O12 Li4 Li5 . . . . -53.7(2) ?
C116 O12 Li4 Li2A . . . . -168.1(5) ?
Li3A O12 Li4 Li2A . . . . 50.3(5) ?
Li13 O12 Li4 Li2A . . . . 111.3(4) ?
C116 O12 Li4 Li3A . . . . 141.5(6) ?
Li13 O12 Li4 Li3A . . . . 60.9(5) ?
C116 O12 Li4 Li14 . . . . 130.8(5) ?
Li3A O12 Li4 Li14 . . . . -10.7(5) ?
Li13 O12 Li4 Li14 . . . . 50.2(4) ?
C1 O2 Li4 O12 . . . . 133.5(3) ?
Li2A O2 Li4 O12 . . . . -33.7(7) ?
Li5 O2 Li4 O12 . . . . -106.8(3) ?
Li5A O2 Li4 O12 . . . . -125.8(8) ?
Li3 O2 Li4 O12 . . . . 3.47(17) ?
Li2 O2 Li4 O12 . . . . -38.7(3) ?
C1 O2 Li4 O10 . . . . -119.3(3) ?
Li2A O2 Li4 O10 . . . . 73.5(7) ?
Li5 O2 Li4 O10 . . . . 0.4(3) ?
Li5A O2 Li4 O10 . . . . -18.6(8) ?
Li3 O2 Li4 O10 . . . . 110.7(2) ?
Li2 O2 Li4 O10 . . . . 68.5(3) ?
C1 O2 Li4 Li10 . . . . -174.7(3) ?
Li5 O2 Li4 Li10 . . . . -55.0(3) ?
Li3 O2 Li4 Li10 . . . . 55.3(2) ?
Li2 O2 Li4 Li10 . . . . 13.1(3) ?
C1 O2 Li4 Li3 . . . . 130.1(3) ?
Li5 O2 Li4 Li3 . . . . -110.3(2) ?
Li2 O2 Li4 Li3 . . . . -42.2(2) ?
C1 O2 Li4 Li13 . . . . -161.5(5) ?
Li2A O2 Li4 Li13 . . . . 31.3(8) ?
Li5A O2 Li4 Li13 . . . . -60.8(9) ?
C1 O2 Li4 Li5A . . . . -100.7(8) ?
Li2A O2 Li4 Li5A . . . . 92.1(10) ?
C1 O2 Li4 Li5 . . . . -119.7(4) ?
Li3 O2 Li4 Li5 . . . . 110.3(2) ?
Li2 O2 Li4 Li5 . . . . 68.1(3) ?
C1 O2 Li4 Li2A . . . . 167.2(8) ?
Li5A O2 Li4 Li2A . . . . -92.1(10) ?
C1 O2 Li4 Li3A . . . . 165.7(4) ?
Li2A O2 Li4 Li3A . . . . -1.6(7) ?
Li5A O2 Li4 Li3A . . . . -93.6(8) ?
C1 O2 Li4 Li14 . . . . -141.7(4) ?
Li2A O2 Li4 Li14 . . . . 51.0(7) ?
Li5A O2 Li4 Li14 . . . . -41.1(8) ?
C70 O7 Li6 O5 . . . . -88.3(6) ?
Li3A O7 Li6 O5 . . . . 92.7(6) ?
Li10 O7 Li6 O5 . . . . 49.8(3) ?
Li7 O7 Li6 O5 . . . . 123.9(3) ?
Li14 O7 Li6 O5 . . . . -6.5(4) ?
C70 O7 Li6 O4 . . . . 155.8(5) ?
Li3A O7 Li6 O4 . . . . -23.2(5) ?
Li10 O7 Li6 O4 . . . . -66.1(2) ?
Li7 O7 Li6 O4 . . . . 8.00(19) ?
Li14 O7 Li6 O4 . . . . -122.5(4) ?
C70 O7 Li6 Li14 . . . . -81.8(7) ?
Li3A O7 Li6 Li14 . . . . 99.2(6) ?
C70 O7 Li6 Li3A . . . . 179.0(8) ?
Li14 O7 Li6 Li3A . . . . -99.2(6) ?
C70 O7 Li6 Li7 . . . . 147.8(6) ?
Li10 O7 Li6 Li7 . . . . -74.1(2) ?
C70 O7 Li6 Li2A . . . . -147.2(7) ?
Li3A O7 Li6 Li2A . . . . 33.8(7) ?
Li14 O7 Li6 Li2A . . . . -65.4(6) ?
C70 O7 Li6 Li2 . . . . -147.3(5) ?
Li10 O7 Li6 Li2 . . . . -9.2(4) ?
Li7 O7 Li6 Li2 . . . . 64.9(3) ?
C70 O7 Li6 Li10 . . . . -138.1(6) ?
Li7 O7 Li6 Li10 . . . . 74.1(2) ?
C70 O7 Li6 Li5 . . . . -103.6(6) ?
Li10 O7 Li6 Li5 . . . . 34.5(2) ?
Li7 O7 Li6 Li5 . . . . 108.6(2) ?
C70 O7 Li6 Li3 . . . . -166.2(5) ?
Li10 O7 Li6 Li3 . . . . -28.1(2) ?
Li7 O7 Li6 Li3 . . . . 46.04(18) ?
C47 O5 Li6 O7 . . . . 112.6(4) ?
Li2 O5 Li6 O7 . . . . -117.2(3) ?
Li5 O5 Li6 O7 . . . . -26.8(3) ?
Li2A O5 Li6 O7 . . . . -96.1(6) ?
Li14 O5 Li6 O7 . . . . 6.3(4) ?
Li5A O5 Li6 O7 . . . . -27.3(7) ?
C47 O5 Li6 O4 . . . . -137.1(3) ?
Li2 O5 Li6 O4 . . . . -6.9(3) ?
Li5 O5 Li6 O4 . . . . 83.5(3) ?
Li2A O5 Li6 O4 . . . . 14.2(6) ?
Li14 O5 Li6 O4 . . . . 116.6(4) ?
Li5A O5 Li6 O4 . . . . 83.0(6) ?
C47 O5 Li6 Li14 . . . . 106.3(5) ?
Li2A O5 Li6 Li14 . . . . -102.4(7) ?
Li5A O5 Li6 Li14 . . . . -33.6(7) ?
C47 O5 Li6 Li3A . . . . 164.1(5) ?
Li2A O5 Li6 Li3A . . . . -44.6(7) ?
Li14 O5 Li6 Li3A . . . . 57.8(5) ?
Li5A O5 Li6 Li3A . . . . 24.2(8) ?
C47 O5 Li6 Li7 . . . . -175.9(3) ?
Li2 O5 Li6 Li7 . . . . -45.7(4) ?
Li5 O5 Li6 Li7 . . . . 44.7(4) ?
C47 O5 Li6 Li2A . . . . -151.2(7) ?
Li14 O5 Li6 Li2A . . . . 102.4(7) ?
Li5A O5 Li6 Li2A . . . . 68.8(9) ?
C47 O5 Li6 Li2 . . . . -130.2(4) ?
Li5 O5 Li6 Li2 . . . . 90.4(3) ?
C47 O5 Li6 Li10 . . . . 141.9(3) ?
Li2 O5 Li6 Li10 . . . . -87.9(2) ?
Li5 O5 Li6 Li10 . . . . 2.5(3) ?
C47 O5 Li6 Li5 . . . . 139.4(5) ?
Li2 O5 Li6 Li5 . . . . -90.4(3) ?
C47 O5 Li6 Li3 . . . . -164.7(4) ?
Li2 O5 Li6 Li3 . . . . -34.6(2) ?
Li5 O5 Li6 Li3 . . . . 55.8(2) ?
C1 O1 Li8 O6 . . . . 76.7(3) ?
Li2 O1 Li8 O6 . . . . -25.4(4) ?
Li1 O1 Li8 O6 . . . . -113.3(5) ?
Li2A O1 Li8 O6 . . . . -3.9(7) ?
Li2 O1 Li8 C1 . . . . -102.1(2) ?
Li1 O1 Li8 C1 . . . . 170.1(6) ?
Li2A O1 Li8 C1 . . . . -80.6(6) ?
C1 O1 Li8 C47 . . . . 103.18(16) ?
Li2 O1 Li8 C47 . . . . 1.1(3) ?
Li1 O1 Li8 C47 . . . . -86.7(5) ?
Li2A O1 Li8 C47 . . . . 22.6(6) ?
C1 O1 Li8 C2 . . . . -28.65(9) ?
Li2 O1 Li8 C2 . . . . -130.7(2) ?
Li1 O1 Li8 C2 . . . . 141.4(6) ?
Li2A O1 Li8 C2 . . . . -109.2(6) ?
C1 O1 Li8 Li5A . . . . 42.9(5) ?
Li1 O1 Li8 Li5A . . . . -147.1(7) ?
Li2A O1 Li8 Li5A . . . . -37.7(8) ?
C1 O1 Li8 Li2 . . . . 102.1(2) ?
Li1 O1 Li8 Li2 . . . . -87.8(6) ?
C1 O1 Li8 Li5 . . . . 54.96(18) ?
Li2 O1 Li8 Li5 . . . . -47.1(3) ?
Li1 O1 Li8 Li5 . . . . -135.0(5) ?
C1 O1 Li8 Li2A . . . . 80.6(6) ?
Li1 O1 Li8 Li2A . . . . -109.3(8) ?
C47 O6 Li8 O1 . . . . 56.0(3) ?
Li9 O6 Li8 O1 . . . . -115.4(4) ?
Li5 O6 Li8 O1 . . . . -32.3(4) ?
Li5A O6 Li8 O1 . . . . -50.4(8) ?
C47 O6 Li8 C1 . . . . 93.0(2) ?
Li9 O6 Li8 C1 . . . . -78.3(4) ?
Li5 O6 Li8 C1 . . . . 4.8(3) ?
Li5A O6 Li8 C1 . . . . -13.4(8) ?
Li9 O6 Li8 C47 . . . . -171.3(4) ?
Li5 O6 Li8 C47 . . . . -88.3(2) ?
Li5A O6 Li8 C47 . . . . -106.4(8) ?
C47 O6 Li8 C2 . . . . 121.5(2) ?
Li9 O6 Li8 C2 . . . . -49.8(4) ?
Li5 O6 Li8 C2 . . . . 33.2(3) ?
Li5A O6 Li8 C2 . . . . 15.1(8) ?
C47 O6 Li8 Li5A . . . . 106.4(8) ?
Li9 O6 Li8 Li5A . . . . -64.9(8) ?
C47 O6 Li8 Li2 . . . . 39.5(2) ?
Li9 O6 Li8 Li2 . . . . -131.9(3) ?
Li5 O6 Li8 Li2 . . . . -48.8(3) ?
C47 O6 Li8 Li5 . . . . 88.3(2) ?
Li9 O6 Li8 Li5 . . . . -83.1(4) ?
C47 O6 Li8 Li2A . . . . 53.5(4) ?
Li9 O6 Li8 Li2A . . . . -117.9(5) ?
Li5A O6 Li8 Li2A . . . . -53.0(8) ?
C93 O9 Li9 O6 . . . . -131.9(7) ?
Li5A O9 Li9 O6 . . . . -14.1(9) ?
Li5 O9 Li9 O6 . . . . 6.0(3) ?
Li14 O9 Li9 O6 . . . . 60.0(4) ?
C93 O9 Li9 Li5A . . . . -117.8(12) ?
Li14 O9 Li9 Li5A . . . . 74.1(10) ?
C93 O9 Li9 Li5 . . . . -137.9(8) ?
C93 O9 Li9 C47 . . . . -159.0(7) ?
Li5A O9 Li9 C47 . . . . -41.2(9) ?
Li5 O9 Li9 C47 . . . . -21.1(2) ?
Li14 O9 Li9 C47 . . . . 32.9(4) ?
C93 O9 Li9 Li14 . . . . 168.1(9) ?
Li5A O9 Li9 Li14 . . . . -74.1(10) ?
C116 O11 Li11 O8 . . . . -75.2(2) ?
Li7 O11 Li11 O8 . . . . 50.1(3) ?
Li3A O11 Li11 O8 . . . . 17.8(5) ?
Li7A O11 Li11 O8 . . . . 76.8(8) ?
Li10 O11 Li11 O8 . . . . -11.2(2) ?
C116 O11 Li11 C70 . . . . -105.64(18) ?
Li7 O11 Li11 C70 . . . . 19.7(3) ?
Li3A O11 Li11 C70 . . . . -12.6(5) ?
Li7A O11 Li11 C70 . . . . 46.4(7) ?
Li10 O11 Li11 C70 . . . . -41.61(16) ?
C116 O11 Li11 Li13 . . . . -45.8(3) ?
Li3A O11 Li11 Li13 . . . . 47.2(5) ?
Li7A O11 Li11 Li13 . . . . 106.2(7) ?
C116 O11 Li11 Li3A . . . . -93.1(5) ?
Li7A O11 Li11 Li3A . . . . 59.0(8) ?
Li7 O11 Li11 C116 . . . . 125.4(3) ?
Li3A O11 Li11 C116 . . . . 93.1(5) ?
Li7A O11 Li11 C116 . . . . 152.0(7) ?
Li10 O11 Li11 C116 . . . . 64.04(17) ?
C116 O11 Li11 Li10 . . . . -64.04(17) ?
Li7 O11 Li11 Li10 . . . . 61.3(2) ?
C116 O11 Li11 C137 . . . . 27.5(3) ?
Li7 O11 Li11 C137 . . . . 152.8(2) ?
Li3A O11 Li11 C137 . . . . 120.5(5) ?
Li7A O11 Li11 C137 . . . . 179.5(7) ?
Li10 O11 Li11 C137 . . . . 91.5(2) ?
C116 O11 Li11 Li7 . . . . -125.4(3) ?
Li10 O11 Li11 Li7 . . . . -61.3(2) ?
C100 C95 C96 C97 . . . . -88.1(2) ?
C94 C95 C96 C97 . . . . 30.7(2) ?
C102 C95 C96 C97 . . . . 148.76(17) ?
N5 C97 C96 C95 . . . . -28.7(2) ?
C98 C97 C96 C95 . . . . 90.8(2) ?
C99 C97 C96 C95 . . . . -149.04(19) ?
C47 O5 Li2 O3 . . . . 159.9(7) ?
Li6 O5 Li2 O3 . . . . 0.1(7) ?
Li5 O5 Li2 O3 . . . . -110.6(7) ?
C47 O5 Li2 O1 . . . . -39.2(4) ?
Li6 O5 Li2 O1 . . . . 161.0(4) ?
Li5 O5 Li2 O1 . . . . 50.3(4) ?
C47 O5 Li2 O2 . . . . -98.1(2) ?
Li6 O5 Li2 O2 . . . . 102.08(19) ?
Li5 O5 Li2 O2 . . . . -8.6(3) ?
C47 O5 Li2 Li3 . . . . -147.7(2) ?
Li6 O5 Li2 Li3 . . . . 52.6(3) ?
Li5 O5 Li2 Li3 . . . . -58.1(3) ?
C47 O5 Li2 Li1 . . . . -27.(2) ?
Li6 O5 Li2 Li1 . . . . 173.(2) ?
Li5 O5 Li2 Li1 . . . . 62.(2) ?
C47 O5 Li2 C24 . . . . 148.4(3) ?
Li6 O5 Li2 C24 . . . . -11.4(3) ?
Li5 O5 Li2 C24 . . . . -122.1(4) ?
C47 O5 Li2 O4 . . . . 164.87(15) ?
Li6 O5 Li2 O4 . . . . 5.09(19) ?
Li5 O5 Li2 O4 . . . . -105.6(3) ?
C47 O5 Li2 C1 . . . . -69.9(3) ?
Li6 O5 Li2 C1 . . . . 130.3(2) ?
Li5 O5 Li2 C1 . . . . 19.6(3) ?
Li6 O5 Li2 C47 . . . . -159.78(19) ?
Li5 O5 Li2 C47 . . . . 89.5(3) ?
C47 O5 Li2 Li6 . . . . 159.78(19) ?
Li5 O5 Li2 Li6 . . . . -110.7(3) ?
C47 O5 Li2 Li5 . . . . -89.5(3) ?
Li6 O5 Li2 Li5 . . . . 110.7(3) ?
C24 O4 Li7 O11 . . . . -64.4(6) ?
Li6 O4 Li7 O11 . . . . 130.3(4) ?
Li3 O4 Li7 O11 . . . . 22.7(4) ?
Li2 O4 Li7 O11 . . . . 70.9(5) ?
C24 O4 Li7 O7 . . . . 173.42(17) ?
Li6 O4 Li7 O7 . . . . 8.18(19) ?
Li3 O4 Li7 O7 . . . . -99.5(2) ?
Li2 O4 Li7 O7 . . . . -51.3(4) ?
C24 O4 Li7 Li10 . . . . -136.1(2) ?
Li6 O4 Li7 Li10 . . . . 58.69(19) ?
Li3 O4 Li7 Li10 . . . . -49.0(2) ?
Li2 O4 Li7 Li10 . . . . -0.8(4) ?
C24 O4 Li7 Li6 . . . . 165.2(3) ?
Li3 O4 Li7 Li6 . . . . -107.66(18) ?
Li2 O4 Li7 Li6 . . . . -59.4(3) ?
C24 O4 Li7 C116 . . . . -76.4(3) ?
Li6 O4 Li7 C116 . . . . 118.3(2) ?
Li3 O4 Li7 C116 . . . . 10.7(2) ?
Li2 O4 Li7 C116 . . . . 58.9(4) ?
C24 O4 Li7 Li11 . . . . -127.3(6) ?
Li6 O4 Li7 Li11 . . . . 67.5(7) ?
Li3 O4 Li7 Li11 . . . . -40.2(7) ?
Li2 O4 Li7 Li11 . . . . 8.0(8) ?
C24 O4 Li7 Li3 . . . . -87.1(3) ?
Li6 O4 Li7 Li3 . . . . 107.66(18) ?
Li2 O4 Li7 Li3 . . . . 48.2(3) ?
C116 O11 Li7 O4 . . . . -26.6(5) ?
Li11 O11 Li7 O4 . . . . -149.9(4) ?
Li10 O11 Li7 O4 . . . . -83.2(4) ?
C116 O11 Li7 O7 . . . . 88.6(2) ?
Li11 O11 Li7 O7 . . . . -34.8(3) ?
Li10 O11 Li7 O7 . . . . 31.91(19) ?
C116 O11 Li7 Li10 . . . . 56.6(2) ?
Li11 O11 Li7 Li10 . . . . -66.7(2) ?
C116 O11 Li7 Li6 . . . . 48.7(4) ?
Li11 O11 Li7 Li6 . . . . -74.7(4) ?
Li10 O11 Li7 Li6 . . . . -7.9(3) ?
Li11 O11 Li7 C116 . . . . -123.4(3) ?
Li10 O11 Li7 C116 . . . . -56.6(2) ?
C116 O11 Li7 Li11 . . . . 123.4(3) ?
Li10 O11 Li7 Li11 . . . . 66.7(2) ?
C116 O11 Li7 Li3 . . . . -9.9(2) ?
Li11 O11 Li7 Li3 . . . . -133.2(2) ?
Li10 O11 Li7 Li3 . . . . -66.52(17) ?
C116 O12 Li10 O10 . . . . -142.65(16) ?
Li4 O12 Li10 O10 . . . . 15.31(16) ?
Li3 O12 Li10 O10 . . . . 96.6(2) ?
C116 O12 Li10 O8 . . . . -22.8(4) ?
Li4 O12 Li10 O8 . . . . 135.2(3) ?
Li3 O12 Li10 O8 . . . . -143.5(3) ?
C116 O12 Li10 O7 . . . . 75.1(3) ?
Li4 O12 Li10 O7 . . . . -126.9(3) ?
Li3 O12 Li10 O7 . . . . -45.6(3) ?
C116 O12 Li10 Li12 . . . . -100.2(3) ?
Li4 O12 Li10 Li12 . . . . 57.8(3) ?
Li3 O12 Li10 Li12 . . . . 139.1(3) ?
C116 O12 Li10 C70 . . . . 28.9(4) ?
Li4 O12 Li10 C70 . . . . -173.1(4) ?
Li3 O12 Li10 C70 . . . . -91.8(4) ?
C116 O12 Li10 Li4 . . . . -157.96(18) ?
Li3 O12 Li10 Li4 . . . . 81.31(18) ?
C116 O12 Li10 Li7 . . . . 59.60(17) ?
Li4 O12 Li10 Li7 . . . . -142.43(17) ?
Li3 O12 Li10 Li7 . . . . -61.1(2) ?
Li4 O12 Li10 C116 . . . . 157.96(18) ?
Li3 O12 Li10 C116 . . . . -120.7(2) ?
C116 O12 Li10 O11 . . . . 19.06(12) ?
Li4 O12 Li10 O11 . . . . 177.02(14) ?
Li3 O12 Li10 O11 . . . . -101.67(16) ?
C116 O12 Li10 Li11 . . . . -5.7(2) ?
Li4 O12 Li10 Li11 . . . . 152.28(19) ?
Li3 O12 Li10 Li11 . . . . -126.4(2) ?
C116 O12 Li10 Li3 . . . . 120.7(2) ?
Li4 O12 Li10 Li3 . . . . -81.31(18) ?
N5 C97 C96A C95 . . . . 37.6(10) ?
C99A C97 C96A C95 . . . . -85.5(13) ?
C98A C97 C96A C95 . . . . 160.1(9) ?
C100 C95 C96A C97 . . . . -143.4(10) ?
C94 C95 C96A C97 . . . . -34.6(10) ?
C102 C95 C96A C97 . . . . 104.9(8) ?
C1 O2 Li2A O3 . . . . -77.8(9) ?
Li4 O2 Li2A O3 . . . . 95.6(9) ?
Li5A O2 Li2A O3 . . . . -176.6(12) ?
C1 O2 Li2A O5 . . . . 102.6(7) ?
Li4 O2 Li2A O5 . . . . -84.1(9) ?
Li5A O2 Li2A O5 . . . . 3.7(10) ?
C1 O2 Li2A O1 . . . . 0.3(4) ?
Li4 O2 Li2A O1 . . . . 173.60(15) ?
Li5A O2 Li2A O1 . . . . -98.6(8) ?
Li4 O2 Li2A C1 . . . . 173.3(4) ?
Li5A O2 Li2A C1 . . . . -98.9(8) ?
C1 O2 Li2A O4 . . . . -154.0(9) ?
Li4 O2 Li2A O4 . . . . 19.3(12) ?
Li5A O2 Li2A O4 . . . . 107.1(12) ?
C1 O2 Li2A C24 . . . . -111.8(11) ?
Li4 O2 Li2A C24 . . . . 61.6(12) ?
Li5A O2 Li2A C24 . . . . 149.4(13) ?
C1 O2 Li2A Li6 . . . . 150.0(9) ?
Li4 O2 Li2A Li6 . . . . -36.6(12) ?
Li5A O2 Li2A Li6 . . . . 51.1(12) ?
C1 O2 Li2A Li1 . . . . -40.9(5) ?
Li4 O2 Li2A Li1 . . . . 132.5(3) ?
Li5A O2 Li2A Li1 . . . . -139.8(9) ?
C1 O2 Li2A Li5A . . . . 98.9(8) ?
Li4 O2 Li2A Li5A . . . . -87.8(8) ?
C1 O2 Li2A Li8 . . . . 37.7(2) ?
Li4 O2 Li2A Li8 . . . . -149.0(3) ?
Li5A O2 Li2A Li8 . . . . -61.2(8) ?
C1 O2 Li2A Li4 . . . . -173.3(4) ?
Li5A O2 Li2A Li4 . . . . 87.8(8) ?
C70 O7 Li3A O11 . . . . -27.8(12) ?
Li6 O7 Li3A O11 . . . . 151.8(10) ?
Li14 O7 Li3A O11 . . . . -138.4(10) ?
C70 O7 Li3A O12 . . . . 77.1(12) ?
Li6 O7 Li3A O12 . . . . -103.2(11) ?
Li14 O7 Li3A O12 . . . . -33.4(12) ?
C70 O7 Li3A O4 . . . . -157.7(3) ?
Li6 O7 Li3A O4 . . . . 21.9(5) ?
Li14 O7 Li3A O4 . . . . 91.7(6) ?
C70 O7 Li3A C116 . . . . 16.8(19) ?
Li6 O7 Li3A C116 . . . . -163.6(17) ?
Li14 O7 Li3A C116 . . . . -93.8(17) ?
C70 O7 Li3A Li7A . . . . -109.8(9) ?
Li6 O7 Li3A Li7A . . . . 69.8(10) ?
Li14 O7 Li3A Li7A . . . . 139.6(10) ?
C70 O7 Li3A Li6 . . . . -179.6(3) ?
Li14 O7 Li3A Li6 . . . . 69.8(4) ?
Li6 O7 Li3A C70 . . . . 179.6(3) ?
Li14 O7 Li3A C70 . . . . -110.6(4) ?
C70 O7 Li3A Li13 . . . . 51.5(6) ?
Li6 O7 Li3A Li13 . . . . -128.9(5) ?
Li14 O7 Li3A Li13 . . . . -59.1(6) ?
C70 O7 Li3A O8 . . . . 20.0(3) ?
Li6 O7 Li3A O8 . . . . -160.34(18) ?
Li14 O7 Li3A O8 . . . . -90.5(4) ?
C70 O7 Li3A Li11 . . . . -9.6(5) ?
Li6 O7 Li3A Li11 . . . . 170.1(4) ?
Li14 O7 Li3A Li11 . . . . -120.1(5) ?
C70 O7 Li3A Li14 . . . . 110.6(4) ?
Li6 O7 Li3A Li14 . . . . -69.8(4) ?
C116 O11 Li3A O7 . . . . 140.4(10) ?
Li11 O11 Li3A O7 . . . . 26.6(10) ?
Li7A O11 Li3A O7 . . . . -121.1(11) ?
C116 O11 Li3A O12 . . . . 2.8(3) ?
Li11 O11 Li3A O12 . . . . -111.1(3) ?
Li7A O11 Li3A O12 . . . . 101.2(5) ?
C116 O11 Li3A O4 . . . . -97.5(6) ?
Li11 O11 Li3A O4 . . . . 148.7(6) ?
Li7A O11 Li3A O4 . . . . 0.9(6) ?
Li11 O11 Li3A C116 . . . . -113.8(2) ?
Li7A O11 Li3A C116 . . . . 98.4(4) ?
C116 O11 Li3A Li7A . . . . -98.4(4) ?
Li11 O11 Li3A Li7A . . . . 147.7(4) ?
C116 O11 Li3A Li6 . . . . -143.3(18) ?
Li11 O11 Li3A Li6 . . . . 102.9(18) ?
Li7A O11 Li3A Li6 . . . . -44.9(18) ?
C116 O11 Li3A C70 . . . . 126.8(4) ?
Li11 O11 Li3A C70 . . . . 12.9(5) ?
Li7A O11 Li3A C70 . . . . -134.8(7) ?
C116 O11 Li3A Li13 . . . . 63.6(4) ?
Li11 O11 Li3A Li13 . . . . -50.2(4) ?
Li7A O11 Li3A Li13 . . . . 162.1(6) ?
C116 O11 Li3A O8 . . . . 101.9(3) ?
Li11 O11 Li3A O8 . . . . -12.0(3) ?
Li7A O11 Li3A O8 . . . . -159.7(6) ?
C116 O11 Li3A Li11 . . . . 113.8(2) ?
Li7A O11 Li3A Li11 . . . . -147.7(4) ?
C116 O11 Li3A Li14 . . . . 69.3(13) ?
Li11 O11 Li3A Li14 . . . . -44.5(13) ?
Li7A O11 Li3A Li14 . . . . 167.8(14) ?
C93 O9 Li5A O2 . . . . -22.(3) ?
Li9 O9 Li5A O2 . . . . 170.(3) ?
Li14 O9 Li5A O2 . . . . 62.(3) ?
C93 O9 Li5A O6 . . . . -179.3(7) ?
Li9 O9 Li5A O6 . . . . 12.9(8) ?
Li14 O9 Li5A O6 . . . . -94.6(10) ?
C93 O9 Li5A Li9 . . . . 167.8(2) ?
Li14 O9 Li5A Li9 . . . . -107.6(4) ?
Li9 O9 Li5A C93 . . . . -167.8(2) ?
Li14 O9 Li5A C93 . . . . 84.6(5) ?
C93 O9 Li5A Li14 . . . . -84.6(5) ?
Li9 O9 Li5A Li14 . . . . 107.6(4) ?
C93 O9 Li5A O10 . . . . -23.3(4) ?
Li9 O9 Li5A O10 . . . . 168.9(3) ?
Li14 O9 Li5A O10 . . . . 61.4(4) ?
C93 O9 Li5A O5 . . . . -121.0(7) ?
Li9 O9 Li5A O5 . . . . 71.2(7) ?
Li14 O9 Li5A O5 . . . . -36.4(7) ?
C93 O9 Li5A C1 . . . . 53.(8) ?
Li9 O9 Li5A C1 . . . . -115.(8) ?
Li14 O9 Li5A C1 . . . . 137.(8) ?
C93 O9 Li5A Li4 . . . . -13.4(10) ?
Li9 O9 Li5A Li4 . . . . 178.8(9) ?
Li14 O9 Li5A Li4 . . . . 71.3(9) ?
C93 O9 Li5A C47 . . . . -150.8(6) ?
Li9 O9 Li5A C47 . . . . 41.4(7) ?
Li14 O9 Li5A C47 . . . . -66.1(8) ?
C93 O9 Li5A Li2A . . . . -90.2(16) ?
Li9 O9 Li5A Li2A . . . . 102.0(16) ?
Li14 O9 Li5A Li2A . . . . -5.5(15) ?
C70 O8 Li13 O10 . . . . -47.8(12) ?
Li11 O8 Li13 O10 . . . . -156.3(9) ?
Li3A O8 Li13 O10 . . . . -89.9(10) ?
C70 O8 Li13 O12 . . . . 64.4(8) ?
Li11 O8 Li13 O12 . . . . -44.1(6) ?
Li3A O8 Li13 O12 . . . . 22.3(5) ?
C70 O8 Li13 Li3A . . . . 42.1(6) ?
Li11 O8 Li13 Li3A . . . . -66.4(4) ?
C70 O8 Li13 Li4 . . . . 23.2(17) ?
Li11 O8 Li13 Li4 . . . . -85.3(14) ?
Li3A O8 Li13 Li4 . . . . -18.9(13) ?
C70 O8 Li13 Li11 . . . . 108.5(4) ?
Li3A O8 Li13 Li11 . . . . 66.4(4) ?
Li11 O8 Li13 C70 . . . . -108.5(4) ?
Li3A O8 Li13 C70 . . . . -42.1(6) ?
C70 O8 Li13 Li14 . . . . -24.7(6) ?
Li11 O8 Li13 Li14 . . . . -133.3(4) ?
Li3A O8 Li13 Li14 . . . . -66.8(5) ?
C93 O10 Li13 O8 . . . . -53.6(13) ?
Li4 O10 Li13 O8 . . . . 138.5(10) ?
Li14 O10 Li13 O8 . . . . 30.2(10) ?
Li5A O10 Li13 O8 . . . . 72.6(15) ?
C93 O10 Li13 O12 . . . . -179.1(3) ?
Li4 O10 Li13 O12 . . . . 13.1(3) ?
Li14 O10 Li13 O12 . . . . -95.2(4) ?
Li5A O10 Li13 O12 . . . . -52.8(11) ?
C93 O10 Li13 Li3A . . . . -132.1(5) ?
Li4 O10 Li13 Li3A . . . . 60.1(5) ?
Li14 O10 Li13 Li3A . . . . -48.3(6) ?
Li5A O10 Li13 Li3A . . . . -5.9(13) ?
C93 O10 Li13 Li4 . . . . 167.8(5) ?
Li14 O10 Li13 Li4 . . . . -108.3(4) ?
Li5A O10 Li13 Li4 . . . . -66.0(10) ?
C93 O10 Li13 Li11 . . . . -125.7(19) ?
Li4 O10 Li13 Li11 . . . . 66.(2) ?
Li14 O10 Li13 Li11 . . . . -42.(2) ?
Li5A O10 Li13 Li11 . . . . 1.(3) ?
C93 O10 Li13 C70 . . . . -73.4(8) ?
Li4 O10 Li13 C70 . . . . 118.7(5) ?
Li14 O10 Li13 C70 . . . . 10.4(6) ?
Li5A O10 Li13 C70 . . . . 52.8(12) ?
C93 O10 Li13 Li14 . . . . -83.8(6) ?
Li4 O10 Li13 Li14 . . . . 108.3(4) ?
Li5A O10 Li13 Li14 . . . . 42.4(11) ?
